data_1571995
loop_
_publ_author_name
'Ge, Rui'
'Cai, Ping-Wei'
'Sun, Cai'
'Sun, Yan-Qiong'
'Li, Xin-Xiong'
'Zheng, Shou-Tian'

_publ_section_title
;
 Development of non-closed silver clusters by
 transition-metal-coordination-cluster substituted polyoxometalate
 templates.
;
_journal_issue 31
_journal_name_full 'Chemical science'
_journal_page_first 12543
_journal_page_last 12549
_journal_paper_doi 10.1039/d4sc01502a
_journal_volume 15
_journal_year 2024
_chemical_formula_moiety 'C106 H162 Ag36 Ni5 O80 Si2 W20, 20[CH3CN], 88[H2O]'
_chemical_formula_sum 'C146 H398 Ag36 N20 Ni5 O168 Si2 W20'
_chemical_formula_weight 13032.87
_space_group_crystal_system triclinic
_space_group_IT_number 2
_space_group_name_Hall '-P 1'
_space_group_name_H-M_alt 'P -1'
_atom_sites_solution_hydrogens geom
_audit_creation_date 2024-06-19
_audit_creation_method
;
Olex2 1.5
(compiled 2022.04.07 svn.rca3783a0 for OlexSys, GUI svn.r6498)
;
_audit_update_record
;
2024-06-19 deposited with the CCDC.	2024-06-24 downloaded from the CCDC.
;
_cell_angle_alpha 91.397(4)
_cell_angle_beta 95.125(4)
_cell_angle_gamma 110.459(4)
_cell_formula_units_Z 2
_cell_length_a 20.495(3)
_cell_length_b 23.774(3)
_cell_length_c 31.972(4)
_cell_measurement_reflns_used 9598
_cell_measurement_temperature 150(2)
_cell_measurement_theta_max 24.956
_cell_measurement_theta_min 2.326
_cell_volume 14511(3)
_computing_cell_refinement 'Bruker SMART'
_computing_data_collection 'Bruker SMART'
_computing_data_reduction 'Bruker SMART'
_computing_molecular_graphics 'Olex2 1.5 (Dolomanov et al., 2009)'
_computing_publication_material 'Olex2 1.5 (Dolomanov et al., 2009)'
_computing_structure_refinement 'SHELXL 2018/3 (Sheldrick, 2015)'
_computing_structure_solution 'SHELXS-97 (Sheldrick, 2008)'
_diffrn_ambient_temperature 150.00
_diffrn_measured_fraction_theta_full 0.960
_diffrn_measured_fraction_theta_max 0.960
_diffrn_measurement_device_type 'Bruker duo apex2'
_diffrn_measurement_method 'phi and omega scans'
_diffrn_radiation_type MoK\a
_diffrn_radiation_wavelength 0.71073
_diffrn_reflns_av_R_equivalents 0.0634
_diffrn_reflns_av_unetI/netI 0.0345
_diffrn_reflns_Laue_measured_fraction_full 0.960
_diffrn_reflns_Laue_measured_fraction_max 0.960
_diffrn_reflns_limit_h_max 24
_diffrn_reflns_limit_h_min -24
_diffrn_reflns_limit_k_max 28
_diffrn_reflns_limit_k_min -28
_diffrn_reflns_limit_l_max 38
_diffrn_reflns_limit_l_min -37
_diffrn_reflns_number 471758
_diffrn_reflns_point_group_measured_fraction_full 0.960
_diffrn_reflns_point_group_measured_fraction_max 0.960
_diffrn_reflns_theta_full 25.083
_diffrn_reflns_theta_max 25.083
_diffrn_reflns_theta_min 1.970
_exptl_absorpt_coefficient_mu 10.675
_exptl_absorpt_correction_T_max 0.7452
_exptl_absorpt_correction_T_min 0.2865
_exptl_absorpt_correction_type multi-scan
_exptl_absorpt_process_details SADABS
_exptl_crystal_colour green
_exptl_crystal_colour_primary green
_exptl_crystal_density_diffrn 2.983
_exptl_crystal_density_meas ?
_exptl_crystal_description block
_exptl_crystal_F_000 12196
_exptl_crystal_size_max 0.31
_exptl_crystal_size_mid 0.27
_exptl_crystal_size_min 0.24
_refine_diff_density_max 4.402
_refine_diff_density_min -5.533
_refine_diff_density_rms 0.411
_refine_ls_extinction_method none
_refine_ls_goodness_of_fit_ref 1.015
_refine_ls_hydrogen_treatment constr
_refine_ls_matrix_type full
_refine_ls_number_parameters 2295
_refine_ls_number_reflns 49547
_refine_ls_number_restraints 5540
_refine_ls_restrained_S_all 0.969
_refine_ls_R_factor_all 0.1135
_refine_ls_R_factor_gt 0.0984
_refine_ls_shift/su_max 0.010
_refine_ls_shift/su_mean 0.000
_refine_ls_structure_factor_coef Fsqd
_refine_ls_weighting_details 'w=1/[\s^2^(Fo^2^)+(0.1377P)^2^+951.1781P] where P=(Fo^2^+2Fc^2^)/3'
_refine_ls_weighting_scheme calc
_refine_ls_wR_factor_gt 0.2608
_refine_ls_wR_factor_ref 0.2765
_reflns_Friedel_coverage 0.000
_reflns_number_gt 40259
_reflns_number_total 49547
_reflns_threshold_expression 'I > 2\s(I)'
_cod_data_source_file d4sc01502a2.cif
_cod_data_source_block ag36-ni_sq_sq
_cod_depositor_comments
;
The following automatic conversions were performed:

data item '_exptl_crystal_density_meas' value 'not measured' was
changed to '?' -- the value is perceived as not measured.

Automatic conversion script
Id: cif_fix_values 8170 2020-07-09 18:12:32Z antanas 

 Adding full bibliography for 1571992--1571998.cif.
;
_cod_original_cell_volume 14512(3)
_cod_database_code 1571995
_shelx_shelxl_version_number 2018/3
_shelx_space_group_comment
;
The symmetry employed for this shelxl refinement is uniquely defined
by the following loop, which should always be used as a source of
symmetry information in preference to the above space-group names.
They are only intended as comments.
;
_olex2_refinement_description
;
1. Fixed Uiso
 At 1.5 times of:
  All C(H,H,H) groups, All O(H) groups
2. Restrained distances
 C31-C32
 1.3 with sigma of 0.01
 C33-C32
 1.54 with sigma of 0.01
 C35-C33
 1.54 with sigma of 0.01
 C43-C44
 1.3 with sigma of 0.01
 C45-C44
 1.54 with sigma of 0.01
 C45-C48
 1.54 with sigma of 0.01
 C45-C47
 1.54 with sigma of 0.01
 C45-C46
 1.54 with sigma of 0.01
 C46-C47
 2.53 with sigma of 0.01
 C46-C48
 2.53 with sigma of 0.01
 C47-C48
 2.53 with sigma of 0.01
 C44-C48
 2.7 with sigma of 0.01
 C81-C84
 1.54 with sigma of 0.01
 C81-C82
 1.54 with sigma of 0.01
 C81-C83
 1.54 with sigma of 0.01
 C8-C7
 1.3 with sigma of 0.01
 C8-C9
 1.54 with sigma of 0.01
 C9-C12
 1.54 with sigma of 0.01
 C9-C11
 1.54 with sigma of 0.01
 C9-C10
 1.54 with sigma of 0.01
 C12-C11
 2.53 with sigma of 0.01
 C12-C10
 2.53 with sigma of 0.01
 C11-C10
 2.53 with sigma of 0.01
 C93-C96
 1.54 with sigma of 0.01
 C93-C95
 1.54 with sigma of 0.01
 C93-C94
 1.54 with sigma of 0.01
 C96-C95
 2.53 with sigma of 0.01
 C96-C94
 2.53 with sigma of 0.01
 C95-C94
 2.53 with sigma of 0.01
 C2-C3
 1.54 with sigma of 0.01
 C57-C58
 1.54 with sigma of 0.01
 C57-C59
 1.54 with sigma of 0.01
 C57-C60
 1.54 with sigma of 0.01
 C58-C59
 2.53 with sigma of 0.01
 C58-C60
 2.53 with sigma of 0.01
 C59-C60
 2.53 with sigma of 0.01
 C33-C34
 1.54 with sigma of 0.01
 C33-C35
 1.54 with sigma of 0.01
 C33-C36
 1.54 with sigma of 0.01
 C34-C35
 2.53 with sigma of 0.01
 C34-C36
 2.53 with sigma of 0.01
 C35-C36
 2.53 with sigma of 0.01
 C50-C51
 1.54 with sigma of 0.01
 C51-C54
 1.54 with sigma of 0.01
 C51-C52
 1.54 with sigma of 0.01
 C51-C53
 1.54 with sigma of 0.01
 C54-C52
 2.53 with sigma of 0.01
 C54-C53
 2.53 with sigma of 0.01
 C52-C53
 2.53 with sigma of 0.01
 C52-C50
 2.7 with sigma of 0.01
 C39-C41
 1.54 with sigma of 0.01
 C39-C40
 1.54 with sigma of 0.01
 C39-C42
 1.54 with sigma of 0.01
 C41-C40
 2.53 with sigma of 0.01
 C40-C42
 2.53 with sigma of 0.01
 C41-C42
 2.53 with sigma of 0.01
 C37-C38
 1.3 with sigma of 0.01
 C38-C39
 1.54 with sigma of 0.01
 C3-C6
 1.54 with sigma of 0.01
 C3-C4
 1.54 with sigma of 0.01
 C3-C5
 1.54 with sigma of 0.01
 C6-C4
 2.53 with sigma of 0.01
 C6-C5
 2.53 with sigma of 0.01
 C4-C5
 2.53 with sigma of 0.01
 C27-C26
 1.54 with sigma of 0.01
 C27-C30
 1.54 with sigma of 0.01
 C27-C28
 1.54 with sigma of 0.01
 C27-C29
 1.54 with sigma of 0.01
 C25-C26
 1.3 with sigma of 0.01
 C28-C29
 2.53 with sigma of 0.01
 C28-C30
 2.53 with sigma of 0.01
 C29-C30
 2.53 with sigma of 0.01
 C19-C20
 1.3 with sigma of 0.01
 C20-C21
 1.54 with sigma of 0.01
 C21-C22
 1.54 with sigma of 0.01
 C21-C23
 1.54 with sigma of 0.01
 C21-C24
 1.54 with sigma of 0.01
 C24-C23
 2.53 with sigma of 0.01
 C24-C22
 2.53 with sigma of 0.01
 C22-C23
 2.53 with sigma of 0.01
 C63-C62
 1.54 with sigma of 0.01
 C61-C62
 1.3 with sigma of 0.01
 C63-C65
 1.54 with sigma of 0.01
 C63-C64
 1.54 with sigma of 0.01
 C63-C66
 1.54 with sigma of 0.01
 C65-C64
 2.53 with sigma of 0.01
 C65-C66
 2.53 with sigma of 0.01
 C64-C66
 2.53 with sigma of 0.01
 C67-C68
 1.3 with sigma of 0.01
 C68-C69
 1.54 with sigma of 0.01
 C69-C70
 1.54 with sigma of 0.01
 C69-C71
 1.54 with sigma of 0.01
 C69-C72
 1.54 with sigma of 0.01
 C70-C71
 2.53 with sigma of 0.01
 C71-C72
 2.53 with sigma of 0.01
 C70-C72
 2.53 with sigma of 0.01
 C85-C86
 1.3 with sigma of 0.01
 C86-C87
 1.54 with sigma of 0.01
 C87-C88
 1.54 with sigma of 0.01
 C87-C89
 1.54 with sigma of 0.01
 C87-C90
 1.54 with sigma of 0.01
 C88-C89
 2.53 with sigma of 0.01
 C88-C90
 2.53 with sigma of 0.01
 C89-C90
 2.53 with sigma of 0.01
 C13-C14
 1.3 with sigma of 0.01
 C14-C15
 1.54 with sigma of 0.01
 C15-C16
 1.54 with sigma of 0.01
 C16-C15
 1.54 with sigma of 0.01
 C17-C15
 1.54 with sigma of 0.01
 C18-C15
 1.54 with sigma of 0.01
 C16-C17
 2.53 with sigma of 0.01
 C17-C18
 2.53 with sigma of 0.01
 C16-C18
 2.53 with sigma of 0.01
 C79-C80
 1.3 with sigma of 0.01
 C1-C2
 1.3 with sigma of 0.01
3. Rigid bond restraints
 Ag1, C37
 with sigma for 1-2 distances of 0.01 and sigma for 1-3 distances of 0.02
 Ag8A, C32
 with sigma for 1-2 distances of 0.01 and sigma for 1-3 distances of 0.02
 Ag15, C1
 with sigma for 1-2 distances of 0.01 and sigma for 1-3 distances of 0.02
 Ag16, C1
 with sigma for 1-2 distances of 0.01 and sigma for 1-3 distances of 0.02
 Ag6A, C37
 with sigma for 1-2 distances of 0.01 and sigma for 1-3 distances of 0.02
4. Uiso/Uaniso restraints and constraints
C8 \\sim C7 \\sim C56 \\sim C43 \\sim C80 \\sim C55 \\sim C60 \\sim C31 \\sim
C44 \\sim C35 \\sim C12 \\sim C9 \\sim C81 \\sim C45 \\sim C82 \\sim C79 \\sim
C58 \\sim C57 \\sim C34 \\sim C10 \\sim C59 \\sim C83 \\sim C98 \\sim C1 \\sim
C49 \\sim C13 \\sim C92 \\sim C97 \\sim C86 \\sim C74 \\sim C85 \\sim C101
\\sim C73 \\sim C62 \\sim C37 \\sim C102 \\sim C2 \\sim C75 \\sim C93 \\sim C76
\\sim C15 \\sim C99 \\sim C94 \\sim C87 \\sim C91 \\sim C38 \\sim C18 \\sim C50
\\sim C6 \\sim C61 \\sim C88 \\sim C16 \\sim C14 \\sim C90 \\sim C39 \\sim C89
\\sim C5 \\sim C77 \\sim C54 \\sim C4 \\sim C63 \\sim C3 \\sim C66 \\sim C78
\\sim C100 \\sim C36 \\sim C32 \\sim C33 \\sim C67 \\sim C71 \\sim C72 \\sim
C69 \\sim C68 \\sim C52 \\sim C46 \\sim C47 \\sim C48 \\sim C17 \\sim C53 \\sim
C103 \\sim C84 \\sim C64 \\sim C105 \\sim C104 \\sim C106 \\sim C11 \\sim C70
\\sim C40 \\sim C96 \\sim C95 \\sim C51 \\sim C41 \\sim C42 \\sim C25 \\sim C26
\\sim C30 \\sim C27 \\sim C29 \\sim C28 \\sim C19 \\sim C21 \\sim C20 \\sim C23
\\sim C22 \\sim C24 \\sim C65: within 4A with sigma of 0.01 and sigma for
terminal atoms of 0.02 within 4A
Uanis(C47) \\sim Ueq, Uanis(C48) \\sim Ueq, Uanis(C39) \\sim Ueq, Uanis(C41)
\\sim Ueq, Uanis(C34) \\sim Ueq, Uanis(C4) \\sim Ueq, Uanis(C64) \\sim Ueq,
Uanis(C3) \\sim Ueq, Uanis(C54) \\sim Ueq, Uanis(C63) \\sim Ueq, Uanis(C15)
\\sim Ueq, Uanis(C27) \\sim Ueq, Uanis(C39) \\sim Ueq, Uanis(C51) \\sim Ueq,
Uanis(C58) \\sim Ueq: with sigma of 0.01 and sigma for terminal atoms of 0.02
Uanis(Ag14) = Uanis(C1)
Uanis(C1) = Uanis(C6) = Uanis(C5) = Uanis(C4) = Uanis(C3)
5. Rigid body (RIGU) restrains
 All non-hydrogen atoms
 with sigma for 1-2 distances of 0.004 and sigma for 1-3 distances of 0.004
6. Others
 Sof(Ag1A)=1-FVAR(1)
 Sof(Ag21)=FVAR(1)
 Sof(Ag2A)=1-FVAR(2)
 Sof(Ag26)=FVAR(2)
 Sof(Ag3A)=1-FVAR(3)
 Sof(Ag23)=FVAR(3)
 Sof(Ag4A)=1-FVAR(4)
 Sof(Ag29)=FVAR(4)
 Sof(Ag5A)=1-FVAR(5)
 Sof(Ag1)=FVAR(5)
 Sof(Ag6A)=1-FVAR(6)
 Sof(Ag4)=FVAR(6)
 Sof(Ag7A)=1-FVAR(7)
 Sof(Ag34)=FVAR(7)
 Sof(Ag8A)=1-FVAR(8)
 Sof(Ag5)=FVAR(8)
7.a Ternary CH refined with riding coordinates:
 O6(H6), O66(H66), O65(H65)
7.b Me refined with riding coordinates:
 C60(H60A,H60B,H60C), C35(H35A,H35B,H35C), C12(H12A,H12B,H12C), C58(H58A,H58B,
 H58C), C34(H34A,H34B,H34C), C10(H10A,H10B,H10C), C59(H59A,H59B,H59C), C83(H83A,
 H83B,H83C), C101(H10D,H10E,H10F), C102(H10G,H10H,H10I), C76(H76A,H76B,H76C),
 C94(H94A,H94B,H94C), C18(H18A,H18B,H18C), C88(H88A,H88B,H88C), C16(H16A,H16B,
 H16C), C90(H90A,H90B,H90C), C89(H89A,H89B,H89C), C77(H77A,H77B,H77C), C4(H4A,
 H4B,H4C), C66(H66A,H66B,H66C), C78(H78A,H78B,H78C), C100(H10J,H10K,H10L),
 C36(H36A,H36B,H36C), C71(H71A,H71B,H71C), C72(H72A,H72B,H72C), C52(H52A,H52B,
 H52C), C46(H46A,H46B,H46C), C47(H47A,H47B,H47C), C48(H48A,H48B,H48C), C17(H17A,
 H17B,H17C), C53(H53A,H53B,H53C), C84(H84A,H84B,H84C), C64(H64A,H64B,H64C),
 C104(H10M,H10N,H10O), C106(H10P,H10Q,H10R), C11(H11A,H11B,H11C), C70(H70A,H70B,
 H70C), C40(H40A,H40B,H40C), C96(H96A,H96B,H96C), C95(H95A,H95B,H95C), C41(H41A,
 H41B,H41C), C42(H42A,H42B,H42C), C30(H30A,H30B,H30C), C29(H29A,H29B,H29C),
 C28(H28A,H28B,H28C), C23(H23A,H23B,H23C), C22(H22A,H22B,H22C), C24(H24A,H24B,
 H24C), C65(H65A,H65B,H65C)
7.c Idealised Me refined as rotating group:
 C82(H82A,H82B,H82C), C6(H6A,H6B,H6C), C54(H54A,H54B,H54C)
;
_platon_squeeze_void_probe_radius 1.20
_olex2_submission_special_instructions 'No special instructions were received'

loop_
_space_group_symop_operation_xyz
'x, y, z'
'-x, -y, -z'

loop_
_atom_site_label
_atom_site_type_symbol
_atom_site_fract_x
_atom_site_fract_y
_atom_site_fract_z
_atom_site_U_iso_or_equiv
_atom_site_adp_type
_atom_site_occupancy
_atom_site_site_symmetry_order
_atom_site_calc_flag
_atom_site_refinement_flags_posn
_atom_site_refinement_flags_adp
_atom_site_refinement_flags_occupancy
_atom_site_disorder_assembly
_atom_site_disorder_group
W4 W 0.71327(5) 0.58436(4) 0.31093(3) 0.0408(2) Uani 1 1 d . . . . .
W9 W 0.64706(4) 0.69318(4) 0.31824(3) 0.0393(2) Uani 1 1 d . . . . .
W10 W 0.48840(5) 0.52914(4) 0.15397(3) 0.0447(2) Uani 1 1 d . . . . .
W2 W 0.82461(5) 0.79932(5) 0.36442(3) 0.0486(2) Uani 1 1 d . . . . .
W3 W 0.89105(5) 0.68981(5) 0.35582(3) 0.0491(2) Uani 1 1 d . . . . .
W8 W 0.73127(5) 0.83871(4) 0.27013(3) 0.0457(2) Uani 1 1 d . . . . .
W15 W 0.32606(5) 0.48108(5) 0.18778(3) 0.0484(2) Uani 1 1 d . . . . .
W6 W 0.94040(5) 0.73530(6) 0.20703(3) 0.0543(3) Uani 1 1 d . . . . .
W1 W 0.96442(5) 0.82018(5) 0.31110(3) 0.0535(3) Uani 1 1 d . . . . .
W14 W 0.40129(5) 0.44020(5) 0.28845(3) 0.0480(2) Uani 1 1 d . . . . .
W5 W 0.86708(6) 0.60687(6) 0.25075(3) 0.0522(3) Uani 1 1 d . . . . .
W7 W 0.86780(5) 0.85799(5) 0.21712(3) 0.0519(2) Uani 1 1 d . . . . .
W11 W 0.58955(6) 0.42735(5) 0.15334(3) 0.0513(2) Uani 1 1 d . . . . .
W16 W 0.34984(6) 0.42758(5) 0.09467(3) 0.0542(3) Uani 1 1 d . . . . .
W13 W 0.49137(6) 0.34730(5) 0.28445(3) 0.0530(3) Uani 1 1 d . . . . .
W17 W 0.45361(7) 0.32698(5) 0.09213(3) 0.0601(3) Uani 1 1 d . . . . .
W20 W 0.25174(6) 0.32645(5) 0.22216(3) 0.0548(3) Uani 1 1 d . . . . .
W19 W 0.27525(7) 0.27298(5) 0.12873(3) 0.0613(3) Uani 1 1 d . . . . .
W12 W 0.51857(7) 0.28662(5) 0.18188(3) 0.0628(3) Uani 1 1 d . . . . .
W18 W 0.34191(7) 0.23404(5) 0.21794(3) 0.0614(3) Uani 1 1 d . . . . .
Ag32 Ag 0.46518(10) 0.58757(9) 0.25326(6) 0.0553(5) Uani 1 1 d . . . . .
Ag15 Ag 0.53426(10) 0.53029(10) 0.36558(6) 0.0568(5) Uani 1 1 d . U . . .
Ag14 Ag 0.66386(11) 0.53209(10) 0.42628(6) 0.0597(5) Uani 1 1 d . . . . .
Ag12 Ag 0.59036(10) 0.63986(10) 0.42227(5) 0.0563(5) Uani 1 1 d . . . . .
Ag13 Ag 0.74544(10) 0.65812(11) 0.41571(6) 0.0590(5) Uani 1 1 d . . . . .
Ag33 Ag 0.45875(10) 0.61673(10) 0.34015(6) 0.0564(5) Uani 1 1 d . . . . .
Ag17 Ag 0.66956(13) 0.42827(12) 0.25900(6) 0.0685(6) Uani 1 1 d . . . . .
Ag24 Ag 0.79073(14) 0.47489(12) 0.17967(6) 0.0681(6) Uani 1 1 d . . . . .
Ag11 Ag 0.67277(13) 0.78052(12) 0.42033(7) 0.0707(6) Uani 1 1 d . . . . .
Ag18 Ag 0.80913(14) 0.46239(12) 0.29865(7) 0.0719(6) Uani 1 1 d . . . . .
Ag19 Ag 0.94884(13) 0.56484(13) 0.34973(8) 0.0733(6) Uani 1 1 d . . . . .
Ag8 Ag 0.49346(12) 0.73292(11) 0.27351(9) 0.0723(6) Uani 1 1 d . . . . .
Ag20 Ag 0.81239(13) 0.53891(13) 0.39735(7) 0.0735(6) Uani 1 1 d . . . . .
Ag22 Ag 1.04438(12) 0.70853(14) 0.30145(8) 0.0784(7) Uani 1 1 d . . . . .
Ag16 Ag 0.60554(14) 0.43524(12) 0.36102(7) 0.0768(7) Uani 1 1 d . U . . .
Ag25 Ag 0.88602(15) 0.59635(16) 0.11298(7) 0.0850(8) Uani 1 1 d . . . . .
Ag10 Ag 0.59214(14) 0.83617(13) 0.33113(9) 0.0803(7) Uani 1 1 d . . . . .
Ag6 Ag 0.71254(15) 0.89585(11) 0.14127(9) 0.0828(7) Uani 1 1 d . . . . .
Ag35 Ag 0.92134(15) 0.75418(16) 0.09746(8) 0.0875(8) Uani 1 1 d . . . . .
Ag27 Ag 1.12589(14) 0.72880(16) 0.21967(8) 0.0852(8) Uani 1 1 d . . . . .
Ag30 Ag 1.04998(14) 0.95620(14) 0.25789(10) 0.0873(8) Uani 1 1 d . . . . .
Ag28 Ag 1.11608(13) 0.84980(15) 0.25027(9) 0.0870(8) Uani 1 1 d . . . . .
Ag9 Ag 0.73962(15) 0.90970(13) 0.37903(8) 0.0793(7) Uani 1 1 d . . . . .
Ag2 Ag 0.69540(16) 0.96862(12) 0.21226(10) 0.0890(8) Uani 1 1 d . . . . .
Ag3 Ag 0.79312(19) 0.99960(12) 0.30888(10) 0.0922(8) Uani 1 1 d . . . . .
Ag7 Ag 0.57356(14) 0.83619(16) 0.21033(9) 0.0875(8) Uani 1 1 d . . . . .
Ag23 Ag 0.9518(5) 0.5297(6) 0.18503(13) 0.060(2) Uani 0.67(3) 1 d . . P A 1
Ag21 Ag 1.04357(19) 0.5953(2) 0.27750(11) 0.0651(14) Uani 0.763(13) 1 d . . P A 1
Ni2 Ni 0.63200(15) 0.61885(14) 0.22888(8) 0.0435(6) Uani 1 1 d . . . . .
Ag31 Ag 0.90242(15) 0.94704(14) 0.32199(11) 0.0954(9) Uani 1 1 d . . . . .
Ag36 Ag 1.09024(17) 0.60566(17) 0.18620(9) 0.0950(9) Uani 1 1 d . . . . .
Ni1 Ni 0.64351(17) 0.64454(14) 0.13578(8) 0.0464(7) Uani 1 1 d . . . . .
Ag26 Ag 1.0324(6) 0.6921(7) 0.12571(17) 0.052(3) Uani 0.56(4) 1 d . . P A 1
Ni5 Ni 0.54956(17) 0.48268(14) 0.25144(8) 0.0452(7) Uani 1 1 d . . . . .
Ni3 Ni 0.71290(16) 0.76344(14) 0.18120(9) 0.0469(7) Uani 1 1 d . . . . .
Ni4 Ni 0.78286(17) 0.64306(16) 0.17167(9) 0.0517(7) Uani 1 1 d . . . . .
Ag5 Ag 0.8588(3) 0.9880(3) 0.1544(2) 0.068(2) Uani 0.61(3) 1 d . . P A 1
Ag34 Ag 0.8706(6) 0.8742(6) 0.1106(2) 0.072(2) Uani 0.66(4) 1 d . . P A 1
Ag4 Ag 0.9516(3) 1.0307(5) 0.2526(3) 0.075(2) Uani 0.62(4) 1 d . . P A 1
Ag1 Ag 0.8330(2) 1.06411(17) 0.22028(17) 0.0879(16) Uani 0.758(12) 1 d . U P A 1
Si1 Si 0.7982(3) 0.7213(3) 0.26597(18) 0.0387(12) Uani 1 1 d . . . . .
O1 O 0.7852(8) 0.7787(7) 0.2432(5) 0.047(3) Uani 1 1 d . . . . .
O4 O 0.5284(9) 0.5433(8) 0.2084(4) 0.049(3) Uani 1 1 d . . . . .
O6 O 0.7462(9) 0.7064(9) 0.1494(5) 0.054(3) Uani 1 1 d . . . . .
H6 H 0.767040 0.723283 0.123996 0.081 Uiso 1 1 calc R U . . .
O8 O 0.2696(11) 0.2588(8) 0.2386(5) 0.062(4) Uani 1 1 d . . . . .
O10 O 0.9034(9) 0.6518(10) 0.3073(5) 0.065(4) Uani 1 1 d . . . . .
O12 O 0.7969(8) 0.8427(8) 0.3206(5) 0.052(3) Uani 1 1 d . . . . .
O14 O 0.5897(7) 0.6522(7) 0.2745(4) 0.042(3) Uani 1 1 d . . . . .
O16 O 0.2791(12) 0.5217(9) 0.1978(6) 0.068(4) Uani 1 1 d . . . . .
O18 O 0.9263(9) 0.6546(11) 0.3938(6) 0.074(5) Uani 1 1 d . . . . .
O20 O 0.4277(12) 0.2451(10) 0.1907(5) 0.070(4) Uani 1 1 d . . . . .
O22 O 0.5440(11) 0.3868(8) 0.0983(5) 0.059(4) Uani 1 1 d . . . . .
O24 O 0.2898(13) 0.2136(9) 0.1651(6) 0.078(5) Uani 1 1 d . . . . .
O26 O 0.5708(10) 0.4165(8) 0.2897(5) 0.057(3) Uani 1 1 d . . . . .
O28 O 0.7033(9) 0.5228(8) 0.3386(5) 0.054(4) Uani 1 1 d . . . . .
O30 O 1.0483(9) 0.8725(10) 0.3209(6) 0.068(5) Uani 1 1 d . . . . .
O32 O 0.5300(11) 0.3214(10) 0.2399(6) 0.066(4) Uani 1 1 d . . . . .
O34 O 0.4034(9) 0.4386(7) 0.1650(4) 0.049(3) Uani 1 1 d . . . . .
O36 O 0.4537(9) 0.4056(7) 0.2369(4) 0.046(3) Uani 1 1 d . . . . .
O38 O 0.5884(9) 0.7025(10) 0.3503(5) 0.061(4) Uani 1 1 d . . . . .
O40 O 0.5150(11) 0.3093(9) 0.3240(6) 0.066(5) Uani 1 1 d . . . . .
O42 O 0.9733(8) 0.7571(10) 0.3472(5) 0.061(4) Uani 1 1 d . . . . .
O44 O 0.8630(8) 0.7443(10) 0.3916(5) 0.061(4) Uani 1 1 d . . . . .
O46 O 0.2146(13) 0.2330(9) 0.0912(6) 0.076(5) Uani 1 1 d . . . . .
O48 O 0.6158(10) 0.6979(8) 0.0921(5) 0.056(4) Uani 1 1 d . . . . .
C8 C 0.4238(10) 0.5747(16) 0.4084(9) 0.075(4) Uani 1 1 d D U . . .
O50 O 0.3618(12) 0.2789(8) 0.1074(6) 0.067(4) Uani 1 1 d . . . . .
O52 O 0.4503(12) 0.3010(9) 0.0411(5) 0.071(5) Uani 1 1 d . . . . .
O54 O 0.4057(10) 0.2853(9) 0.2596(5) 0.060(4) Uani 1 1 d . . . . .
O56 O 0.2888(10) 0.3531(8) 0.1112(5) 0.062(4) Uani 1 1 d . . . . .
O58 O 0.5569(14) 0.2353(10) 0.1916(8) 0.086(6) Uani 1 1 d . . . . .
C7 C 0.4887(10) 0.5884(15) 0.4017(9) 0.070(3) Uani 1 1 d D U . . .
O60 O 1.0215(10) 0.7637(11) 0.1870(6) 0.075(5) Uani 1 1 d . . . . .
O62 O 0.4878(12) 0.2722(8) 0.1218(5) 0.065(4) Uani 1 1 d . . . . .
C56 C 0.931(3) 0.677(2) 0.0398(14) 0.111(5) Uani 1 1 d . U . . .
C43 C 1.1141(17) 0.927(3) 0.2179(18) 0.135(7) Uani 1 1 d D U . . .
C80 C 1.081(2) 0.634(2) 0.3761(10) 0.100(5) Uani 1 1 d D U . . .
C55 C 0.944(3) 0.671(2) 0.0755(14) 0.111(5) Uani 1 1 d . U . . .
C60 C 0.9145(17) 0.7549(13) -0.0144(14) 0.122(6) Uani 1 1 d D U . . .
H60A H 0.956691 0.786341 -0.002702 0.182 Uiso 1 1 calc R U . . .
H60B H 0.907455 0.758891 -0.044134 0.182 Uiso 1 1 calc R U . . .
H60C H 0.875474 0.757981 -0.001300 0.182 Uiso 1 1 calc R U . . .
O64 O 0.8987(11) 0.5460(10) 0.2624(6) 0.071(5) Uani 1 1 d . . . . .
C31 C 0.801(3) 0.922(2) 0.0983(10) 0.121(5) Uani 1 1 d D U . . .
C44 C 1.1823(16) 0.947(2) 0.2205(17) 0.141(7) Uani 1 1 d D U . . .
C35 C 0.794(2) 0.9598(11) 0.0012(14) 0.127(6) Uani 1 1 d D U . . .
H35A H 0.752735 0.966175 0.009564 0.191 Uiso 1 1 calc R U . . .
H35B H 0.834733 0.988743 0.016209 0.191 Uiso 1 1 calc R U . . .
H35C H 0.795309 0.964269 -0.028481 0.191 Uiso 1 1 calc R U . . .
C12 C 0.2964(15) 0.5447(13) 0.3878(7) 0.083(5) Uani 1 1 d D U . . .
H12A H 0.308795 0.581265 0.373345 0.124 Uiso 1 1 calc R U . . .
H12B H 0.294310 0.512030 0.368794 0.124 Uiso 1 1 calc R U . . .
H12C H 0.251479 0.536620 0.397916 0.124 Uiso 1 1 calc R U . . .
C9 C 0.3518(9) 0.5511(9) 0.4252(6) 0.083(4) Uani 1 1 d D U . . .
C81 C 1.1130(16) 0.6322(14) 0.4144(12) 0.102(5) Uani 1 1 d D U . . .
O66 O 0.6817(8) 0.5985(7) 0.1836(4) 0.045(3) Uani 1 1 d . . . . .
H66 H 0.666412 0.555113 0.176885 0.067 Uiso 1 1 calc R U . . .
C45 C 1.2596(14) 0.9882(14) 0.2193(10) 0.142(7) Uani 1 1 d D U . . .
C82 C 1.086(2) 0.6734(19) 0.4401(12) 0.105(5) Uani 1 1 d D U . . .
H82A H 1.124037 0.701448 0.457965 0.158 Uiso 1 1 calc R U . . .
H82B H 1.051164 0.649488 0.456985 0.158 Uiso 1 1 calc R U . . .
H82C H 1.065311 0.694997 0.421284 0.158 Uiso 1 1 calc R U . . .
C79 C 1.049(2) 0.628(2) 0.3384(10) 0.098(5) Uani 1 1 d D U . . .
C58 C 0.8535(16) 0.6425(14) -0.0253(14) 0.122(7) Uani 1 1 d D U . . .
H58A H 0.814292 0.645962 -0.012609 0.183 Uiso 1 1 calc R U . . .
H58B H 0.846893 0.645915 -0.055131 0.183 Uiso 1 1 calc R U . . .
H58C H 0.857364 0.604203 -0.019911 0.183 Uiso 1 1 calc R U . . .
C57 C 0.9210(14) 0.6931(14) -0.0066(8) 0.115(5) Uani 1 1 d D U . . .
C34 C 0.8552(18) 0.8844(18) -0.0018(15) 0.130(6) Uani 1 1 d D U . . .
H34A H 0.852271 0.844419 0.004737 0.195 Uiso 1 1 calc R U . . .
H34B H 0.857239 0.888538 -0.031488 0.195 Uiso 1 1 calc R U . . .
H34C H 0.896663 0.913012 0.013203 0.195 Uiso 1 1 calc R U . . .
Ag29 Ag 1.0267(3) 0.8964(5) 0.1733(3) 0.066(2) Uani 0.55(2) 1 d . . P A 1
O68 O 0.7257(7) 0.6729(7) 0.2774(4) 0.041(3) Uani 1 1 d . . . . .
O70 O 0.6732(10) 0.4661(7) 0.1394(5) 0.051(3) Uani 1 1 d . . . . .
O72 O 0.5970(9) 0.4556(8) 0.2069(4) 0.048(3) Uani 1 1 d . . . . .
O74 O 0.5937(10) 0.3485(8) 0.1678(5) 0.059(4) Uani 1 1 d . . . . .
C10 C 0.3331(14) 0.4931(10) 0.4488(8) 0.091(5) Uani 1 1 d D U . . .
H10A H 0.287036 0.483448 0.457550 0.137 Uiso 1 1 calc R U . . .
H10B H 0.334242 0.460847 0.430591 0.137 Uiso 1 1 calc R U . . .
H10C H 0.366395 0.498761 0.473083 0.137 Uiso 1 1 calc R U . . .
Si2 Si 0.4214(4) 0.3818(3) 0.18895(18) 0.0473(15) Uani 1 1 d . . . . .
O76 O 0.4067(9) 0.5453(7) 0.1739(4) 0.048(3) Uani 1 1 d . . . . .
O78 O 0.5335(9) 0.5962(7) 0.1351(5) 0.046(3) Uani 1 1 d . . . . .
O80 O 0.4373(9) 0.3821(8) 0.3141(4) 0.051(3) Uani 1 1 d . . . . .
O5 O 0.4236(9) 0.5003(7) 0.1012(4) 0.049(3) Uani 1 1 d . . . . .
O41 O 0.9096(8) 0.8010(8) 0.2023(5) 0.055(3) Uani 1 1 d . . . . .
O21 O 0.5401(9) 0.4824(7) 0.1387(4) 0.045(3) Uani 1 1 d . . . . .
O43 O 0.8514(8) 0.7477(8) 0.3101(5) 0.051(3) Uani 1 1 d . . . . .
O11 O 0.2998(9) 0.4631(8) 0.1290(5) 0.054(3) Uani 1 1 d . . . . .
O45 O 0.4765(9) 0.3658(6) 0.1639(4) 0.048(3) Uani 1 1 d . . . . .
O23 O 0.3489(10) 0.3243(8) 0.1899(5) 0.058(3) Uani 1 1 d . . . . .
O47 O 0.8351(9) 0.6858(8) 0.2348(5) 0.048(3) Uani 1 1 d . . . . .
O3 O 0.3639(9) 0.4602(9) 0.3304(5) 0.056(4) Uani 1 1 d . . . . .
O49 O 0.3202(11) 0.1645(9) 0.2382(6) 0.070(5) Uani 1 1 d . . . . .
O25 O 0.3720(9) 0.4812(9) 0.2429(5) 0.054(3) Uani 1 1 d . . . . .
O51 O 0.9473(9) 0.6605(9) 0.2300(5) 0.056(3) Uani 1 1 d . . . . .
O13 O 0.3194(9) 0.3726(8) 0.2655(5) 0.056(4) Uani 1 1 d . . . . .
C59 C 0.9849(16) 0.6886(18) -0.0265(13) 0.120(6) Uani 1 1 d D U . . .
H59A H 1.026493 0.720415 -0.014452 0.180 Uiso 1 1 calc R U . . .
H59B H 0.989302 0.650489 -0.021061 0.180 Uiso 1 1 calc R U . . .
H59C H 0.978831 0.692201 -0.056282 0.180 Uiso 1 1 calc R U . . .
C83 C 1.1926(16) 0.657(2) 0.4118(14) 0.107(6) Uani 1 1 d D U . . .
H83A H 1.216581 0.656343 0.438843 0.161 Uiso 1 1 calc R U . . .
H83B H 1.204534 0.632941 0.391503 0.161 Uiso 1 1 calc R U . . .
H83C H 1.206335 0.697859 0.403424 0.161 Uiso 1 1 calc R U . . .
O53 O 0.4875(9) 0.4979(8) 0.2941(5) 0.049(3) Uani 1 1 d . . . . .
O27 O 0.6406(9) 0.5539(8) 0.2684(5) 0.049(3) Uani 1 1 d . . . . .
O55 O 0.2655(9) 0.4001(8) 0.1972(6) 0.059(4) Uani 1 1 d . . . . .
O7 O 0.4145(11) 0.3901(8) 0.0828(5) 0.059(4) Uani 1 1 d . . . . .
O57 O 0.2175(11) 0.2846(9) 0.1661(6) 0.070(4) Uani 1 1 d . . . . .
O29 O 0.1762(10) 0.3198(8) 0.2424(6) 0.063(4) Uani 1 1 d . . . . .
C98 C 0.3710(17) 0.6619(17) 0.2695(11) 0.079(4) Uani 1 1 d . U . . .
C1 C 0.5677(11) 0.4709(12) 0.4129(7) 0.0597(5) Uani 1 1 d D U . . .
C49 C 0.963(3) 0.855(2) 0.1005(15) 0.118(5) Uani 1 1 d . U . . .
C13 C 0.6440(19) 0.854(2) 0.3958(16) 0.119(6) Uani 1 1 d D U . . .
O59 O 0.3098(13) 0.4317(10) 0.0458(5) 0.077(6) Uani 1 1 d . . . . .
C92 C 0.7272(18) 0.7405(17) 0.4791(10) 0.082(4) Uani 1 1 d . U . . .
C97 C 0.4193(17) 0.6454(17) 0.2823(11) 0.079(4) Uani 1 1 d . U . . .
C86 C 1.1715(19) 0.8041(17) 0.3114(9) 0.097(5) Uani 1 1 d D U . . .
C74 C 0.8238(19) 0.5822(17) 0.4707(11) 0.084(4) Uani 1 1 d . U . . .
C85 C 1.145(2) 0.7731(18) 0.2762(9) 0.098(5) Uani 1 1 d D U . . .
C101 C 0.3070(18) 0.6761(18) 0.2069(12) 0.085(5) Uani 1 1 d . U . . .
H10D H 0.269188 0.687939 0.195352 0.128 Uiso 1 1 calc R U . . .
H10E H 0.350114 0.701966 0.197711 0.128 Uiso 1 1 calc R U . . .
H10F H 0.298539 0.635271 0.197441 0.128 Uiso 1 1 calc R U . . .
C73 C 0.7679(18) 0.5786(17) 0.4458(10) 0.080(4) Uani 1 1 d . U . . .
C62 C 0.892(2) 0.494(2) 0.0998(10) 0.113(5) Uani 1 1 d D U . . .
C37 C 0.927(3) 1.067(3) 0.1938(18) 0.140(6) Uani 1 1 d D U . . .
C102 C 0.2453(17) 0.6311(18) 0.2638(12) 0.085(5) Uani 1 1 d . U . . .
H10G H 0.205873 0.642662 0.255303 0.128 Uiso 1 1 calc R U . . .
H10H H 0.241585 0.595325 0.247587 0.128 Uiso 1 1 calc R U . . .
H10I H 0.245954 0.623386 0.293094 0.128 Uiso 1 1 calc R U . . .
C2 C 0.5153(11) 0.4321(13) 0.4277(8) 0.066(3) Uani 1 1 d D U . . .
C75 C 0.8843(19) 0.5921(17) 0.5003(11) 0.085(4) Uani 1 1 d . U . . .
C93 C 0.7798(11) 0.7630(10) 0.5171(7) 0.086(4) Uani 1 1 d D U . . .
C76 C 0.9363(19) 0.6588(17) 0.5041(11) 0.087(5) Uani 1 1 d . U . . .
H76A H 0.975382 0.662498 0.524253 0.130 Uiso 1 1 calc R U . . .
H76B H 0.952578 0.670045 0.477225 0.130 Uiso 1 1 calc R U . . .
H76C H 0.912697 0.684719 0.513162 0.130 Uiso 1 1 calc R U . . .
C15 C 0.5139(14) 0.8112(13) 0.4298(9) 0.123(6) Uani 1 1 d D U . . .
C99 C 0.3120(17) 0.6811(18) 0.2563(12) 0.083(4) Uani 1 1 d . U . . .
C94 C 0.7495(15) 0.8074(13) 0.5358(10) 0.095(5) Uani 1 1 d D U . . .
H94A H 0.777681 0.826810 0.561317 0.142 Uiso 1 1 calc R U . . .
H94B H 0.749551 0.837174 0.516025 0.142 Uiso 1 1 calc R U . . .
H94C H 0.702431 0.786152 0.541841 0.142 Uiso 1 1 calc R U . . .
C87 C 1.2120(12) 0.8418(11) 0.3513(7) 0.101(5) Uani 1 1 d D U . . .
C91 C 0.6804(18) 0.6959(17) 0.4548(10) 0.082(4) Uani 1 1 d . U . . .
C38 C 0.974(3) 1.076(2) 0.1675(15) 0.139(7) Uani 1 1 d D U . . .
C18 C 0.497(2) 0.8689(13) 0.4357(12) 0.129(6) Uani 1 1 d D U . . .
H18A H 0.451664 0.858957 0.446178 0.193 Uiso 1 1 calc R U . . .
H18B H 0.531725 0.896797 0.455427 0.193 Uiso 1 1 calc R U . . .
H18C H 0.495512 0.886790 0.409175 0.193 Uiso 1 1 calc R U . . .
C50 C 1.032(2) 0.865(2) 0.0961(11) 0.123(6) Uani 1 1 d D U . . .
C6 C 0.3876(10) 0.3867(9) 0.4132(5) 0.0597(5) Uani 1 1 d D U . . .
H6A H 0.384726 0.354380 0.393714 0.090 Uiso 1 1 calc R U . . .
H6B H 0.395127 0.422835 0.398600 0.090 Uiso 1 1 calc R U . . .
H6C H 0.344773 0.376782 0.426125 0.090 Uiso 1 1 calc R U . . .
C61 C 0.862(2) 0.500(2) 0.1331(11) 0.109(5) Uani 1 1 d D U . . .
C88 C 1.1607(16) 0.8291(17) 0.3850(11) 0.108(6) Uani 1 1 d D U . . .
H88A H 1.183964 0.851825 0.410681 0.163 Uiso 1 1 calc R U . . .
H88B H 1.121532 0.840458 0.375566 0.163 Uiso 1 1 calc R U . . .
H88C H 1.144471 0.786941 0.389887 0.163 Uiso 1 1 calc R U . . .
C16 C 0.519(2) 0.7836(18) 0.4725(11) 0.130(7) Uani 1 1 d D U . . .
H16A H 0.473537 0.768347 0.482289 0.195 Uiso 1 1 calc R U . . .
H16B H 0.536599 0.751397 0.469286 0.195 Uiso 1 1 calc R U . . .
H16C H 0.550346 0.813913 0.492553 0.195 Uiso 1 1 calc R U . . .
C14 C 0.5861(18) 0.836(2) 0.4132(16) 0.120(6) Uani 1 1 d D U . . .
C90 C 1.2712(16) 0.8176(16) 0.3629(12) 0.108(6) Uani 1 1 d D U . . .
H90A H 1.302562 0.826061 0.341416 0.163 Uiso 1 1 calc R U . . .
H90B H 1.296489 0.836591 0.389284 0.163 Uiso 1 1 calc R U . . .
H90C H 1.251679 0.774873 0.365398 0.163 Uiso 1 1 calc R U . . .
C39 C 1.0109(18) 1.1071(15) 0.1300(10) 0.144(7) Uani 1 1 d D U . . .
C89 C 1.2422(19) 0.9095(13) 0.3445(12) 0.111(6) Uani 1 1 d D U . . .
H89A H 1.274140 0.916479 0.323315 0.167 Uiso 1 1 calc R U . . .
H89B H 1.204782 0.923372 0.335488 0.167 Uiso 1 1 calc R U . . .
H89C H 1.266599 0.930991 0.370347 0.167 Uiso 1 1 calc R U . . .
C5 C 0.4431(8) 0.4322(5) 0.4863(5) 0.0597(5) Uani 1 1 d D U . . .
C77 C 0.930(2) 0.5566(18) 0.4847(12) 0.092(5) Uani 1 1 d . U . . .
H77A H 0.970375 0.563640 0.504740 0.139 Uiso 1 1 calc R U . . .
H77B H 0.903005 0.514399 0.481921 0.139 Uiso 1 1 calc R U . . .
H77C H 0.945202 0.570117 0.457941 0.139 Uiso 1 1 calc R U . . .
C54 C 1.131(2) 0.9282(18) 0.0884(10) 0.130(7) Uani 1 1 d D U . . .
H54A H 1.134594 0.968876 0.083696 0.196 Uiso 1 1 calc R U . . .
H54B H 1.174634 0.923457 0.084192 0.196 Uiso 1 1 calc R U . . .
H54C H 1.120464 0.919394 0.116691 0.196 Uiso 1 1 calc R U . . .
C4 C 0.4556(13) 0.3364(8) 0.4593(6) 0.0597(5) Uani 1 1 d D U . . .
H4A H 0.494246 0.343854 0.480576 0.090 Uiso 1 1 calc R U . . .
H4B H 0.413262 0.311449 0.469848 0.090 Uiso 1 1 calc R U . . .
H4C H 0.463654 0.316284 0.434904 0.090 Uiso 1 1 calc R U . . .
C63 C 0.8985(15) 0.4618(13) 0.0589(8) 0.118(6) Uani 1 1 d D U . . .
C3 C 0.4487(8) 0.3964(7) 0.4472(4) 0.0597(5) Uani 1 1 d D U . . .
C66 C 0.9774(16) 0.4980(17) 0.0655(13) 0.120(7) Uani 1 1 d D U . . .
H66A H 0.996150 0.490968 0.092668 0.179 Uiso 1 1 calc R U . . .
H66B H 1.000320 0.485546 0.044092 0.179 Uiso 1 1 calc R U . . .
H66C H 0.985040 0.540037 0.063929 0.179 Uiso 1 1 calc R U . . .
C78 C 0.856(2) 0.5719(18) 0.5428(11) 0.091(5) Uani 1 1 d . U . . .
H78A H 0.894818 0.577633 0.563834 0.136 Uiso 1 1 calc R U . . .
H78B H 0.829184 0.595310 0.551102 0.136 Uiso 1 1 calc R U . . .
H78C H 0.827134 0.530095 0.539946 0.136 Uiso 1 1 calc R U . . .
C100 C 0.3204(19) 0.7412(18) 0.2746(13) 0.093(5) Uani 1 1 d . U . . .
H10J H 0.280517 0.751414 0.264971 0.139 Uiso 1 1 calc R U . . .
H10K H 0.324283 0.740781 0.304764 0.139 Uiso 1 1 calc R U . . .
H10L H 0.362037 0.770447 0.266084 0.139 Uiso 1 1 calc R U . . .
C36 C 0.7229(17) 0.8489(14) -0.0117(14) 0.127(6) Uani 1 1 d D U . . .
H36A H 0.721237 0.809175 -0.005217 0.191 Uiso 1 1 calc R U . . .
H36B H 0.682650 0.855440 -0.002610 0.191 Uiso 1 1 calc R U . . .
H36C H 0.723211 0.852762 -0.041483 0.191 Uiso 1 1 calc R U . . .
C32 C 0.808(3) 0.916(2) 0.0586(8) 0.124(5) Uani 1 1 d D U . . .
C33 C 0.7902(16) 0.8959(12) 0.0113(8) 0.126(5) Uani 1 1 d D U . . .
C67 C 0.759(2) 0.4195(15) 0.2392(11) 0.097(5) Uani 1 1 d D U . . .
C71 C 0.8598(13) 0.3448(16) 0.1830(11) 0.107(6) Uani 1 1 d D U . . .
H71A H 0.878041 0.380020 0.167521 0.160 Uiso 1 1 calc R U . . .
H71B H 0.884999 0.351319 0.210552 0.160 Uiso 1 1 calc R U . . .
H71C H 0.864937 0.311053 0.168486 0.160 Uiso 1 1 calc R U . . .
C72 C 0.7408(18) 0.3259(18) 0.1436(9) 0.111(6) Uani 1 1 d D U . . .
H72A H 0.761309 0.361524 0.128844 0.167 Uiso 1 1 calc R U . . .
H72B H 0.742431 0.291628 0.127778 0.167 Uiso 1 1 calc R U . . .
H72C H 0.692974 0.320691 0.146882 0.167 Uiso 1 1 calc R U . . .
C69 C 0.7819(14) 0.3320(10) 0.1871(7) 0.105(5) Uani 1 1 d D U . . .
C68 C 0.773(3) 0.3777(16) 0.2189(10) 0.103(5) Uani 1 1 d D U . . .
C52 C 1.0474(17) 0.9211(16) 0.0236(10) 0.131(6) Uani 1 1 d D U . . .
H52A H 1.010708 0.894066 0.004243 0.197 Uiso 1 1 calc R U . . .
H52B H 1.030079 0.948708 0.037265 0.197 Uiso 1 1 calc R U . . .
H52C H 1.086030 0.943118 0.008653 0.197 Uiso 1 1 calc R U . . .
C46 C 1.292(3) 1.0166(15) 0.2638(9) 0.142(7) Uani 1 1 d D U . . .
H46A H 1.273699 1.047344 0.270971 0.213 Uiso 1 1 calc R U . . .
H46B H 1.280179 0.986176 0.283895 0.213 Uiso 1 1 calc R U . . .
H46C H 1.341889 1.034046 0.264297 0.213 Uiso 1 1 calc R U . . .
C47 C 1.289(3) 0.9387(17) 0.2081(14) 0.147(7) Uani 1 1 d D U . . .
H47A H 1.269311 0.920909 0.180444 0.221 Uiso 1 1 calc R U . . .
H47B H 1.339199 0.956210 0.208575 0.221 Uiso 1 1 calc R U . . .
H47C H 1.277488 0.908341 0.228173 0.221 Uiso 1 1 calc R U . . .
C48 C 1.279(2) 1.0376(17) 0.1871(10) 0.147(8) Uani 1 1 d D U . . .
H48A H 1.259370 1.020174 0.159369 0.221 Uiso 1 1 calc R U . . .
H48B H 1.261395 1.068503 0.194194 0.221 Uiso 1 1 calc R U . . .
H48C H 1.329328 1.054701 0.187670 0.221 Uiso 1 1 calc R U . . .
C17 C 0.458(2) 0.7657(17) 0.3985(12) 0.132(7) Uani 1 1 d D U . . .
H17A H 0.414050 0.751745 0.410519 0.198 Uiso 1 1 calc R U . . .
H17B H 0.452303 0.784654 0.372916 0.198 Uiso 1 1 calc R U . . .
H17C H 0.472028 0.732160 0.392477 0.198 Uiso 1 1 calc R U . . .
C53 C 1.1002(17) 0.8406(16) 0.0349(12) 0.131(6) Uani 1 1 d D U . . .
H53A H 1.063643 0.813534 0.015526 0.196 Uiso 1 1 calc R U . . .
H53B H 1.138721 0.862962 0.019930 0.196 Uiso 1 1 calc R U . . .
H53C H 1.115794 0.818107 0.055525 0.196 Uiso 1 1 calc R U . . .
O15 O 0.6592(10) 0.5916(9) 0.0896(5) 0.058(4) Uani 1 1 d . . . . .
O61 O 0.7690(10) 0.6006(9) 0.1143(5) 0.060(4) Uani 1 1 d . . . . .
C103 C 0.7193(16) 0.5806(14) 0.0864(7) 0.061(5) Uani 1 1 d . U . . .
C84 C 1.093(2) 0.5685(16) 0.4306(13) 0.103(5) Uani 1 1 d D U . . .
H84A H 1.118006 0.570375 0.457866 0.154 Uiso 1 1 calc R U . . .
H84B H 1.043804 0.552166 0.432563 0.154 Uiso 1 1 calc R U . . .
H84C H 1.105891 0.543160 0.411451 0.154 Uiso 1 1 calc R U . . .
C64 C 0.884(2) 0.3944(13) 0.0639(13) 0.122(6) Uani 1 1 d D U . . .
H64A H 0.834766 0.372551 0.059623 0.184 Uiso 1 1 calc R U . . .
H64B H 0.907140 0.379826 0.043498 0.184 Uiso 1 1 calc R U . . .
H64C H 0.902065 0.388822 0.091678 0.184 Uiso 1 1 calc R U . . .
O31 O 0.8204(9) 0.5812(8) 0.1984(5) 0.052(3) Uani 1 1 d . . . . .
O63 O 0.8160(8) 0.8904(8) 0.2492(5) 0.052(3) Uani 1 1 d . . . . .
O2 O 0.6841(8) 0.8204(7) 0.2180(5) 0.048(3) Uani 1 1 d . . . . .
O65 O 0.6319(8) 0.6876(6) 0.1921(4) 0.039(3) Uani 1 1 d . . . . .
H65 H 0.587230 0.694341 0.190731 0.058 Uiso 1 1 calc R U . . .
O33 O 0.6598(8) 0.6215(8) 0.3413(4) 0.048(3) Uani 1 1 d . . . . .
O67 O 0.7950(8) 0.6381(8) 0.3489(5) 0.051(3) Uani 1 1 d . . . . .
O17 O 0.7824(9) 0.5797(9) 0.2780(5) 0.054(3) Uani 1 1 d . . . . .
O69 O 0.7011(9) 0.8901(8) 0.2896(5) 0.055(4) Uani 1 1 d . . . . .
O35 O 0.6726(8) 0.7699(8) 0.2926(5) 0.048(3) Uani 1 1 d . . . . .
O71 O 0.6628(9) 0.7853(8) 0.1292(5) 0.055(3) Uani 1 1 d . . . . .
O9 O 0.9231(8) 0.8565(9) 0.2727(5) 0.056(3) Uani 1 1 d . . . . .
O73 O 0.8831(9) 0.6924(9) 0.1615(5) 0.056(3) Uani 1 1 d . . . . .
O37 O 0.8029(9) 0.8357(9) 0.1730(5) 0.058(4) Uani 1 1 d . . . . .
O75 O 0.9285(10) 0.9227(11) 0.1996(6) 0.075(4) Uani 1 1 d . . . . .
C105 C 0.628(2) 0.7563(15) 0.0960(10) 0.083(7) Uani 1 1 d . U . . .
C104 C 0.7103(17) 0.5365(13) 0.0510(7) 0.064(6) Uani 1 1 d . U . . .
H10M H 0.666393 0.529778 0.034544 0.096 Uiso 1 1 calc R U . . .
H10N H 0.747807 0.551895 0.033636 0.096 Uiso 1 1 calc R U . . .
H10O H 0.710800 0.499332 0.061730 0.096 Uiso 1 1 calc R U . . .
C106 C 0.594(2) 0.7848(19) 0.0626(13) 0.107(7) Uani 1 1 d . U . . .
H10P H 0.570170 0.755286 0.040170 0.160 Uiso 1 1 calc R U . . .
H10Q H 0.561764 0.799490 0.074710 0.160 Uiso 1 1 calc R U . . .
H10R H 0.630081 0.817527 0.051838 0.160 Uiso 1 1 calc R U . . .
C11 C 0.3581(17) 0.6051(9) 0.4550(8) 0.092(5) Uani 1 1 d D U . . .
H11A H 0.369778 0.640942 0.439745 0.138 Uiso 1 1 calc R U . . .
H11B H 0.314260 0.598156 0.466328 0.138 Uiso 1 1 calc R U . . .
H11C H 0.394093 0.609745 0.477599 0.138 Uiso 1 1 calc R U . . .
C70 C 0.7508(18) 0.2759(15) 0.2118(10) 0.108(6) Uani 1 1 d D U . . .
H70A H 0.702208 0.268865 0.213924 0.162 Uiso 1 1 calc R U . . .
H70B H 0.755388 0.241806 0.197394 0.162 Uiso 1 1 calc R U . . .
H70C H 0.775450 0.282071 0.239460 0.162 Uiso 1 1 calc R U . . .
C40 C 1.060(3) 1.1689(18) 0.1496(15) 0.148(8) Uani 1 1 d D U . . .
H40A H 1.033221 1.193099 0.156191 0.222 Uiso 1 1 calc R U . . .
H40B H 1.085909 1.163418 0.174837 0.222 Uiso 1 1 calc R U . . .
H40C H 1.092421 1.188578 0.129928 0.222 Uiso 1 1 calc R U . . .
C96 C 0.8519(13) 0.7955(13) 0.5024(9) 0.087(6) Uani 1 1 d D U . . .
H96A H 0.885961 0.810162 0.526472 0.131 Uiso 1 1 calc R U . . .
H96B H 0.864526 0.768049 0.485245 0.131 Uiso 1 1 calc R U . . .
H96C H 0.850357 0.828710 0.486353 0.131 Uiso 1 1 calc R U . . .
C95 C 0.7828(14) 0.7157(11) 0.5485(9) 0.096(5) Uani 1 1 d D U . . .
H95A H 0.817858 0.734608 0.571487 0.143 Uiso 1 1 calc R U . . .
H95B H 0.738088 0.698326 0.558966 0.143 Uiso 1 1 calc R U . . .
H95C H 0.794526 0.684820 0.534579 0.143 Uiso 1 1 calc R U . . .
C51 C 1.0720(13) 0.8846(13) 0.0572(9) 0.125(5) Uani 1 1 d D U . . .
C41 C 0.967(2) 1.115(2) 0.0903(14) 0.146(8) Uani 1 1 d D U . . .
H41A H 0.941348 1.140257 0.097510 0.219 Uiso 1 1 calc R U . . .
H41B H 0.998080 1.134240 0.069703 0.219 Uiso 1 1 calc R U . . .
H41C H 0.935452 1.076853 0.078879 0.219 Uiso 1 1 calc R U . . .
C42 C 1.053(3) 1.0673(19) 0.1191(16) 0.147(7) Uani 1 1 d D U . . .
H42A H 1.078733 1.082795 0.095754 0.220 Uiso 1 1 calc R U . . .
H42B H 1.084931 1.067441 0.143015 0.220 Uiso 1 1 calc R U . . .
H42C H 1.021460 1.026947 0.111858 0.220 Uiso 1 1 calc R U . . .
C25 C 0.6229(19) 0.907(2) 0.1662(15) 0.111(6) Uani 1 1 d D U . . .
C26 C 0.562(2) 0.904(2) 0.1481(12) 0.118(6) Uani 1 1 d D U . . .
C30 C 0.476(2) 0.9352(19) 0.1346(12) 0.124(6) Uani 1 1 d D U . . .
H30A H 0.440167 0.903182 0.145776 0.186 Uiso 1 1 calc R U . . .
H30B H 0.507100 0.960621 0.157272 0.186 Uiso 1 1 calc R U . . .
H30C H 0.455431 0.958362 0.117500 0.186 Uiso 1 1 calc R U . . .
C27 C 0.5182(16) 0.9084(13) 0.1075(9) 0.121(6) Uani 1 1 d D U . . .
C29 C 0.469(2) 0.8658(17) 0.0717(12) 0.131(7) Uani 1 1 d D U . . .
H29A H 0.433057 0.834422 0.083429 0.197 Uiso 1 1 calc R U . . .
H29B H 0.448237 0.888016 0.053713 0.197 Uiso 1 1 calc R U . . .
H29C H 0.495493 0.848418 0.055639 0.197 Uiso 1 1 calc R U . . .
C28 C 0.5765(18) 0.9591(18) 0.0892(14) 0.132(7) Uani 1 1 d D U . . .
H28A H 0.606777 0.985369 0.111726 0.198 Uiso 1 1 calc R U . . .
H28B H 0.603151 0.941964 0.073176 0.198 Uiso 1 1 calc R U . . .
H28C H 0.555895 0.981561 0.071251 0.198 Uiso 1 1 calc R U . . .
C19 C 0.523(2) 0.8260(15) 0.2663(16) 0.110(5) Uani 1 1 d D U . . .
C21 C 0.5089(14) 0.9339(11) 0.2964(9) 0.116(5) Uani 1 1 d D U . . .
C20 C 0.519(2) 0.8756(14) 0.2815(17) 0.115(5) Uani 1 1 d D U . . .
C23 C 0.5581(17) 0.9605(19) 0.3369(9) 0.124(6) Uani 1 1 d D U . . .
H23A H 0.605305 0.965747 0.331983 0.186 Uiso 1 1 calc R U . . .
H23B H 0.555260 0.998657 0.344962 0.186 Uiso 1 1 calc R U . . .
H23C H 0.544198 0.933529 0.359021 0.186 Uiso 1 1 calc R U . . .
C22 C 0.533(2) 0.9741(19) 0.2596(9) 0.125(6) Uani 1 1 d D U . . .
H22A H 0.580522 0.979012 0.256059 0.188 Uiso 1 1 calc R U . . .
H22B H 0.503485 0.955570 0.234289 0.188 Uiso 1 1 calc R U . . .
H22C H 0.529462 1.012679 0.265521 0.188 Uiso 1 1 calc R U . . .
C24 C 0.4329(13) 0.9249(19) 0.3031(13) 0.124(6) Uani 1 1 d D U . . .
H24A H 0.419279 0.899734 0.326204 0.185 Uiso 1 1 calc R U . . .
H24B H 0.428863 0.963189 0.309311 0.185 Uiso 1 1 calc R U . . .
H24C H 0.402886 0.906080 0.278078 0.185 Uiso 1 1 calc R U . . .
C65 C 0.866(2) 0.4717(19) 0.0157(11) 0.124(7) Uani 1 1 d D U . . .
H65A H 0.817083 0.448609 0.012327 0.186 Uiso 1 1 calc R U . . .
H65B H 0.873235 0.513594 0.013759 0.186 Uiso 1 1 calc R U . . .
H65C H 0.888516 0.459103 -0.006078 0.186 Uiso 1 1 calc R U . . .
Ag1A Ag 1.0321(5) 0.5579(8) 0.2618(4) 0.067(5) Uani 0.237(13) 1 d . . P A 2
Ag2A Ag 1.0135(9) 0.6623(16) 0.1211(5) 0.089(4) Uani 0.44(4) 1 d . . P A 2
Ag3A Ag 0.9271(9) 0.4963(14) 0.1801(4) 0.081(4) Uani 0.33(3) 1 d . . P A 2
Ag4A Ag 1.0216(3) 0.8637(8) 0.1593(3) 0.080(4) Uani 0.45(2) 1 d . . P A 2
O19 O 0.7366(8) 0.7380(8) 0.3557(5) 0.050(3) Uani 1 1 d . . . . .
O77 O 0.9734(9) 0.7712(9) 0.2671(4) 0.052(3) Uani 1 1 d . . . . .
O39 O 0.9224(9) 0.8460(10) 0.3552(5) 0.066(4) Uani 1 1 d . . . . .
Ag5A Ag 0.8348(8) 1.0594(6) 0.1872(7) 0.101(6) Uani 0.242(12) 1 d . . P A 2
Ag6A Ag 0.9578(8) 1.0204(6) 0.2317(15) 0.127(8) Uani 0.38(4) 1 d . U P A 2
Ag7A Ag 0.8530(9) 0.8472(16) 0.0991(8) 0.090(5) Uani 0.34(4) 1 d . . P A 2
O79 O 0.8165(9) 0.8378(10) 0.4071(5) 0.063(4) Uani 1 1 d . . . . .
Ag8A Ag 0.8556(8) 0.9777(7) 0.1353(11) 0.122(5) Uani 0.39(3) 1 d . U P A 2

loop_
_atom_site_aniso_label
_atom_site_aniso_U_11
_atom_site_aniso_U_22
_atom_site_aniso_U_33
_atom_site_aniso_U_23
_atom_site_aniso_U_13
_atom_site_aniso_U_12
W4 0.0465(5) 0.0554(5) 0.0229(4) 0.0088(3) 0.0031(3) 0.0207(4)
W9 0.0383(4) 0.0529(5) 0.0246(4) 0.0007(3) 0.0023(3) 0.0141(4)
W10 0.0623(6) 0.0506(5) 0.0225(4) 0.0008(3) -0.0038(4) 0.0235(4)
W2 0.0416(5) 0.0621(6) 0.0336(5) -0.0017(4) -0.0005(4) 0.0089(4)
W3 0.0414(5) 0.0745(7) 0.0309(4) 0.0132(4) 0.0020(4) 0.0196(5)
W8 0.0459(5) 0.0485(5) 0.0405(5) 0.0028(4) 0.0029(4) 0.0145(4)
W15 0.0566(6) 0.0510(5) 0.0353(5) -0.0038(4) -0.0063(4) 0.0192(4)
W6 0.0491(5) 0.0887(8) 0.0347(5) 0.0194(5) 0.0125(4) 0.0335(5)
W1 0.0402(5) 0.0743(7) 0.0408(5) 0.0123(5) 0.0038(4) 0.0135(5)
W14 0.0545(5) 0.0577(6) 0.0270(4) -0.0024(4) 0.0017(4) 0.0149(4)
W5 0.0575(6) 0.0820(7) 0.0319(5) 0.0169(5) 0.0105(4) 0.0408(5)
W7 0.0465(5) 0.0610(6) 0.0449(5) 0.0160(4) 0.0071(4) 0.0138(5)
W11 0.0818(7) 0.0585(6) 0.0239(4) 0.0048(4) 0.0077(4) 0.0367(5)
W16 0.0803(7) 0.0537(6) 0.0251(4) -0.0026(4) -0.0111(4) 0.0237(5)
W13 0.0713(7) 0.0580(6) 0.0295(4) 0.0106(4) 0.0011(4) 0.0229(5)
W17 0.1008(9) 0.0556(6) 0.0279(5) -0.0029(4) 0.0035(5) 0.0337(6)
W20 0.0659(6) 0.0527(6) 0.0371(5) -0.0032(4) -0.0029(4) 0.0124(5)
W19 0.0888(8) 0.0507(6) 0.0355(5) -0.0055(4) -0.0081(5) 0.0177(5)
W12 0.1026(9) 0.0596(6) 0.0398(5) 0.0090(5) 0.0102(5) 0.0446(6)
W18 0.0910(8) 0.0487(6) 0.0411(5) 0.0030(4) -0.0008(5) 0.0221(6)
Ag32 0.0501(10) 0.0585(11) 0.0553(11) -0.0168(9) 0.0004(8) 0.0192(9)
Ag15 0.0568(11) 0.0807(14) 0.0313(9) -0.0010(8) -0.0022(7) 0.0243(10)
Ag14 0.0592(11) 0.0782(13) 0.0318(8) 0.0072(8) 0.0034(7) 0.0119(9)
Ag12 0.0511(10) 0.0782(13) 0.0300(8) -0.0008(8) 0.0057(7) 0.0107(9)
Ag13 0.0545(11) 0.0836(14) 0.0310(9) 0.0055(9) 0.0050(7) 0.0142(10)
Ag33 0.0538(10) 0.0725(13) 0.0448(10) 0.0043(9) 0.0034(8) 0.0251(10)
Ag17 0.0831(14) 0.1042(18) 0.0386(10) 0.0156(10) 0.0091(9) 0.0568(14)
Ag24 0.0964(16) 0.0905(16) 0.0443(10) 0.0163(10) 0.0209(10) 0.0626(14)
Ag11 0.0730(14) 0.0838(15) 0.0505(12) -0.0103(11) 0.0130(10) 0.0210(12)
Ag18 0.0974(17) 0.0842(16) 0.0536(12) 0.0236(11) 0.0122(11) 0.0542(14)
Ag19 0.0744(14) 0.0942(17) 0.0609(13) 0.0309(12) 0.0138(11) 0.0382(13)
Ag8 0.0574(12) 0.0705(14) 0.0873(17) 0.0150(12) 0.0023(11) 0.0209(11)
Ag20 0.0712(14) 0.1038(18) 0.0552(12) 0.0295(12) 0.0066(10) 0.0416(13)
Ag22 0.0581(12) 0.116(2) 0.0716(15) 0.0385(14) 0.0085(11) 0.0415(13)
Ag16 0.0880(16) 0.0857(16) 0.0374(10) -0.0016(10) 0.0187(10) 0.0040(13)
Ag25 0.0967(18) 0.143(2) 0.0476(12) 0.0174(13) 0.0188(11) 0.0791(18)
Ag10 0.0746(15) 0.0934(18) 0.0776(16) -0.0058(13) 0.0173(12) 0.0341(13)
Ag6 0.0961(18) 0.0580(13) 0.0838(17) 0.0189(12) -0.0020(14) 0.0161(12)
Ag35 0.0913(18) 0.126(2) 0.0452(12) 0.0241(13) 0.0118(11) 0.0352(16)
Ag27 0.0763(15) 0.147(3) 0.0530(13) 0.0084(14) 0.0075(11) 0.0650(17)
Ag30 0.0640(14) 0.0886(18) 0.0940(19) 0.0168(15) 0.0101(13) 0.0067(13)
Ag28 0.0619(13) 0.120(2) 0.0885(18) 0.0466(16) 0.0226(12) 0.0376(14)
Ag9 0.0866(16) 0.0835(17) 0.0708(15) -0.0061(12) 0.0116(12) 0.0335(14)
Ag2 0.0987(19) 0.0559(13) 0.104(2) -0.0124(13) -0.0123(15) 0.0232(13)
Ag3 0.131(2) 0.0626(15) 0.0863(18) 0.0064(13) 0.0214(17) 0.0351(15)
Ag7 0.0698(15) 0.126(2) 0.0766(16) -0.0102(15) -0.0030(12) 0.0502(16)
Ag23 0.063(4) 0.078(5) 0.052(2) 0.004(2) 0.0073(17) 0.039(4)
Ag21 0.0704(19) 0.087(3) 0.0497(18) -0.0043(19) 0.0069(14) 0.043(2)
Ni2 0.0497(16) 0.0552(17) 0.0276(13) 0.0070(12) 0.0038(11) 0.0206(13)
Ag31 0.0756(16) 0.0767(17) 0.117(2) -0.0207(16) 0.0079(15) 0.0084(13)
Ag36 0.105(2) 0.141(3) 0.0732(16) 0.0240(17) 0.0245(15) 0.082(2)
Ni1 0.0661(18) 0.0581(18) 0.0223(12) 0.0057(12) 0.0033(12) 0.0311(15)
Ag26 0.052(4) 0.068(6) 0.042(3) 0.009(2) 0.0090(18) 0.027(4)
Ni5 0.0613(18) 0.0530(17) 0.0231(13) 0.0041(11) 0.0015(12) 0.0229(14)
Ni3 0.0557(17) 0.0511(17) 0.0353(15) 0.0097(12) 0.0061(12) 0.0196(14)
Ni4 0.0624(19) 0.074(2) 0.0298(14) 0.0100(14) 0.0098(13) 0.0367(17)
Ag5 0.095(3) 0.055(3) 0.044(3) -0.0020(19) 0.007(2) 0.013(2)
Ag34 0.101(4) 0.063(5) 0.042(3) 0.000(2) 0.016(3) 0.014(3)
Ag4 0.081(3) 0.072(4) 0.066(5) 0.003(2) 0.005(2) 0.021(3)
Ag1 0.117(3) 0.063(2) 0.081(4) -0.0064(18) 0.019(2) 0.0272(19)
Si1 0.037(3) 0.051(3) 0.031(3) 0.004(2) 0.002(2) 0.019(3)
O1 0.047(7) 0.051(7) 0.039(7) 0.010(5) 0.002(5) 0.011(5)
O4 0.058(7) 0.066(8) 0.017(6) 0.002(5) 0.005(5) 0.016(6)
O6 0.059(8) 0.085(8) 0.028(7) 0.023(6) 0.014(6) 0.035(7)
O8 0.087(10) 0.052(8) 0.036(7) -0.012(6) -0.016(7) 0.017(7)
O10 0.060(9) 0.117(12) 0.031(6) -0.003(8) 0.001(6) 0.050(9)
O12 0.045(7) 0.065(9) 0.038(6) -0.002(6) 0.002(6) 0.010(6)
O14 0.041(6) 0.053(7) 0.034(6) 0.013(5) 0.008(5) 0.019(6)
O16 0.099(12) 0.066(10) 0.047(9) -0.010(8) -0.015(8) 0.046(10)
O18 0.049(9) 0.130(16) 0.043(8) 0.029(10) 0.009(7) 0.030(10)
O20 0.116(10) 0.081(10) 0.032(8) 0.019(7) 0.020(7) 0.052(8)
O22 0.101(10) 0.059(8) 0.023(6) -0.010(6) -0.004(6) 0.040(7)
O24 0.116(13) 0.059(9) 0.042(8) -0.009(7) -0.014(8) 0.016(9)
O26 0.072(8) 0.065(8) 0.040(7) 0.022(6) 0.003(6) 0.033(7)
O28 0.063(10) 0.058(8) 0.041(8) 0.017(7) 0.010(6) 0.018(7)
O30 0.048(8) 0.086(11) 0.052(10) 0.014(8) 0.001(7) 0.001(8)
O32 0.091(11) 0.085(11) 0.043(7) 0.026(7) 0.018(7) 0.053(9)
O34 0.076(8) 0.045(6) 0.024(6) 0.002(5) -0.009(5) 0.021(6)
O36 0.063(7) 0.061(7) 0.015(5) 0.009(5) 0.006(5) 0.024(6)
O38 0.053(8) 0.102(14) 0.038(8) 0.013(8) 0.008(7) 0.038(9)
O40 0.081(12) 0.066(11) 0.050(9) 0.024(8) -0.005(8) 0.027(9)
O42 0.036(7) 0.108(10) 0.032(7) 0.016(7) 0.006(6) 0.015(7)
O44 0.037(7) 0.102(10) 0.035(7) -0.007(7) -0.008(6) 0.015(7)
O46 0.115(12) 0.052(9) 0.042(9) -0.015(8) -0.018(9) 0.013(10)
O48 0.074(10) 0.062(7) 0.035(7) 0.026(6) 0.007(7) 0.025(7)
C8 0.068(6) 0.086(8) 0.059(7) -0.003(7) 0.006(6) 0.014(7)
O50 0.099(9) 0.048(8) 0.046(9) -0.018(7) -0.005(7) 0.022(7)
O52 0.117(15) 0.066(12) 0.034(8) -0.012(7) -0.005(8) 0.041(10)
O54 0.084(9) 0.069(8) 0.028(7) 0.003(6) 0.002(6) 0.028(8)
O56 0.077(10) 0.058(8) 0.043(8) -0.007(6) -0.014(7) 0.017(7)
O58 0.129(16) 0.063(11) 0.089(14) 0.021(10) 0.028(13) 0.057(13)
C7 0.066(5) 0.085(6) 0.048(5) 0.001(5) 0.006(5) 0.013(5)
O60 0.061(9) 0.125(14) 0.044(9) 0.023(9) 0.018(7) 0.036(9)
O62 0.111(12) 0.050(8) 0.042(7) -0.002(6) 0.014(7) 0.040(9)
C56 0.126(11) 0.144(10) 0.084(9) 0.017(9) 0.038(9) 0.067(10)
C43 0.129(11) 0.141(11) 0.132(11) 0.033(10) 0.004(11) 0.043(10)
C80 0.091(9) 0.119(10) 0.083(8) 0.022(8) 0.004(8) 0.031(9)
C55 0.126(10) 0.144(10) 0.084(9) 0.019(9) 0.039(9) 0.067(9)
C60 0.139(10) 0.145(10) 0.093(10) 0.020(9) 0.031(9) 0.060(9)
O64 0.082(11) 0.109(11) 0.053(10) 0.045(9) 0.031(8) 0.065(10)
C31 0.151(11) 0.113(10) 0.100(9) 0.041(8) 0.034(9) 0.041(9)
C44 0.134(11) 0.144(12) 0.134(12) 0.032(10) 0.004(11) 0.037(10)
C35 0.158(13) 0.119(11) 0.103(11) 0.035(10) 0.035(11) 0.040(10)
C12 0.072(8) 0.094(10) 0.074(9) -0.011(8) 0.007(8) 0.019(9)
C9 0.073(7) 0.096(8) 0.063(7) -0.005(6) 0.009(6) 0.010(7)
C81 0.095(9) 0.120(10) 0.083(9) 0.023(8) 0.001(8) 0.030(8)
O66 0.055(7) 0.053(8) 0.030(6) 0.001(6) -0.002(5) 0.026(6)
C45 0.135(11) 0.145(12) 0.135(11) 0.029(10) 0.006(11) 0.037(10)
C82 0.098(9) 0.117(10) 0.088(9) 0.017(8) 0.003(8) 0.025(8)
C79 0.090(8) 0.119(9) 0.082(8) 0.019(8) 0.005(7) 0.033(8)
C58 0.135(11) 0.149(11) 0.094(10) 0.020(10) 0.031(10) 0.058(10)
C57 0.130(10) 0.146(10) 0.087(9) 0.020(9) 0.035(9) 0.063(9)
C34 0.153(10) 0.126(10) 0.108(9) 0.027(8) 0.030(9) 0.041(8)
Ag29 0.060(3) 0.067(4) 0.067(4) 0.008(3) 0.017(2) 0.014(2)
O68 0.040(6) 0.062(7) 0.024(6) 0.002(5) 0.005(4) 0.022(5)
O70 0.078(8) 0.047(8) 0.026(7) -0.005(6) 0.010(6) 0.019(7)
O72 0.059(8) 0.058(9) 0.021(6) -0.003(5) -0.006(5) 0.016(7)
O74 0.091(10) 0.068(8) 0.032(7) 0.021(6) 0.020(7) 0.042(8)
C10 0.080(8) 0.099(8) 0.072(8) -0.001(7) 0.005(7) 0.003(7)
Si2 0.079(4) 0.041(3) 0.023(3) -0.007(2) -0.007(3) 0.026(3)
O76 0.085(8) 0.047(7) 0.017(6) -0.015(5) -0.007(5) 0.033(7)
O78 0.066(7) 0.045(7) 0.030(7) 0.001(5) -0.011(5) 0.027(6)
O80 0.064(8) 0.067(9) 0.019(6) 0.013(6) 0.005(6) 0.021(7)
O5 0.079(8) 0.056(8) 0.018(6) 0.004(5) 0.000(6) 0.030(7)
O41 0.039(8) 0.071(8) 0.047(8) 0.012(6) 0.005(6) 0.009(7)
O21 0.074(8) 0.041(7) 0.021(6) 0.003(5) 0.003(6) 0.021(7)
O43 0.034(6) 0.074(8) 0.039(6) 0.004(5) 0.002(5) 0.010(6)
O11 0.061(8) 0.051(8) 0.038(7) -0.004(6) -0.015(6) 0.011(7)
O45 0.081(8) 0.031(6) 0.028(6) -0.012(5) -0.008(5) 0.019(5)
O23 0.087(7) 0.048(7) 0.045(7) 0.004(6) 0.001(6) 0.033(5)
O47 0.062(7) 0.065(8) 0.028(6) 0.008(5) 0.012(5) 0.035(6)
O3 0.046(8) 0.073(11) 0.041(7) 0.001(7) 0.004(6) 0.009(8)
O49 0.087(13) 0.064(10) 0.060(11) 0.015(8) 0.006(9) 0.026(8)
O25 0.058(8) 0.076(9) 0.029(6) 0.004(6) 0.001(6) 0.025(7)
O51 0.055(8) 0.083(9) 0.041(8) 0.010(7) 0.014(6) 0.035(7)
O13 0.061(8) 0.060(8) 0.045(8) -0.011(6) -0.003(6) 0.020(7)
C59 0.134(11) 0.149(11) 0.091(10) 0.017(10) 0.039(9) 0.060(10)
C83 0.096(9) 0.126(12) 0.090(11) 0.020(10) 0.002(9) 0.028(10)
O53 0.056(7) 0.054(8) 0.032(7) -0.006(6) 0.004(5) 0.015(6)
O27 0.056(7) 0.057(7) 0.043(7) 0.005(6) 0.007(6) 0.030(6)
O55 0.055(8) 0.053(8) 0.064(10) -0.008(6) -0.016(6) 0.018(6)
O7 0.097(10) 0.057(8) 0.020(6) 0.005(6) 0.001(7) 0.026(8)
O57 0.086(10) 0.064(10) 0.039(7) -0.009(7) -0.018(7) 0.006(8)
O29 0.062(9) 0.053(10) 0.060(10) -0.007(8) -0.010(7) 0.007(7)
C98 0.064(8) 0.105(10) 0.087(10) 0.018(9) 0.010(8) 0.051(8)
C1 0.0592(11) 0.0782(13) 0.0318(8) 0.0072(8) 0.0034(7) 0.0119(9)
C49 0.134(9) 0.126(9) 0.099(9) 0.027(7) 0.034(7) 0.046(8)
C13 0.122(10) 0.108(9) 0.133(10) 0.001(8) 0.025(8) 0.046(8)
O59 0.125(16) 0.087(13) 0.029(7) -0.008(7) -0.020(9) 0.057(12)
C92 0.079(9) 0.101(10) 0.055(8) -0.020(7) 0.014(7) 0.019(8)
C97 0.064(8) 0.106(10) 0.088(10) 0.015(9) 0.011(8) 0.053(8)
C86 0.088(9) 0.123(10) 0.081(9) 0.019(8) 0.005(8) 0.037(9)
C74 0.084(8) 0.089(9) 0.067(8) 0.010(8) 0.000(7) 0.019(7)
C85 0.089(9) 0.124(9) 0.082(8) 0.017(8) 0.004(7) 0.039(8)
C101 0.071(10) 0.109(11) 0.095(10) 0.020(10) 0.008(9) 0.054(9)
C73 0.082(8) 0.090(8) 0.059(7) 0.005(7) 0.003(6) 0.021(7)
C62 0.128(10) 0.131(9) 0.101(9) 0.004(8) 0.029(8) 0.071(8)
C37 0.142(10) 0.131(10) 0.151(11) 0.008(8) 0.037(8) 0.047(9)
C102 0.067(9) 0.110(11) 0.097(11) 0.015(10) 0.014(9) 0.053(9)
C2 0.063(5) 0.085(5) 0.038(5) 0.009(5) 0.003(4) 0.010(5)
C75 0.085(8) 0.091(9) 0.066(8) 0.010(7) -0.001(7) 0.019(7)
C93 0.084(9) 0.104(10) 0.056(8) -0.018(7) 0.013(7) 0.015(8)
C76 0.088(9) 0.095(9) 0.066(9) 0.009(8) 0.006(8) 0.017(8)
C15 0.124(9) 0.116(9) 0.133(9) 0.004(7) 0.024(7) 0.043(7)
C99 0.064(8) 0.109(10) 0.094(10) 0.015(9) 0.008(8) 0.053(8)
C94 0.090(10) 0.111(11) 0.066(10) -0.027(9) 0.013(9) 0.016(9)
C87 0.090(9) 0.127(10) 0.084(9) 0.014(9) 0.002(8) 0.036(9)
C91 0.080(8) 0.099(9) 0.055(7) -0.017(7) 0.009(6) 0.020(7)
C38 0.144(10) 0.128(10) 0.150(11) 0.012(9) 0.034(8) 0.048(9)
C18 0.128(11) 0.117(10) 0.143(12) -0.001(9) 0.026(10) 0.043(9)
C50 0.137(9) 0.131(9) 0.104(8) 0.025(7) 0.033(7) 0.044(8)
C6 0.0592(11) 0.0782(13) 0.0318(8) 0.0072(8) 0.0034(7) 0.0119(9)
C61 0.126(9) 0.128(9) 0.099(9) 0.003(8) 0.027(8) 0.073(8)
C88 0.099(10) 0.132(11) 0.088(10) 0.012(9) 0.007(8) 0.033(10)
C16 0.129(12) 0.121(12) 0.138(11) 0.010(10) 0.024(10) 0.039(10)
C14 0.124(10) 0.110(10) 0.132(10) 0.003(9) 0.026(8) 0.046(8)
C90 0.095(10) 0.136(12) 0.090(11) 0.016(10) -0.005(9) 0.039(10)
C39 0.147(9) 0.136(9) 0.148(10) 0.010(7) 0.030(7) 0.046(7)
C89 0.104(10) 0.129(10) 0.095(10) 0.017(9) 0.001(9) 0.035(9)
C5 0.0592(11) 0.0782(13) 0.0318(8) 0.0072(8) 0.0034(7) 0.0119(9)
C77 0.092(9) 0.099(9) 0.077(9) 0.013(8) 0.004(8) 0.023(8)
C54 0.141(10) 0.140(10) 0.107(10) 0.017(9) 0.033(8) 0.040(9)
C4 0.0592(11) 0.0782(13) 0.0318(8) 0.0072(8) 0.0034(7) 0.0119(9)
C63 0.132(9) 0.132(9) 0.106(9) 0.002(7) 0.028(7) 0.062(7)
C3 0.0592(11) 0.0782(13) 0.0318(8) 0.0072(8) 0.0034(7) 0.0119(9)
C66 0.136(10) 0.135(11) 0.107(11) 0.004(10) 0.032(9) 0.067(10)
C78 0.092(10) 0.094(11) 0.073(9) 0.014(9) 0.002(8) 0.017(9)
C100 0.077(9) 0.109(10) 0.109(11) 0.008(9) 0.010(9) 0.053(8)
C36 0.158(11) 0.120(11) 0.104(10) 0.027(10) 0.030(10) 0.044(10)
C32 0.154(11) 0.118(11) 0.100(9) 0.039(8) 0.033(9) 0.042(9)
C33 0.155(11) 0.119(10) 0.102(9) 0.038(9) 0.035(9) 0.041(9)
C67 0.139(12) 0.105(10) 0.090(11) 0.030(9) 0.036(9) 0.090(9)
C71 0.150(12) 0.113(12) 0.095(12) 0.024(11) 0.041(10) 0.086(11)
C72 0.150(12) 0.118(11) 0.097(11) 0.026(10) 0.039(10) 0.080(10)
C69 0.148(12) 0.108(10) 0.097(11) 0.025(9) 0.039(9) 0.088(10)
C68 0.147(12) 0.107(10) 0.095(11) 0.026(9) 0.037(9) 0.089(9)
C52 0.146(10) 0.138(10) 0.107(10) 0.026(8) 0.033(9) 0.042(9)
C46 0.135(12) 0.144(12) 0.133(11) 0.032(10) 0.004(11) 0.033(11)
C47 0.141(12) 0.150(12) 0.141(12) 0.027(10) 0.006(11) 0.041(10)
C48 0.143(12) 0.148(12) 0.138(12) 0.031(10) 0.006(11) 0.037(10)
C17 0.130(12) 0.122(11) 0.139(12) -0.003(10) 0.026(10) 0.037(10)
C53 0.146(10) 0.142(10) 0.106(9) 0.018(8) 0.033(8) 0.046(8)
O15 0.086(9) 0.074(10) 0.029(7) 0.016(7) 0.007(7) 0.048(9)
O61 0.088(9) 0.076(10) 0.027(6) 0.028(6) 0.009(5) 0.039(8)
C103 0.093(10) 0.082(13) 0.029(8) 0.015(8) 0.011(7) 0.054(10)
C84 0.097(10) 0.116(10) 0.087(10) 0.020(9) -0.002(9) 0.030(9)
C64 0.141(10) 0.134(9) 0.108(10) 0.000(8) 0.030(9) 0.064(8)
O31 0.057(8) 0.076(8) 0.028(6) -0.004(6) -0.008(6) 0.034(7)
O63 0.046(7) 0.061(8) 0.032(7) 0.004(6) -0.009(5) 0.001(6)
O2 0.042(7) 0.042(7) 0.047(7) 0.002(6) -0.004(6) 0.001(6)
O65 0.051(7) 0.038(6) 0.023(6) -0.006(5) -0.002(5) 0.013(5)
O33 0.038(7) 0.076(8) 0.024(6) 0.001(6) 0.001(5) 0.014(6)
O67 0.047(7) 0.065(8) 0.040(7) 0.008(6) 0.006(5) 0.016(6)
O17 0.065(8) 0.078(10) 0.035(7) 0.014(6) 0.011(6) 0.044(7)
O69 0.060(9) 0.052(8) 0.050(9) -0.005(7) 0.006(7) 0.015(8)
O35 0.047(7) 0.055(7) 0.038(7) 0.002(6) 0.000(5) 0.016(6)
O71 0.059(9) 0.059(8) 0.046(7) 0.026(6) 0.012(6) 0.017(7)
O9 0.041(7) 0.079(10) 0.040(7) 0.009(6) 0.009(6) 0.011(7)
O73 0.069(8) 0.080(9) 0.030(7) 0.017(6) 0.007(6) 0.040(7)
O37 0.059(8) 0.082(10) 0.030(7) 0.023(6) 0.001(6) 0.022(7)
O75 0.057(9) 0.095(10) 0.059(10) 0.032(9) 0.003(7) 0.008(8)
C105 0.122(17) 0.071(9) 0.058(11) 0.018(8) -0.015(11) 0.042(10)
C104 0.105(15) 0.079(14) 0.022(8) 0.022(8) 0.004(9) 0.050(12)
C106 0.139(13) 0.092(11) 0.092(11) 0.037(10) -0.016(10) 0.049(10)
C11 0.080(9) 0.107(9) 0.074(9) -0.008(8) 0.012(8) 0.015(9)
C70 0.154(13) 0.111(11) 0.100(12) 0.025(10) 0.042(11) 0.088(11)
C40 0.151(12) 0.137(11) 0.151(13) 0.010(10) 0.032(10) 0.041(10)
C96 0.083(9) 0.106(12) 0.056(9) -0.015(9) 0.007(8) 0.013(9)
C95 0.088(11) 0.116(11) 0.062(9) -0.010(8) 0.007(9) 0.011(9)
C51 0.137(8) 0.131(8) 0.109(8) 0.020(6) 0.030(6) 0.042(7)
C41 0.150(11) 0.136(11) 0.149(12) 0.014(10) 0.029(9) 0.044(9)
C42 0.150(12) 0.137(12) 0.153(13) 0.016(11) 0.034(10) 0.045(9)
C25 0.131(10) 0.094(10) 0.117(10) 0.010(8) 0.006(8) 0.055(9)
C26 0.134(10) 0.101(10) 0.122(10) 0.009(8) 0.000(8) 0.050(9)
C30 0.140(12) 0.110(12) 0.125(12) 0.011(10) 0.002(10) 0.049(9)
C27 0.133(9) 0.108(9) 0.123(9) 0.011(7) 0.002(7) 0.047(7)
C29 0.147(12) 0.116(11) 0.128(11) 0.010(10) -0.001(10) 0.045(10)
C28 0.145(12) 0.117(11) 0.130(12) 0.015(10) 0.006(10) 0.044(10)
C19 0.105(10) 0.094(10) 0.142(11) 0.004(9) 0.025(9) 0.046(9)
C21 0.112(10) 0.094(10) 0.149(11) 0.000(10) 0.026(9) 0.044(9)
C20 0.111(11) 0.093(10) 0.147(11) 0.003(9) 0.027(10) 0.041(9)
C23 0.122(11) 0.101(10) 0.150(11) -0.001(10) 0.024(10) 0.039(10)
C22 0.122(12) 0.100(11) 0.153(12) 0.002(11) 0.023(11) 0.037(11)
C24 0.117(11) 0.101(12) 0.156(13) 0.000(11) 0.024(11) 0.041(10)
C65 0.141(11) 0.139(11) 0.107(10) 0.003(10) 0.029(10) 0.065(10)
Ag1A 0.057(5) 0.079(10) 0.061(7) 0.001(7) 0.005(4) 0.020(5)
Ag2A 0.067(5) 0.103(14) 0.093(6) 0.019(7) 0.014(4) 0.022(7)
Ag3A 0.064(6) 0.092(13) 0.087(6) 0.015(6) 0.001(5) 0.030(8)
Ag4A 0.068(3) 0.092(8) 0.062(4) 0.008(4) 0.026(3) -0.001(3)
O19 0.049(7) 0.066(8) 0.039(7) 0.008(6) 0.010(5) 0.025(6)
O77 0.053(8) 0.085(10) 0.023(6) 0.003(6) 0.009(5) 0.028(7)
O39 0.042(7) 0.111(11) 0.032(7) -0.004(7) -0.006(6) 0.015(7)
Ag5A 0.108(9) 0.067(7) 0.119(17) -0.017(7) 0.018(8) 0.019(6)
Ag6A 0.082(6) 0.073(6) 0.20(2) -0.022(9) -0.002(10) -0.007(4)
Ag7A 0.089(6) 0.090(11) 0.067(8) 0.007(9) 0.027(5) -0.003(8)
O79 0.043(9) 0.095(12) 0.042(8) 0.006(8) 0.004(6) 0.012(8)
Ag8A 0.115(7) 0.085(6) 0.136(13) 0.003(7) 0.048(8) -0.013(6)

loop_
_atom_type_symbol
_atom_type_description
_atom_type_scat_dispersion_real
_atom_type_scat_dispersion_imag
_atom_type_scat_source
Ag Ag -0.8971 1.1015 'International Tables Vol C Tables 4.2.6.8 and 6.1.1.4'
C C 0.0033 0.0016 'International Tables Vol C Tables 4.2.6.8 and 6.1.1.4'
H H 0.0000 0.0000 'International Tables Vol C Tables 4.2.6.8 and 6.1.1.4'
N N 0.0061 0.0033 'International Tables Vol C Tables 4.2.6.8 and 6.1.1.4'
Ni Ni 0.3393 1.1124 'International Tables Vol C Tables 4.2.6.8 and 6.1.1.4'
O O 0.0106 0.0060 'International Tables Vol C Tables 4.2.6.8 and 6.1.1.4'
Si Si 0.0817 0.0704 'International Tables Vol C Tables 4.2.6.8 and 6.1.1.4'
W W -0.8490 6.8722 'International Tables Vol C Tables 4.2.6.8 and 6.1.1.4'

loop_
_geom_angle_atom_site_label_1
_geom_angle_atom_site_label_2
_geom_angle_atom_site_label_3
_geom_angle
_geom_angle_site_symmetry_1
_geom_angle_site_symmetry_3
_geom_angle_publ_flag
O28 W4 O68 175.6(7) . . ?
O28 W4 O27 100.9(8) . . ?
O28 W4 O33 100.4(8) . . ?
O28 W4 O67 94.8(8) . . ?
O28 W4 O17 99.3(8) . . ?
O27 W4 O68 81.3(6) . . ?
O27 W4 O33 91.6(6) . . ?
O27 W4 O67 164.2(7) . . ?
O27 W4 O17 94.8(7) . . ?
O33 W4 O68 75.7(6) . . ?
O33 W4 O67 84.6(7) . . ?
O67 W4 O68 82.9(6) . . ?
O17 W4 O68 84.3(6) . . ?
O17 W4 O33 157.8(8) . . ?
O17 W4 O67 83.5(7) . . ?
O14 W9 O68 79.2(6) . . ?
O14 W9 O33 93.6(7) . . ?
O14 W9 O35 94.9(7) . . ?
O14 W9 O19 160.8(6) . . ?
O38 W9 O14 100.8(8) . . ?
O38 W9 O68 175.1(8) . . ?
O38 W9 O33 99.9(8) . . ?
O38 W9 O35 99.0(8) . . ?
O38 W9 O19 98.4(8) . . ?
O33 W9 O68 75.2(6) . . ?
O33 W9 O19 83.9(7) . . ?
O35 W9 O68 85.9(6) . . ?
O35 W9 O33 157.4(6) . . ?
O35 W9 O19 81.2(7) . . ?
O19 W9 O68 81.7(6) . . ?
O4 W10 O34 95.2(6) . . ?
O4 W10 O76 87.8(6) . . ?
O4 W10 O5 165.4(7) . . ?
O4 W10 O21 94.0(7) . . ?
O76 W10 O34 71.4(6) . . ?
O78 W10 O4 99.0(7) . . ?
O78 W10 O34 163.9(6) . . ?
O78 W10 O76 101.4(7) . . ?
O78 W10 O5 93.7(7) . . ?
O78 W10 O21 101.5(7) . . ?
O5 W10 O34 71.4(6) . . ?
O5 W10 O76 82.6(6) . . ?
O21 W10 O34 85.1(7) . . ?
O21 W10 O76 156.5(7) . . ?
O21 W10 O5 90.6(7) . . ?
O12 W2 O44 159.6(7) . . ?
O12 W2 O43 84.8(7) . . ?
O12 W2 O39 87.0(7) . . ?
O44 W2 O43 74.9(7) . . ?
O44 W2 O39 85.3(8) . . ?
O19 W2 O12 90.2(7) . . ?
O19 W2 O44 89.9(7) . . ?
O19 W2 O43 84.0(6) . . ?
O19 W2 O39 158.0(7) . . ?
O39 W2 O43 74.0(7) . . ?
O79 W2 O12 100.5(9) . . ?
O79 W2 O44 99.4(9) . . ?
O79 W2 O43 171.8(7) . . ?
O79 W2 O19 102.0(8) . . ?
O79 W2 O39 100.0(8) . . ?
O10 W3 O42 88.5(9) . . ?
O10 W3 O44 159.1(8) . . ?
O10 W3 O43 84.9(7) . . ?
O10 W3 O67 88.0(8) . . ?
O18 W3 O10 100.3(10) . . ?
O18 W3 O42 100.2(9) . . ?
O18 W3 O44 100.7(9) . . ?
O18 W3 O43 173.0(9) . . ?
O18 W3 O67 101.6(8) . . ?
O42 W3 O44 88.1(8) . . ?
O42 W3 O43 75.0(6) . . ?
O44 W3 O43 74.3(7) . . ?
O67 W3 O42 158.3(7) . . ?
O67 W3 O44 87.6(7) . . ?
O67 W3 O43 83.3(6) . . ?
O12 W8 O1 82.4(6) . . ?
O63 W8 O1 72.4(7) . . ?
O63 W8 O12 82.2(6) . . ?
O2 W8 O1 80.3(7) . . ?
O2 W8 O12 162.7(8) . . ?
O2 W8 O63 92.8(7) . . ?
O2 W8 O35 94.0(7) . . ?
O69 W8 O1 172.8(7) . . ?
O69 W8 O12 95.2(8) . . ?
O69 W8 O63 100.6(8) . . ?
O69 W8 O2 102.0(8) . . ?
O69 W8 O35 99.9(8) . . ?
O35 W8 O1 86.6(6) . . ?
O35 W8 O12 84.7(7) . . ?
O35 W8 O63 156.5(7) . . ?
O16 W15 O34 168.6(9) . . ?
O16 W15 O76 97.2(9) . . ?
O16 W15 O11 100.4(8) . . ?
O16 W15 O25 100.6(8) . . ?
O16 W15 O55 103.3(10) . . ?
O76 W15 O34 72.6(6) . . ?
O76 W15 O25 90.2(7) . . ?
O76 W15 O55 159.5(7) . . ?
O11 W15 O34 74.6(7) . . ?
O11 W15 O76 87.7(7) . . ?
O11 W15 O25 159.1(8) . . ?
O11 W15 O55 88.5(8) . . ?
O25 W15 O34 84.9(6) . . ?
O25 W15 O55 86.2(8) . . ?
O55 W15 O34 87.0(7) . . ?
O60 W6 O41 101.3(9) . . ?
O60 W6 O47 172.5(9) . . ?
O60 W6 O51 99.6(9) . . ?
O60 W6 O73 102.3(9) . . ?
O60 W6 O77 97.3(8) . . ?
O41 W6 O47 86.2(6) . . ?
O41 W6 O51 156.9(7) . . ?
O41 W6 O77 82.8(7) . . ?
O51 W6 O47 73.1(6) . . ?
O51 W6 O77 84.8(7) . . ?
O73 W6 O41 94.3(7) . . ?
O73 W6 O47 76.6(7) . . ?
O73 W6 O51 90.8(8) . . ?
O73 W6 O77 160.4(7) . . ?
O77 W6 O47 83.8(6) . . ?
O30 W1 O42 99.7(8) . . ?
O30 W1 O43 170.3(7) . . ?
O30 W1 O9 102.3(9) . . ?
O30 W1 O77 102.3(9) . . ?
O30 W1 O39 98.9(9) . . ?
O42 W1 O43 73.5(6) . . ?
O9 W1 O42 157.9(7) . . ?
O9 W1 O43 84.7(7) . . ?
O9 W1 O77 88.8(8) . . ?
O9 W1 O39 90.5(8) . . ?
O77 W1 O42 85.1(8) . . ?
O77 W1 O43 84.2(7) . . ?
O77 W1 O39 158.5(8) . . ?
O39 W1 O42 87.6(8) . . ?
O39 W1 O43 74.3(7) . . ?
O80 W14 O36 73.3(6) . . ?
O3 W14 O36 173.7(7) . . ?
O3 W14 O80 100.4(8) . . ?
O3 W14 O25 102.2(8) . . ?
O3 W14 O13 96.8(8) . . ?
O3 W14 O53 101.6(7) . . ?
O25 W14 O36 83.9(6) . . ?
O25 W14 O80 156.4(7) . . ?
O25 W14 O13 83.2(8) . . ?
O13 W14 O36 82.5(7) . . ?
O13 W14 O80 87.6(7) . . ?
O53 W14 O36 79.5(6) . . ?
O53 W14 O80 91.7(7) . . ?
O53 W14 O25 90.3(8) . . ?
O53 W14 O13 161.4(7) . . ?
O10 W5 O47 84.7(7) . . ?
O64 W5 O10 95.2(9) . . ?
O64 W5 O47 176.0(8) . . ?
O64 W5 O51 99.1(8) . . ?
O64 W5 O31 101.0(9) . . ?
O64 W5 O17 99.1(8) . . ?
O51 W5 O10 87.3(8) . . ?
O51 W5 O47 77.0(7) . . ?
O51 W5 O17 158.9(8) . . ?
O31 W5 O10 163.4(7) . . ?
O31 W5 O47 79.4(7) . . ?
O31 W5 O51 93.8(8) . . ?
O31 W5 O17 93.0(8) . . ?
O17 W5 O10 80.6(8) . . ?
O17 W5 O47 84.8(7) . . ?
O41 W7 O1 85.5(7) . . ?
O41 W7 O9 79.7(7) . . ?
O63 W7 O1 73.4(7) . . ?
O63 W7 O41 155.6(7) . . ?
O63 W7 O9 85.4(7) . . ?
O9 W7 O1 82.3(6) . . ?
O37 W7 O1 79.9(7) . . ?
O37 W7 O41 93.8(8) . . ?
O37 W7 O63 94.4(8) . . ?
O37 W7 O9 161.4(8) . . ?
O75 W7 O1 175.1(9) . . ?
O75 W7 O41 99.1(10) . . ?
O75 W7 O63 101.8(10) . . ?
O75 W7 O9 97.2(8) . . ?
O75 W7 O37 101.0(8) . . ?
O22 W11 O45 73.2(7) . . ?
O70 W11 O22 99.4(8) . . ?
O70 W11 O72 101.4(7) . . ?
O70 W11 O74 103.2(8) . . ?
O70 W11 O21 102.3(7) . . ?
O70 W11 O45 171.7(6) . . ?
O72 W11 O22 158.4(8) . . ?
O72 W11 O74 95.2(7) . . ?
O72 W11 O21 86.7(7) . . ?
O72 W11 O45 86.3(6) . . ?
O74 W11 O22 85.4(7) . . ?
O74 W11 O45 72.9(7) . . ?
O21 W11 O22 83.4(7) . . ?
O21 W11 O74 153.5(8) . . ?
O21 W11 O45 80.9(6) . . ?
O56 W16 O34 84.4(6) . . ?
O56 W16 O11 85.1(8) . . ?
O56 W16 O7 89.4(8) . . ?
O5 W16 O34 72.0(6) . . ?
O5 W16 O56 156.4(7) . . ?
O5 W16 O11 87.9(7) . . ?
O5 W16 O7 88.3(8) . . ?
O11 W16 O34 72.6(6) . . ?
O7 W16 O34 84.8(6) . . ?
O7 W16 O11 157.1(6) . . ?
O59 W16 O34 169.8(8) . . ?
O59 W16 O56 101.4(10) . . ?
O59 W16 O5 102.0(9) . . ?
O59 W16 O11 99.4(9) . . ?
O59 W16 O7 103.5(9) . . ?
O26 W13 O32 86.9(9) . . ?
O26 W13 O36 80.6(6) . . ?
O26 W13 O54 160.0(7) . . ?
O26 W13 O80 94.5(8) . . ?
O32 W13 O36 87.5(6) . . ?
O32 W13 O54 82.9(9) . . ?
O32 W13 O80 160.8(7) . . ?
O40 W13 O26 98.8(8) . . ?
O40 W13 O32 99.9(9) . . ?
O40 W13 O36 172.6(8) . . ?
O40 W13 O54 99.9(9) . . ?
O40 W13 O80 98.8(9) . . ?
O54 W13 O36 81.7(7) . . ?
O80 W13 O36 73.9(6) . . ?
O80 W13 O54 89.5(8) . . ?
O22 W17 O50 157.7(7) . . ?
O22 W17 O62 91.1(8) . . ?
O22 W17 O45 72.9(6) . . ?
O22 W17 O7 88.7(8) . . ?
O50 W17 O45 85.1(7) . . ?
O50 W17 O7 85.9(8) . . ?
O52 W17 O22 100.0(9) . . ?
O52 W17 O50 102.2(9) . . ?
O52 W17 O62 100.5(8) . . ?
O52 W17 O45 171.5(9) . . ?
O52 W17 O7 100.1(8) . . ?
O62 W17 O50 86.5(9) . . ?
O62 W17 O45 75.4(6) . . ?
O62 W17 O7 159.2(7) . . ?
O7 W17 O45 84.7(6) . . ?
O8 W20 O23 72.6(8) . . ?
O8 W20 O13 89.4(8) . . ?
O8 W20 O55 158.5(9) . . ?
O8 W20 O57 87.3(8) . . ?
O13 W20 O23 84.2(7) . . ?
O13 W20 O57 156.1(9) . . ?
O55 W20 O23 86.2(7) . . ?
O55 W20 O13 85.5(8) . . ?
O55 W20 O57 89.0(8) . . ?
O57 W20 O23 72.2(8) . . ?
O29 W20 O8 103.8(9) . . ?
O29 W20 O23 173.1(7) . . ?
O29 W20 O13 101.8(8) . . ?
O29 W20 O55 97.7(9) . . ?
O29 W20 O57 102.0(9) . . ?
O24 W19 O23 71.7(7) . . ?
O46 W19 O24 104.3(9) . . ?
O46 W19 O50 104.1(10) . . ?
O46 W19 O56 99.9(9) . . ?
O46 W19 O23 171.1(10) . . ?
O46 W19 O57 98.6(10) . . ?
O50 W19 O24 86.8(10) . . ?
O50 W19 O56 88.6(9) . . ?
O50 W19 O23 83.9(7) . . ?
O56 W19 O24 155.7(7) . . ?
O56 W19 O23 84.0(6) . . ?
O57 W19 O24 87.4(10) . . ?
O57 W19 O50 157.3(7) . . ?
O57 W19 O56 87.6(9) . . ?
O57 W19 O23 73.4(7) . . ?
O20 W12 O32 86.3(9) . . ?
O20 W12 O62 87.1(9) . . ?
O20 W12 O45 84.5(7) . . ?
O32 W12 O45 84.3(6) . . ?
O58 W12 O20 102.1(11) . . ?
O58 W12 O32 98.1(10) . . ?
O58 W12 O62 103.1(10) . . ?
O58 W12 O74 99.5(10) . . ?
O58 W12 O45 173.0(10) . . ?
O62 W12 O32 158.7(7) . . ?
O62 W12 O45 74.9(6) . . ?
O74 W12 O20 158.3(8) . . ?
O74 W12 O32 92.0(8) . . ?
O74 W12 O62 86.7(8) . . ?
O74 W12 O45 73.8(7) . . ?
O8 W18 O20 155.2(8) . . ?
O8 W18 O23 71.8(7) . . ?
O20 W18 O23 84.1(7) . . ?
O24 W18 O8 89.7(9) . . ?
O24 W18 O20 89.3(10) . . ?
O24 W18 O23 74.4(8) . . ?
O54 W18 O8 88.7(8) . . ?
O54 W18 O20 82.2(9) . . ?
O54 W18 O24 155.5(9) . . ?
O54 W18 O23 81.9(7) . . ?
O49 W18 O8 99.1(9) . . ?
O49 W18 O20 105.4(9) . . ?
O49 W18 O24 100.3(10) . . ?
O49 W18 O54 104.1(9) . . ?
O49 W18 O23 169.3(9) . . ?
Ag33 Ag32 Ag8 66.92(7) . . ?
O4 Ag32 Ag33 140.9(4) . . ?
O4 Ag32 Ag8 127.8(4) . . ?
O4 Ag32 O14 78.0(5) . . ?
O4 Ag32 O25 82.7(5) . . ?
O14 Ag32 Ag33 79.4(3) . . ?
O14 Ag32 Ag8 64.6(4) . . ?
O14 Ag32 O25 148.1(5) . . ?
O25 Ag32 Ag33 101.2(4) . . ?
O25 Ag32 Ag8 145.2(4) . . ?
C97 Ag32 Ag33 48.7(9) . . ?
C97 Ag32 Ag8 39.1(10) . . ?
C97 Ag32 O4 165.2(11) . . ?
C97 Ag32 O14 96.3(10) . . ?
C97 Ag32 O25 107.9(11) . . ?
Ag12 Ag15 Ag14 67.79(7) . . ?
Ag12 Ag15 Ag33 70.72(8) . . ?
Ag12 Ag15 Ag16 123.23(9) . . ?
Ag33 Ag15 Ag14 137.97(9) . . ?
Ag33 Ag15 Ag16 161.98(8) . . ?
Ag16 Ag15 Ag14 55.72(7) . . ?
C7 Ag15 Ag14 103.2(7) . . ?
C7 Ag15 Ag12 43.9(6) . . ?
C7 Ag15 Ag33 45.9(8) . . ?
C7 Ag15 Ag16 151.9(8) . . ?
C7 Ag15 O53 118.5(8) . . ?
C7 Ag15 C1 107.6(10) . . ?
O53 Ag15 Ag14 137.5(4) . . ?
O53 Ag15 Ag12 141.1(4) . . ?
O53 Ag15 Ag33 76.2(4) . . ?
O53 Ag15 Ag16 86.4(4) . . ?
C1 Ag15 Ag14 39.6(5) . . ?
C1 Ag15 Ag12 94.2(7) . . ?
C1 Ag15 Ag33 152.8(7) . . ?
C1 Ag15 Ag16 44.4(7) . . ?
C1 Ag15 O53 124.0(8) . . ?
Ag15 Ag14 Ag20 125.10(8) . . ?
Ag13 Ag14 Ag15 94.74(8) . . ?
Ag13 Ag14 Ag20 71.97(8) . . ?
Ag16 Ag14 Ag15 61.50(8) . . ?
Ag16 Ag14 Ag13 127.56(9) . . ?
Ag16 Ag14 Ag20 84.72(9) . . ?
C1 Ag14 Ag15 47.5(8) . . ?
C1 Ag14 Ag13 141.5(8) . . ?
C1 Ag14 Ag20 131.6(9) . . ?
C1 Ag14 Ag16 48.1(8) . . ?
C1 Ag14 C73 166.7(13) . . ?
C73 Ag14 Ag15 145.1(10) . . ?
C73 Ag14 Ag13 51.8(10) . . ?
C73 Ag14 Ag20 43.1(10) . . ?
C73 Ag14 Ag16 127.6(10) . . ?
Ag15 Ag12 Ag13 95.29(8) . . ?
Ag15 Ag12 Ag11 140.59(8) . . ?
Ag13 Ag12 Ag11 72.61(8) . . ?
C7 Ag12 Ag15 50.0(8) . . ?
C7 Ag12 Ag13 145.3(8) . . ?
C7 Ag12 Ag11 130.9(10) . . ?
C91 Ag12 Ag15 142.1(10) . . ?
C91 Ag12 Ag13 47.9(10) . . ?
C91 Ag12 Ag11 47.9(12) . . ?
C91 Ag12 C7 166.0(12) . . ?
Ag14 Ag13 Ag12 68.84(8) . . ?
C73 Ag13 Ag14 44.5(9) . . ?
C73 Ag13 Ag12 107.9(9) . . ?
C73 Ag13 O67 90.2(10) . . ?
C91 Ag13 Ag14 95.2(10) . . ?
C91 Ag13 Ag12 41.3(8) . . ?
C91 Ag13 C73 112.7(13) . . ?
C91 Ag13 O67 155.4(10) . . ?
O67 Ag13 Ag14 95.5(4) . . ?
O67 Ag13 Ag12 124.9(4) . . ?
Ag32 Ag33 Ag15 89.42(8) . . ?
C8 Ag33 Ag32 144.8(8) . . ?
C8 Ag33 Ag15 69.8(7) . . ?
C7 Ag33 Ag32 137.0(8) . . ?
C7 Ag33 Ag15 47.6(8) . . ?
C7 Ag33 C8 31.3(4) . . ?
C97 Ag33 Ag32 48.1(9) . . ?
C97 Ag33 Ag15 137.5(9) . . ?
C97 Ag33 C8 142.7(10) . . ?
C97 Ag33 C7 173.8(10) . . ?
Ag18 Ag17 Ni5 137.17(12) . . ?
O26 Ag17 Ag18 127.8(4) . . ?
O26 Ag17 Ni5 43.2(4) . . ?
O26 Ag17 O72 76.0(6) . . ?
O72 Ag17 Ag18 143.4(4) . . ?
O72 Ag17 Ni5 39.6(4) . . ?
C67 Ag17 Ag18 48.1(11) . . ?
C67 Ag17 Ni5 151.4(10) . . ?
C67 Ag17 O26 165.0(11) . . ?
C67 Ag17 O72 115.8(11) . . ?
O70 Ag24 Ag23 147.2(4) . . ?
O70 Ag24 C68 108.0(11) . . ?
O70 Ag24 Ag3A 149.6(4) . . ?
C61 Ag24 Ag23 47.1(13) . . ?
C61 Ag24 O70 103.6(13) . . ?
C61 Ag24 C67 146.0(14) . . ?
C61 Ag24 C68 120.8(14) . . ?
C61 Ag24 O31 88.3(13) . . ?
C61 Ag24 Ag3A 46.1(13) . . ?
C67 Ag24 Ag23 108.6(11) . . ?
C67 Ag24 O70 104.1(11) . . ?
C67 Ag24 C68 30.0(5) . . ?
C67 Ag24 O31 109.4(8) . . ?
C67 Ag24 Ag3A 104.3(11) . . ?
C68 Ag24 Ag23 101.4(11) . . ?
C68 Ag24 Ag3A 91.6(11) . . ?
O31 Ag24 Ag23 74.6(4) . . ?
O31 Ag24 O70 92.8(5) . . ?
O31 Ag24 C68 137.0(7) . . ?
O31 Ag24 Ag3A 87.7(8) . . ?
Ag12 Ag11 Ag9 157.32(9) . . ?
C13 Ag11 Ag12 133.3(12) . . ?
C13 Ag11 Ag9 38.6(8) . . ?
C13 Ag11 C92 148.6(16) . . ?
C13 Ag11 C91 166.8(11) . . ?
C13 Ag11 C14 30.4(7) . . ?
C92 Ag11 Ag12 70.8(8) . . ?
C92 Ag11 Ag9 127.2(8) . . ?
C92 Ag11 C14 135.5(13) . . ?
C91 Ag11 Ag12 39.7(8) . . ?
C91 Ag11 Ag9 153.4(9) . . ?
C91 Ag11 C92 31.8(11) . . ?
C91 Ag11 C14 136.4(12) . . ?
C14 Ag11 Ag12 110.0(9) . . ?
C14 Ag11 Ag9 68.3(8) . . ?
Ag17 Ag18 Ag19 149.90(11) . . ?
O64 Ag18 Ag17 113.6(4) . . ?
O64 Ag18 Ag19 56.6(5) . . ?
C67 Ag18 Ag17 46.4(10) . . ?
C67 Ag18 Ag19 146.2(12) . . ?
C67 Ag18 O64 90.7(13) . . ?
Ag20 Ag19 Ag18 67.18(8) . . ?
Ag21 Ag19 Ag18 98.97(13) . . ?
Ag21 Ag19 Ag20 159.04(11) . . ?
C80 Ag19 Ag18 163.3(10) . . ?
C80 Ag19 Ag20 128.6(9) . . ?
C80 Ag19 Ag21 67.3(8) . . ?
C79 Ag19 Ag18 140.3(9) . . ?
C79 Ag19 Ag20 147.2(12) . . ?
C79 Ag19 Ag21 41.7(10) . . ?
C79 Ag19 C80 28.6(7) . . ?
Ag10 Ag8 Ag32 138.03(10) . . ?
Ag10 Ag8 Ag7 74.94(9) . . ?
Ag7 Ag8 Ag32 121.85(11) . . ?
C98 Ag8 Ag32 62.6(8) . . ?
C98 Ag8 Ag10 138.2(9) . . ?
C98 Ag8 Ag7 131.5(8) . . ?
C97 Ag8 Ag32 39.2(8) . . ?
C97 Ag8 Ag10 135.2(10) . . ?
C97 Ag8 Ag7 149.8(10) . . ?
C97 Ag8 C98 29.7(11) . . ?
C19 Ag8 Ag32 160.8(12) . . ?
C19 Ag8 Ag10 51.1(14) . . ?
C19 Ag8 Ag7 39.1(12) . . ?
C19 Ag8 C98 124.7(14) . . ?
C19 Ag8 C97 153.5(14) . . ?
Ag19 Ag20 Ag14 165.07(9) . . ?
C74 Ag20 Ag14 68.0(9) . . ?
C74 Ag20 Ag19 119.3(9) . . ?
C73 Ag20 Ag14 39.5(9) . . ?
C73 Ag20 Ag19 142.0(9) . . ?
C73 Ag20 C74 31.6(12) . . ?
Ag21 Ag22 Ag27 75.59(11) . . ?
C79 Ag22 Ag27 114.4(11) . . ?
C79 Ag22 Ag21 46.7(10) . . ?
C79 Ag22 C85 119.7(15) . . ?
C85 Ag22 Ag27 38.9(6) . . ?
C85 Ag22 Ag21 103.3(9) . . ?
Ag14 Ag16 Ag15 62.77(8) . . ?
O26 Ag16 Ag15 91.0(4) . . ?
O26 Ag16 Ag14 142.6(5) . . ?
O26 Ag16 O28 84.3(6) . . ?
O28 Ag16 Ag15 82.1(4) . . ?
O28 Ag16 Ag14 67.0(4) . . ?
C1 Ag16 Ag15 48.3(7) . . ?
C1 Ag16 Ag14 43.4(5) . . ?
C1 Ag16 O26 134.4(8) . . ?
C1 Ag16 O28 105.2(7) . . ?
Ag26 Ag25 Ag23 83.2(3) . . ?
C55 Ag25 Ag23 127.3(13) . . ?
C55 Ag25 Ag26 46.5(13) . . ?
C55 Ag25 C62 119.5(14) . . ?
C55 Ag25 C61 149.8(14) . . ?
C55 Ag25 O61 106.5(13) . . ?
C55 Ag25 Ag2A 49.8(13) . . ?
C62 Ag25 Ag23 57.5(9) . . ?
C62 Ag25 Ag26 110.8(11) . . ?
C62 Ag25 Ag2A 101.9(13) . . ?
C61 Ag25 Ag23 43.5(12) . . ?
C61 Ag25 Ag26 122.7(12) . . ?
C61 Ag25 C62 31.0(5) . . ?
C61 Ag25 O61 98.4(11) . . ?
C61 Ag25 Ag2A 115.4(13) . . ?
O61 Ag25 Ag23 121.6(4) . . ?
O61 Ag25 Ag26 133.0(5) . . ?
O61 Ag25 C62 116.2(12) . . ?
O61 Ag25 Ag2A 141.8(9) . . ?
Ag8 Ag10 Ag9 152.69(11) . . ?
C13 Ag10 Ag8 140.0(12) . . ?
C13 Ag10 Ag9 41.0(8) . . ?
C13 Ag10 C14 29.3(8) . . ?
C13 Ag10 C19 169.4(13) . . ?
C13 Ag10 C20 139.7(14) . . ?
C14 Ag10 Ag8 120.7(9) . . ?
C14 Ag10 Ag9 69.4(8) . . ?
C19 Ag10 Ag8 43.9(8) . . ?
C19 Ag10 Ag9 142.7(11) . . ?
C19 Ag10 C14 142.6(13) . . ?
C19 Ag10 C20 30.7(5) . . ?
C20 Ag10 Ag8 71.2(8) . . ?
C20 Ag10 Ag9 127.0(9) . . ?
C20 Ag10 C14 123.6(14) . . ?
Ag2 Ag6 Ag5 80.80(19) . . ?
C31 Ag6 Ag2 127.1(12) . . ?
C31 Ag6 Ag5 48.8(12) . . ?
C31 Ag6 O71 102.6(13) . . ?
C31 Ag6 Ag8A 36.6(13) . . ?
O71 Ag6 Ag2 127.4(4) . . ?
O71 Ag6 Ag5 134.8(4) . . ?
O71 Ag6 Ag8A 129.1(6) . . ?
C25 Ag6 Ag2 46.2(11) . . ?
C25 Ag6 Ag5 124.1(12) . . ?
C25 Ag6 C31 152.1(17) . . ?
C25 Ag6 O71 97.0(13) . . ?
C25 Ag6 Ag8A 133.3(13) . . ?
Ag8A Ag6 Ag2 92.2(6) . . ?
C56 Ag35 Ag26 66.3(11) . . ?
C56 Ag35 Ag4A 139.3(11) . . ?
C56 Ag35 Ag7A 135.1(12) . . ?
C55 Ag35 Ag26 43.9(13) . . ?
C55 Ag35 C56 26.2(14) . . ?
C55 Ag35 O73 82.9(12) . . ?
C55 Ag35 Ag4A 126.9(13) . . ?
C55 Ag35 Ag7A 159.2(14) . . ?
C49 Ag35 Ag26 115.6(14) . . ?
C49 Ag35 C56 129.8(16) . . ?
C49 Ag35 C55 142.9(18) . . ?
C49 Ag35 O73 123.3(13) . . ?
C49 Ag35 Ag4A 41.0(13) . . ?
C49 Ag35 Ag7A 46.8(14) . . ?
O73 Ag35 Ag26 70.5(4) . . ?
O73 Ag35 C56 105.0(11) . . ?
O73 Ag35 Ag4A 89.4(5) . . ?
O73 Ag35 Ag7A 105.0(5) . . ?
Ag7A Ag35 Ag4A 73.1(7) . . ?
Ag22 Ag27 Ag26 118.4(2) . . ?
Ag28 Ag27 Ag22 71.21(9) . . ?
Ag28 Ag27 Ag26 106.1(2) . . ?
Ag36 Ag27 Ag22 101.29(13) . . ?
Ag36 Ag27 Ag28 162.90(12) . . ?
Ag36 Ag27 Ag26 63.2(2) . . ?
C85 Ag27 Ag22 46.6(12) . . ?
C85 Ag27 Ag28 46.8(12) . . ?
C85 Ag27 Ag36 137.8(13) . . ?
C85 Ag27 Ag26 149.1(12) . . ?
Ag4 Ag30 Ag28 164.5(2) . . ?
C43 Ag30 Ag28 40.2(14) . . ?
C43 Ag30 Ag4 139.3(14) . . ?
C43 Ag30 Ag29 45.0(12) . . ?
C43 Ag30 Ag6A 126.2(17) . . ?
Ag29 Ag30 Ag28 65.45(15) . . ?
Ag29 Ag30 Ag4 103.9(2) . . ?
Ag6A Ag30 Ag28 154.9(8) . . ?
Ag27 Ag28 Ag30 157.70(12) . . ?
Ag27 Ag28 Ag29 108.6(2) . . ?
Ag30 Ag28 Ag29 52.6(2) . . ?
C43 Ag28 Ag27 132.3(17) . . ?
C43 Ag28 Ag30 41.1(15) . . ?
C43 Ag28 C44 31.5(6) . . ?
C43 Ag28 Ag29 36.5(12) . . ?
C43 Ag28 C86 149.1(15) . . ?
C43 Ag28 C85 164.6(16) . . ?
C44 Ag28 Ag27 122.2(15) . . ?
C44 Ag28 Ag30 64.1(13) . . ?
C44 Ag28 Ag29 64.1(9) . . ?
C44 Ag28 C86 122.4(12) . . ?
C86 Ag28 Ag27 69.5(7) . . ?
C86 Ag28 Ag30 127.6(7) . . ?
C86 Ag28 Ag29 173.4(9) . . ?
C85 Ag28 Ag27 40.3(6) . . ?
C85 Ag28 Ag30 152.3(9) . . ?
C85 Ag28 C44 134.6(15) . . ?
C85 Ag28 Ag29 147.1(7) . . ?
C85 Ag28 C86 29.6(5) . . ?
Ag10 Ag9 Ag11 69.94(9) . . ?
Ag3 Ag9 Ag11 157.79(11) . . ?
Ag3 Ag9 Ag10 96.75(11) . . ?
C13 Ag9 Ag11 40.9(14) . . ?
C13 Ag9 Ag10 44.2(15) . . ?
C13 Ag9 Ag3 137.1(15) . . ?
Ag6 Ag2 Ag7 72.35(9) . . ?
Ag6 Ag2 Ag5A 82.2(3) . . ?
Ag1 Ag2 Ag6 99.33(15) . . ?
Ag1 Ag2 Ag7 161.40(14) . . ?
C25 Ag2 Ag6 47.2(12) . . ?
C25 Ag2 Ag7 43.0(13) . . ?
C25 Ag2 Ag1 140.4(14) . . ?
C25 Ag2 Ag5A 120.3(14) . . ?
Ag5A Ag2 Ag7 153.7(3) . . ?
Ag9 Ag3 Ag1 166.10(14) . . ?
Ag31 Ag3 Ag9 77.22(11) . . ?
Ag31 Ag3 Ag1 100.08(14) . . ?
Ag2 Ag7 Ag8 141.15(12) . . ?
O2 Ag7 Ag8 96.6(4) . . ?
O2 Ag7 Ag2 73.5(4) . . ?
O2 Ag7 C26 113.5(11) . . ?
C25 Ag7 Ag8 177.2(8) . . ?
C25 Ag7 Ag2 40.4(11) . . ?
C25 Ag7 O2 86.2(10) . . ?
C25 Ag7 C26 29.6(6) . . ?
C26 Ag7 Ag8 147.6(10) . . ?
C26 Ag7 Ag2 63.7(9) . . ?
C19 Ag7 Ag8 38.7(8) . . ?
C19 Ag7 Ag2 110.5(10) . . ?
C19 Ag7 O2 114.0(13) . . ?
C19 Ag7 C25 140.3(14) . . ?
C19 Ag7 C26 127.2(15) . . ?
Ag24 Ag23 Ag25 71.37(14) . . ?
Ag36 Ag23 Ag24 165.5(3) . . ?
Ag36 Ag23 Ag25 96.8(3) . . ?
C61 Ag23 Ag24 43.7(8) . . ?
C61 Ag23 Ag25 44.5(12) . . ?
C61 Ag23 Ag36 131.9(10) . . ?
Ag19 Ag21 Ag36 160.46(17) . . ?
Ag22 Ag21 Ag19 79.16(12) . . ?
Ag22 Ag21 Ag36 105.50(15) . . ?
C79 Ag21 Ag19 44.1(12) . . ?
C79 Ag21 Ag22 54.3(12) . . ?
C79 Ag21 Ag36 152.6(12) . . ?
O4 Ni2 O68 153.8(5) . . ?
O14 Ni2 O4 92.4(6) . . ?
O14 Ni2 O68 74.4(5) . . ?
O14 Ni2 O27 89.3(6) . . ?
O14 Ni2 O65 90.6(6) . . ?
O66 Ni2 O4 94.4(6) . . ?
O66 Ni2 O14 171.8(7) . . ?
O66 Ni2 O68 101.0(6) . . ?
O66 Ni2 O27 96.4(6) . . ?
O66 Ni2 O65 83.3(6) . . ?
O27 Ni2 O4 80.0(6) . . ?
O27 Ni2 O68 77.4(6) . . ?
O65 Ni2 O4 105.0(6) . . ?
O65 Ni2 O68 97.8(6) . . ?
O65 Ni2 O27 175.0(7) . . ?
Ag3 Ag31 Ag4 77.21(19) . . ?
Ag27 Ag36 Ag21 74.50(13) . . ?
Ag27 Ag36 Ag26 64.7(3) . . ?
Ag27 Ag36 Ag2A 75.7(7) . . ?
Ag23 Ag36 Ag27 117.37(18) . . ?
Ag23 Ag36 Ag21 69.41(14) . . ?
Ag23 Ag36 Ag26 87.3(3) . . ?
Ag21 Ag36 Ag26 115.48(14) . . ?
Ag1A Ag36 Ag27 91.9(4) . . ?
Ag1A Ag36 Ag2A 122.3(3) . . ?
Ni3 Ni1 Ni4 75.41(12) . . ?
O6 Ni1 Ni3 42.8(5) . . ?
O6 Ni1 Ni4 42.4(5) . . ?
O6 Ni1 O66 80.5(6) . . ?
O6 Ni1 O78 164.4(6) . . ?
O6 Ni1 O65 80.3(6) . . ?
O48 Ni1 Ni3 80.8(5) . . ?
O48 Ni1 Ni4 131.9(5) . . ?
O48 Ni1 O6 93.4(7) . . ?
O48 Ni1 O66 173.5(7) . . ?
O48 Ni1 O78 86.1(6) . . ?
O48 Ni1 O65 99.5(7) . . ?
O66 Ni1 Ni3 93.2(4) . . ?
O66 Ni1 Ni4 43.2(4) . . ?
O78 Ni1 Ni3 121.9(4) . . ?
O78 Ni1 Ni4 141.8(4) . . ?
O78 Ni1 O66 99.2(6) . . ?
O15 Ni1 Ni3 140.5(6) . . ?
O15 Ni1 Ni4 81.5(5) . . ?
O15 Ni1 O6 99.7(7) . . ?
O15 Ni1 O48 91.9(7) . . ?
O15 Ni1 O66 91.2(6) . . ?
O15 Ni1 O78 95.9(7) . . ?
O15 Ni1 O65 168.5(6) . . ?
O65 Ni1 Ni3 43.7(4) . . ?
O65 Ni1 Ni4 91.2(4) . . ?
O65 Ni1 O66 77.4(6) . . ?
O65 Ni1 O78 84.4(6) . . ?
Ag25 Ag26 Ag35 70.7(2) . . ?
Ag25 Ag26 Ag27 122.5(3) . . ?
Ag25 Ag26 Ag36 91.3(4) . . ?
Ag35 Ag26 Ag27 120.4(3) . . ?
Ag35 Ag26 Ag36 152.6(3) . . ?
Ag36 Ag26 Ag27 52.04(12) . . ?
C55 Ag26 Ag25 46.5(13) . . ?
C55 Ag26 Ag35 45.6(12) . . ?
C55 Ag26 Ag27 161.3(11) . . ?
C55 Ag26 Ag36 132.3(15) . . ?
O4 Ni5 Ag17 131.2(4) . . ?
O4 Ni5 O26 174.7(7) . . ?
O4 Ni5 O36 99.2(6) . . ?
O26 Ni5 Ag17 45.9(5) . . ?
O26 Ni5 O36 78.6(7) . . ?
O36 Ni5 Ag17 104.8(4) . . ?
O72 Ni5 Ag17 49.3(4) . . ?
O72 Ni5 O4 88.4(6) . . ?
O72 Ni5 O26 86.8(7) . . ?
O72 Ni5 O36 92.2(6) . . ?
O72 Ni5 O53 170.7(7) . . ?
O72 Ni5 O27 89.3(6) . . ?
O53 Ni5 Ag17 132.7(5) . . ?
O53 Ni5 O4 93.2(6) . . ?
O53 Ni5 O26 91.0(7) . . ?
O53 Ni5 O36 78.5(6) . . ?
O27 Ni5 Ag17 74.1(4) . . ?
O27 Ni5 O4 83.6(6) . . ?
O27 Ni5 O26 98.8(7) . . ?
O27 Ni5 O36 176.9(6) . . ?
O27 Ni5 O53 100.0(6) . . ?
O1 Ni3 Ni1 123.6(4) . . ?
O6 Ni3 Ni1 45.3(5) . . ?
O6 Ni3 O1 99.9(6) . . ?
O6 Ni3 O2 175.1(6) . . ?
O6 Ni3 O65 84.5(7) . . ?
O6 Ni3 O71 95.0(7) . . ?
O6 Ni3 O37 91.7(8) . . ?
O2 Ni3 Ni1 136.8(4) . . ?
O2 Ni3 O1 75.3(6) . . ?
O2 Ni3 O65 95.5(6) . . ?
O2 Ni3 O71 89.9(7) . . ?
O2 Ni3 O37 87.8(7) . . ?
O65 Ni3 Ni1 45.9(4) . . ?
O65 Ni3 O1 101.5(6) . . ?
O65 Ni3 O71 96.2(6) . . ?
O65 Ni3 O37 173.4(7) . . ?
O71 Ni3 Ni1 78.5(5) . . ?
O71 Ni3 O1 157.8(7) . . ?
O71 Ni3 O37 89.5(6) . . ?
O37 Ni3 Ni1 132.8(5) . . ?
O37 Ni3 O1 73.8(6) . . ?
O6 Ni4 Ni1 44.5(5) . . ?
O6 Ni4 O66 84.9(7) . . ?
O6 Ni4 O47 101.0(7) . . ?
O6 Ni4 O31 176.1(7) . . ?
O6 Ni4 O73 92.4(7) . . ?
O66 Ni4 Ni1 45.8(4) . . ?
O66 Ni4 O47 102.8(6) . . ?
O66 Ni4 O31 94.4(7) . . ?
O47 Ni4 Ni1 123.4(4) . . ?
O61 Ni4 Ni1 77.1(5) . . ?
O61 Ni4 O6 92.9(7) . . ?
O61 Ni4 O66 93.4(7) . . ?
O61 Ni4 O47 159.4(7) . . ?
O61 Ni4 O31 91.0(7) . . ?
O61 Ni4 O73 89.4(8) . . ?
O31 Ni4 Ni1 136.4(5) . . ?
O31 Ni4 O47 75.3(6) . . ?
O73 Ni4 Ni1 132.8(5) . . ?
O73 Ni4 O66 176.2(7) . . ?
O73 Ni4 O47 75.0(6) . . ?
O73 Ni4 O31 88.0(7) . . ?
Ag6 Ag5 Ag34 73.4(3) . . ?
Ag1 Ag5 Ag6 97.1(2) . . ?
Ag1 Ag5 Ag34 158.8(3) . . ?
C31 Ag5 Ag6 48.8(11) . . ?
C31 Ag5 Ag34 43.5(14) . . ?
C31 Ag5 Ag1 140.6(13) . . ?
C31 Ag5 C38 135.1(15) . . ?
C37 Ag5 Ag6 143.6(10) . . ?
C37 Ag5 Ag34 137.8(14) . . ?
C37 Ag5 Ag1 46.8(10) . . ?
C37 Ag5 C31 163.6(17) . . ?
C37 Ag5 C38 30.9(8) . . ?
C38 Ag5 Ag6 172.4(13) . . ?
C38 Ag5 Ag34 114.0(13) . . ?
C38 Ag5 Ag1 76.5(11) . . ?
C31 Ag34 Ag5 47.4(12) . . ?
C31 Ag34 C49 152.1(17) . . ?
C31 Ag34 C32 32.0(7) . . ?
C31 Ag34 O37 85.9(10) . . ?
C49 Ag34 Ag5 128.8(16) . . ?
C49 Ag34 C32 124.5(16) . . ?
C49 Ag34 O37 121.3(13) . . ?
C32 Ag34 Ag5 73.3(9) . . ?
C32 Ag34 O37 113.1(12) . . ?
O37 Ag34 Ag5 75.3(5) . . ?
Ag31 Ag4 Ag30 75.45(18) . . ?
Ag1 Ag4 Ag30 156.9(4) . . ?
Ag1 Ag4 Ag31 106.7(2) . . ?
C37 Ag4 Ag30 121.3(13) . . ?
C37 Ag4 Ag31 149.0(14) . . ?
C37 Ag4 Ag1 47.2(11) . . ?
Ag2 Ag1 Ag3 67.06(13) . . ?
Ag2 Ag1 Ag5 82.34(18) . . ?
Ag2 Ag1 Ag4 116.4(2) . . ?
Ag5 Ag1 Ag3 115.06(17) . . ?
Ag4 Ag1 Ag3 73.09(19) . . ?
Ag4 Ag1 Ag5 72.1(3) . . ?
C37 Ag1 Ag2 129.4(16) . . ?
C37 Ag1 Ag3 120.7(17) . . ?
C37 Ag1 Ag5 47.9(17) . . ?
C37 Ag1 Ag4 48.0(17) . . ?
O1 Si1 O43 108.0(9) . . ?
O1 Si1 O47 111.6(8) . . ?
O68 Si1 O1 111.1(8) . . ?
O68 Si1 O43 109.0(8) . . ?
O68 Si1 O47 108.0(9) . . ?
O43 Si1 O47 109.0(9) . . ?
W8 O1 W7 92.6(6) . . ?
W8 O1 Ni3 89.9(6) . . ?
W7 O1 Ni3 90.8(5) . . ?
Si1 O1 W8 126.1(9) . . ?
Si1 O1 W7 126.6(9) . . ?
Si1 O1 Ni3 120.4(9) . . ?
W10 O4 Ag32 111.9(8) . . ?
W10 O4 Ni2 122.9(8) . . ?
W10 O4 Ni5 129.9(9) . . ?
Ni2 O4 Ag32 91.7(6) . . ?
Ni5 O4 Ag32 98.7(5) . . ?
Ni5 O4 Ni2 93.4(6) . . ?
Ni1 O6 H6 112.3 . . ?
Ni3 O6 Ni1 91.9(7) . . ?
Ni3 O6 Ni4 129.0(8) . . ?
Ni3 O6 H6 112.3 . . ?
Ni4 O6 Ni1 93.1(8) . . ?
Ni4 O6 H6 112.3 . . ?
W20 O8 W18 123.7(11) . . ?
W3 O10 W5 151.6(10) . . ?
W2 O12 W8 146.6(10) . . ?
W9 O14 Ag32 142.1(7) . . ?
W9 O14 Ni2 117.4(7) . . ?
Ni2 O14 Ag32 96.7(6) . . ?
W12 O20 W18 153.1(12) . . ?
W17 O22 W11 122.2(9) . . ?
W18 O24 W19 122.8(10) . . ?
W13 O26 Ag17 125.2(9) . . ?
W13 O26 Ag16 106.0(7) . . ?
W13 O26 Ni5 108.3(8) . . ?
Ag17 O26 Ag16 105.7(7) . . ?
Ni5 O26 Ag17 90.9(6) . . ?
Ni5 O26 Ag16 121.9(9) . . ?
W4 O28 Ag16 138.3(9) . . ?
W13 O32 W12 149.4(12) . . ?
W10 O34 W15 94.9(6) . . ?
W10 O34 W16 92.8(5) . . ?
W15 O34 W16 91.1(6) . . ?
Si2 O34 W10 123.3(9) . . ?
Si2 O34 W15 123.6(9) . . ?
Si2 O34 W16 122.5(8) . . ?
W14 O36 W13 91.6(5) . . ?
Ni5 O36 W14 90.5(6) . . ?
Ni5 O36 W13 92.4(6) . . ?
Si2 O36 W14 127.6(9) . . ?
Si2 O36 W13 123.0(9) . . ?
Si2 O36 Ni5 122.0(8) . . ?
W3 O42 W1 119.5(8) . . ?
W2 O44 W3 118.2(8) . . ?
C105 O48 Ni1 128.1(17) . . ?
C7 C8 Ag33 62.3(17) . . ?
C7 C8 C9 166(3) . . ?
C9 C8 Ag33 131.0(19) . . ?
W19 O50 W17 150.6(10) . . ?
W18 O54 W13 158.1(10) . . ?
W16 O56 W19 148.9(12) . . ?
Ag12 C7 Ag15 86.1(8) . . ?
Ag12 C7 Ag33 109.8(12) . . ?
Ag33 C7 Ag15 86.5(10) . . ?
C8 C7 Ag15 126(3) . . ?
C8 C7 Ag12 146(3) . . ?
C8 C7 Ag33 86(2) . . ?
W6 O60 Ag4A 102.6(10) . . ?
W17 O62 W12 120.5(8) . . ?
C55 C56 Ag35 60(3) . . ?
C55 C56 C57 171(6) . . ?
C57 C56 Ag35 115(3) . . ?
Ag30 C43 Ag4A 101.4(13) . . ?
Ag28 C43 Ag30 99(2) . . ?
Ag28 C43 Ag4A 93(2) . . ?
C44 C43 Ag30 126(5) . . ?
C44 C43 Ag28 90(3) . . ?
C44 C43 Ag29 141(5) . . ?
C44 C43 Ag4A 131(5) . . ?
Ag29 C43 Ag30 87.4(14) . . ?
Ag29 C43 Ag28 106(2) . . ?
C81 C80 Ag19 124(3) . . ?
C79 C80 Ag19 53(2) . . ?
C79 C80 C81 172(5) . . ?
Ag25 C55 Ag35 107.0(16) . . ?
Ag26 C55 Ag25 87.0(17) . . ?
Ag26 C55 Ag35 90.5(19) . . ?
C56 C55 Ag25 126(5) . . ?
C56 C55 Ag35 94(4) . . ?
C56 C55 Ag26 143(4) . . ?
C56 C55 Ag2A 148(4) . . ?
Ag2A C55 Ag25 72.9(17) . . ?
Ag2A C55 Ag35 105(2) . . ?
H60A C60 H60B 109.5 . . ?
H60A C60 H60C 109.5 . . ?
H60B C60 H60C 109.5 . . ?
C57 C60 H60A 109.5 . . ?
C57 C60 H60B 109.5 . . ?
C57 C60 H60C 109.5 . . ?
W5 O64 Ag18 111.3(8) . . ?
Ag6 C31 Ag7A 108.4(17) . . ?
Ag5 C31 Ag6 82.3(10) . . ?
Ag34 C31 Ag6 111.5(17) . . ?
Ag34 C31 Ag5 89.1(19) . . ?
C32 C31 Ag6 138(4) . . ?
C32 C31 Ag5 137(4) . . ?
C32 C31 Ag34 87(3) . . ?
C32 C31 Ag7A 79(3) . . ?
C32 C31 Ag8A 127(4) . . ?
Ag8A C31 Ag6 91.9(15) . . ?
Ag8A C31 Ag7A 104(3) . . ?
C43 C44 Ag28 59(3) . . ?
C43 C44 C45 163(5) . . ?
C45 C44 Ag28 138(2) . . ?
H35A C35 H35B 109.5 . . ?
H35A C35 H35C 109.5 . . ?
H35B C35 H35C 109.5 . . ?
C33 C35 H35A 109.5 . . ?
C33 C35 H35B 109.5 . . ?
C33 C35 H35C 109.5 . . ?
H12A C12 H12B 109.5 . . ?
H12A C12 H12C 109.5 . . ?
H12B C12 H12C 109.5 . . ?
C9 C12 H12A 109.5 . . ?
C9 C12 H12B 109.5 . . ?
C9 C12 H12C 109.5 . . ?
C8 C9 C12 107(2) . . ?
C8 C9 C11 100(2) . . ?
C12 C9 C11 110.1(9) . . ?
C10 C9 C8 118(2) . . ?
C10 C9 C12 110.5(9) . . ?
C10 C9 C11 110.6(9) . . ?
C80 C81 C82 100(3) . . ?
C80 C81 C83 108(3) . . ?
C80 C81 C84 114(3) . . ?
C82 C81 C83 114(3) . . ?
C82 C81 C84 113(3) . . ?
C83 C81 C84 108(3) . . ?
Ni2 O66 Ni1 95.7(6) . . ?
Ni2 O66 Ni4 127.3(8) . . ?
Ni2 O66 H66 112.6 . . ?
Ni1 O66 H66 112.6 . . ?
Ni4 O66 Ni1 91.0(6) . . ?
Ni4 O66 H66 112.6 . . ?
C44 C45 C48 120.4(11) . . ?
C46 C45 C44 110(3) . . ?
C46 C45 C47 109.2(9) . . ?
C46 C45 C48 109.1(9) . . ?
C47 C45 C44 98(3) . . ?
C47 C45 C48 109.4(9) . . ?
C81 C82 H82A 109.5 . . ?
C81 C82 H82B 109.5 . . ?
C81 C82 H82C 109.5 . . ?
H82A C82 H82B 109.5 . . ?
H82A C82 H82C 109.5 . . ?
H82B C82 H82C 109.5 . . ?
Ag19 C79 Ag22 114.4(16) . . ?
Ag21 C79 Ag19 94.2(16) . . ?
Ag21 C79 Ag22 79.0(11) . . ?
C80 C79 Ag19 98(3) . . ?
C80 C79 Ag22 123(4) . . ?
C80 C79 Ag21 146(4) . . ?
H58A C58 H58B 109.5 . . ?
H58A C58 H58C 109.5 . . ?
H58B C58 H58C 109.5 . . ?
C57 C58 H58A 109.5 . . ?
C57 C58 H58B 109.5 . . ?
C57 C58 H58C 109.5 . . ?
C60 C57 C56 118(3) . . ?
C58 C57 C56 104(3) . . ?
C58 C57 C60 109.7(10) . . ?
C58 C57 C59 110.6(10) . . ?
C59 C57 C56 105(3) . . ?
C59 C57 C60 109.7(10) . . ?
H34A C34 H34B 109.5 . . ?
H34A C34 H34C 109.5 . . ?
H34B C34 H34C 109.5 . . ?
C33 C34 H34A 109.5 . . ?
C33 C34 H34B 109.5 . . ?
C33 C34 H34C 109.5 . . ?
Ag30 Ag29 Ag28 61.96(17) . . ?
C43 Ag29 Ag30 47.6(16) . . ?
C43 Ag29 Ag28 37.5(16) . . ?
C43 Ag29 C49 154.3(19) . . ?
C43 Ag29 C50 123.8(18) . . ?
C43 Ag29 O75 109.5(17) . . ?
C49 Ag29 Ag30 157.3(12) . . ?
C49 Ag29 Ag28 136.3(12) . . ?
C49 Ag29 C50 30.6(14) . . ?
C50 Ag29 Ag30 166.7(11) . . ?
C50 Ag29 Ag28 118.8(10) . . ?
O75 Ag29 Ag30 61.9(5) . . ?
O75 Ag29 Ag28 112.2(5) . . ?
O75 Ag29 C49 95.6(13) . . ?
O75 Ag29 C50 124.7(11) . . ?
W9 O68 W4 91.2(5) . . ?
Ni2 O68 W4 88.9(6) . . ?
Ni2 O68 W9 88.9(5) . . ?
Si1 O68 W4 125.8(8) . . ?
Si1 O68 W9 125.6(9) . . ?
Si1 O68 Ni2 125.1(7) . . ?
W11 O70 Ag24 127.5(8) . . ?
W11 O72 Ag17 119.0(8) . . ?
W11 O72 Ni5 146.1(9) . . ?
Ni5 O72 Ag17 91.1(5) . . ?
W12 O74 W11 123.3(10) . . ?
C9 C10 H10A 109.5 . . ?
C9 C10 H10B 109.5 . . ?
C9 C10 H10C 109.5 . . ?
H10A C10 H10B 109.5 . . ?
H10A C10 H10C 109.5 . . ?
H10B C10 H10C 109.5 . . ?
O36 Si2 O34 107.7(8) . . ?
O36 Si2 O23 108.7(9) . . ?
O45 Si2 O34 107.9(9) . . ?
O45 Si2 O36 110.9(9) . . ?
O45 Si2 O23 112.2(9) . . ?
O23 Si2 O34 109.4(9) . . ?
W15 O76 W10 121.0(8) . . ?
W10 O78 Ni1 131.6(8) . . ?
W13 O80 W14 120.9(7) . . ?
W16 O5 W10 123.7(8) . . ?
W6 O41 W7 158.8(10) . . ?
W10 O21 W11 150.3(8) . . ?
W2 O43 W1 92.1(6) . . ?
W3 O43 W2 92.7(6) . . ?
W3 O43 W1 91.9(5) . . ?
Si1 O43 W2 123.1(9) . . ?
Si1 O43 W3 125.0(10) . . ?
Si1 O43 W1 123.0(9) . . ?
W15 O11 W16 121.7(9) . . ?
W11 O45 W17 91.4(6) . . ?
W11 O45 W12 90.0(6) . . ?
W12 O45 W17 89.1(5) . . ?
Si2 O45 W11 128.3(8) . . ?
Si2 O45 W17 124.0(9) . . ?
Si2 O45 W12 123.0(9) . . ?
W20 O23 W19 90.8(7) . . ?
W18 O23 W20 91.7(7) . . ?
W18 O23 W19 91.0(6) . . ?
Si2 O23 W20 124.7(9) . . ?
Si2 O23 W19 124.1(9) . . ?
Si2 O23 W18 124.6(10) . . ?
W5 O47 W6 92.2(6) . . ?
Ni4 O47 W6 91.9(5) . . ?
Ni4 O47 W5 92.4(6) . . ?
Si1 O47 W6 122.6(9) . . ?
Si1 O47 W5 126.5(8) . . ?
Si1 O47 Ni4 121.9(9) . . ?
W15 O25 W14 151.6(11) . . ?
W15 O25 Ag32 103.1(7) . . ?
W14 O25 Ag32 102.3(7) . . ?
W5 O51 W6 117.4(8) . . ?
W20 O13 W14 154.5(11) . . ?
C57 C59 H59A 109.5 . . ?
C57 C59 H59B 109.5 . . ?
C57 C59 H59C 109.5 . . ?
H59A C59 H59B 109.5 . . ?
H59A C59 H59C 109.5 . . ?
H59B C59 H59C 109.5 . . ?
C81 C83 H83A 109.5 . . ?
C81 C83 H83B 109.5 . . ?
C81 C83 H83C 109.5 . . ?
H83A C83 H83B 109.5 . . ?
H83A C83 H83C 109.5 . . ?
H83B C83 H83C 109.5 . . ?
W14 O53 Ag15 114.1(7) . . ?
W14 O53 Ni5 111.5(8) . . ?
Ni5 O53 Ag15 120.5(7) . . ?
W4 O27 Ni2 112.5(9) . . ?
W4 O27 Ni5 142.8(9) . . ?
Ni5 O27 Ni2 103.0(7) . . ?
W20 O55 W15 149.9(10) . . ?
W16 O7 W17 150.3(10) . . ?
W19 O57 W20 123.6(11) . . ?
C97 C98 Ag8 60(2) . . ?
C97 C98 C99 177(4) . . ?
C99 C98 Ag8 121(3) . . ?
Ag14 C1 Ag15 92.9(8) . . ?
Ag14 C1 Ag16 88.6(8) . . ?
Ag16 C1 Ag15 87.4(8) . . ?
C2 C1 Ag15 113(2) . . ?
C2 C1 Ag14 146(2) . . ?
C2 C1 Ag16 114(2) . . ?
Ag35 C49 Ag29 110.3(19) . . ?
Ag34 C49 Ag35 101(2) . . ?
Ag34 C49 Ag29 95.2(19) . . ?
C50 C49 Ag35 100(4) . . ?
C50 C49 Ag34 159(4) . . ?
C50 C49 Ag29 76(3) . . ?
C50 C49 Ag4A 69(3) . . ?
C50 C49 Ag7A 171(4) . . ?
Ag4A C49 Ag35 95(2) . . ?
Ag4A C49 Ag7A 118(2) . . ?
Ag7A C49 Ag35 85(2) . . ?
Ag11 C13 Ag10 114(2) . . ?
Ag9 C13 Ag11 100.4(17) . . ?
Ag9 C13 Ag10 94.8(17) . . ?
C14 C13 Ag11 92(3) . . ?
C14 C13 Ag10 94(4) . . ?
C14 C13 Ag9 160(4) . . ?
C93 C92 Ag11 139(2) . . ?
C91 C92 Ag11 69(2) . . ?
C91 C92 C93 151(4) . . ?
Ag32 C97 Ag33 83.2(11) . . ?
Ag8 C97 Ag32 101.7(13) . . ?
Ag8 C97 Ag33 105.7(15) . . ?
C98 C97 Ag32 131(3) . . ?
C98 C97 Ag33 139(3) . . ?
C98 C97 Ag8 90(3) . . ?
C85 C86 Ag28 60(2) . . ?
C85 C86 C87 173(4) . . ?
C87 C86 Ag28 122(2) . . ?
C73 C74 Ag20 62(2) . . ?
C73 C74 C75 173(4) . . ?
C75 C74 Ag20 123(3) . . ?
Ag27 C85 Ag22 94.5(13) . . ?
Ag27 C85 Ag28 92.9(13) . . ?
Ag28 C85 Ag22 105.9(16) . . ?
C86 C85 Ag22 96(3) . . ?
C86 C85 Ag27 167(4) . . ?
C86 C85 Ag28 91(3) . . ?
H10D C101 H10E 109.5 . . ?
H10D C101 H10F 109.5 . . ?
H10E C101 H10F 109.5 . . ?
C99 C101 H10D 109.5 . . ?
C99 C101 H10E 109.5 . . ?
C99 C101 H10F 109.5 . . ?
Ag14 C73 Ag13 83.8(13) . . ?
Ag14 C73 Ag20 97.4(14) . . ?
Ag20 C73 Ag13 106.0(14) . . ?
C74 C73 Ag14 148(3) . . ?
C74 C73 Ag13 126(3) . . ?
C74 C73 Ag20 86(3) . . ?
Ag25 C62 Ag3A 86.9(11) . . ?
C61 C62 Ag25 66(3) . . ?
C61 C62 C63 154(5) . . ?
C61 C62 Ag3A 46(3) . . ?
C63 C62 Ag25 131(3) . . ?
C63 C62 Ag3A 139(3) . . ?
Ag4 C37 Ag5 104(2) . . ?
Ag1 C37 Ag5 85.3(19) . . ?
Ag1 C37 Ag4 84.9(16) . . ?
C38 C37 Ag5 89(4) . . ?
C38 C37 Ag4 114(4) . . ?
C38 C37 Ag1 161(5) . . ?
C38 C37 Ag5A 133(5) . . ?
C38 C37 Ag6A 99(4) . . ?
Ag5A C37 Ag6A 120(3) . . ?
H10G C102 H10H 109.5 . . ?
H10G C102 H10I 109.5 . . ?
H10H C102 H10I 109.5 . . ?
C99 C102 H10G 109.5 . . ?
C99 C102 H10H 109.5 . . ?
C99 C102 H10I 109.5 . . ?
C1 C2 C3 169(3) . . ?
C74 C75 C76 113(3) . . ?
C74 C75 C77 110(3) . . ?
C74 C75 C78 106(3) . . ?
C77 C75 C76 103(3) . . ?
C78 C75 C76 111(3) . . ?
C78 C75 C77 113(3) . . ?
C92 C93 C94 98(2) . . ?
C92 C93 C96 109(2) . . ?
C92 C93 C95 116(2) . . ?
C94 C93 C95 111.1(9) . . ?
C96 C93 C94 111.6(10) . . ?
C96 C93 C95 111.0(10) . . ?
C75 C76 H76A 109.5 . . ?
C75 C76 H76B 109.5 . . ?
C75 C76 H76C 109.5 . . ?
H76A C76 H76B 109.5 . . ?
H76A C76 H76C 109.5 . . ?
H76B C76 H76C 109.5 . . ?
C16 C15 C18 110.0(9) . . ?
C14 C15 C18 102(3) . . ?
C14 C15 C16 111(3) . . ?
C14 C15 C17 113(3) . . ?
C17 C15 C18 110.3(10) . . ?
C17 C15 C16 110.5(9) . . ?
C98 C99 C101 104(3) . . ?
C98 C99 C102 108(3) . . ?
C98 C99 C100 113(3) . . ?
C102 C99 C101 100(3) . . ?
C100 C99 C101 115(3) . . ?
C100 C99 C102 116(3) . . ?
C93 C94 H94A 109.5 . . ?
C93 C94 H94B 109.5 . . ?
C93 C94 H94C 109.5 . . ?
H94A C94 H94B 109.5 . . ?
H94A C94 H94C 109.5 . . ?
H94B C94 H94C 109.5 . . ?
C86 C87 C90 105(3) . . ?
C86 C87 C89 113(3) . . ?
C88 C87 C86 107(3) . . ?
C88 C87 C90 111.1(10) . . ?
C88 C87 C89 110.8(10) . . ?
C90 C87 C89 110.6(9) . . ?
Ag12 C91 Ag13 90.9(12) . . ?
Ag12 C91 Ag11 92.5(14) . . ?
Ag13 C91 Ag11 105.9(14) . . ?
C92 C91 Ag12 164(3) . . ?
C92 C91 Ag13 105(2) . . ?
C92 C91 Ag11 79(3) . . ?
C37 C38 Ag5 60(4) . . ?
C37 C38 C39 152(6) . . ?
C37 C38 Ag6A 49(3) . . ?
C39 C38 Ag5 120(3) . . ?
C39 C38 Ag6A 158(4) . . ?
C15 C18 H18A 109.5 . . ?
C15 C18 H18B 109.5 . . ?
C15 C18 H18C 109.5 . . ?
H18A C18 H18B 109.5 . . ?
H18A C18 H18C 109.5 . . ?
H18B C18 H18C 109.5 . . ?
C49 C50 Ag29 74(3) . . ?
C49 C50 C51 129(3) . . ?
C49 C50 Ag4A 73(2) . . ?
C51 C50 Ag29 143(3) . . ?
C51 C50 Ag4A 154(3) . . ?
H6A C6 H6B 109.5 . . ?
H6A C6 H6C 109.5 . . ?
H6B C6 H6C 109.5 . . ?
C3 C6 H6A 109.5 . . ?
C3 C6 H6B 109.5 . . ?
C3 C6 H6C 109.5 . . ?
Ag24 C61 Ag25 113.9(16) . . ?
Ag24 C61 Ag23 89.1(13) . . ?
Ag23 C61 Ag25 92.0(19) . . ?
C62 C61 Ag24 159(4) . . ?
C62 C61 Ag25 83(3) . . ?
C62 C61 Ag23 104(3) . . ?
C62 C61 Ag3A 105(3) . . ?
Ag3A C61 Ag24 81.5(14) . . ?
Ag3A C61 Ag25 112(3) . . ?
C87 C88 H88A 109.5 . . ?
C87 C88 H88B 109.5 . . ?
C87 C88 H88C 109.5 . . ?
H88A C88 H88B 109.5 . . ?
H88A C88 H88C 109.5 . . ?
H88B C88 H88C 109.5 . . ?
C15 C16 H16A 109.5 . . ?
C15 C16 H16B 109.5 . . ?
C15 C16 H16C 109.5 . . ?
H16A C16 H16B 109.5 . . ?
H16A C16 H16C 109.5 . . ?
H16B C16 H16C 109.5 . . ?
Ag11 C14 Ag10 89.9(12) . . ?
C13 C14 Ag11 58(3) . . ?
C13 C14 Ag10 56(3) . . ?
C13 C14 C15 174(5) . . ?
C15 C14 Ag11 122(3) . . ?
C15 C14 Ag10 119(3) . . ?
C87 C90 H90A 109.5 . . ?
C87 C90 H90B 109.5 . . ?
C87 C90 H90C 109.5 . . ?
H90A C90 H90B 109.5 . . ?
H90A C90 H90C 109.5 . . ?
H90B C90 H90C 109.5 . . ?
C38 C39 C40 104(4) . . ?
C38 C39 C41 120(4) . . ?
C40 C39 C41 110.0(10) . . ?
C42 C39 C38 102(3) . . ?
C42 C39 C40 110.5(10) . . ?
C42 C39 C41 110.4(10) . . ?
C87 C89 H89A 109.5 . . ?
C87 C89 H89B 109.5 . . ?
C87 C89 H89C 109.5 . . ?
H89A C89 H89B 109.5 . . ?
H89A C89 H89C 109.5 . . ?
H89B C89 H89C 109.5 . . ?
C75 C77 H77A 109.5 . . ?
C75 C77 H77B 109.5 . . ?
C75 C77 H77C 109.5 . . ?
H77A C77 H77B 109.5 . . ?
H77A C77 H77C 109.5 . . ?
H77B C77 H77C 109.5 . . ?
H54A C54 H54B 109.5 . . ?
H54A C54 H54C 109.5 . . ?
H54B C54 H54C 109.5 . . ?
C51 C54 H54A 109.5 . . ?
C51 C54 H54B 109.5 . . ?
C51 C54 H54C 109.5 . . ?
H4A C4 H4B 109.5 . . ?
H4A C4 H4C 109.5 . . ?
H4B C4 H4C 109.5 . . ?
C3 C4 H4A 109.5 . . ?
C3 C4 H4B 109.5 . . ?
C3 C4 H4C 109.5 . . ?
C66 C63 C62 87(3) . . ?
C66 C63 C64 110.7(10) . . ?
C66 C63 C65 111.2(10) . . ?
C64 C63 C62 112(3) . . ?
C65 C63 C62 122(3) . . ?
C65 C63 C64 110.7(10) . . ?
C2 C3 C5 108.8(17) . . ?
C2 C3 C4 107.0(18) . . ?
C6 C3 C2 106.5(16) . . ?
C6 C3 C5 112.2(9) . . ?
C6 C3 C4 111.4(9) . . ?
C5 C3 C4 110.6(8) . . ?
C63 C66 H66A 109.5 . . ?
C63 C66 H66B 109.5 . . ?
C63 C66 H66C 109.5 . . ?
H66A C66 H66B 109.5 . . ?
H66A C66 H66C 109.5 . . ?
H66B C66 H66C 109.5 . . ?
C75 C78 H78A 109.5 . . ?
C75 C78 H78B 109.5 . . ?
C75 C78 H78C 109.5 . . ?
H78A C78 H78B 109.5 . . ?
H78A C78 H78C 109.5 . . ?
H78B C78 H78C 109.5 . . ?
C99 C100 H10J 109.5 . . ?
C99 C100 H10K 109.5 . . ?
C99 C100 H10L 109.5 . . ?
H10J C100 H10K 109.5 . . ?
H10J C100 H10L 109.5 . . ?
H10K C100 H10L 109.5 . . ?
H36A C36 H36B 109.5 . . ?
H36A C36 H36C 109.5 . . ?
H36B C36 H36C 109.5 . . ?
C33 C36 H36A 109.5 . . ?
C33 C36 H36B 109.5 . . ?
C33 C36 H36C 109.5 . . ?
C31 C32 Ag34 61(3) . . ?
C31 C32 C33 161(5) . . ?
C31 C32 Ag7A 70(3) . . ?
C31 C32 Ag8A 30(3) . . ?
C33 C32 Ag34 125(3) . . ?
C33 C32 Ag7A 112(3) . . ?
C33 C32 Ag8A 167(3) . . ?
Ag7A C32 Ag8A 77.2(13) . . ?
C35 C33 C34 110.6(9) . . ?
C35 C33 C36 110.0(9) . . ?
C35 C33 C32 90(3) . . ?
C34 C33 C36 110.0(10) . . ?
C34 C33 C32 105(3) . . ?
C36 C33 C32 129(3) . . ?
Ag17 C67 Ag24 110.1(14) . . ?
Ag17 C67 Ag18 85.5(10) . . ?
Ag18 C67 Ag24 116.9(18) . . ?
C68 C67 Ag17 135(4) . . ?
C68 C67 Ag24 85(3) . . ?
C68 C67 Ag18 126(3) . . ?
H71A C71 H71B 109.5 . . ?
H71A C71 H71C 109.5 . . ?
H71B C71 H71C 109.5 . . ?
C69 C71 H71A 109.5 . . ?
C69 C71 H71B 109.5 . . ?
C69 C71 H71C 109.5 . . ?
H72A C72 H72B 109.5 . . ?
H72A C72 H72C 109.5 . . ?
H72B C72 H72C 109.5 . . ?
C69 C72 H72A 109.5 . . ?
C69 C72 H72B 109.5 . . ?
C69 C72 H72C 109.5 . . ?
C71 C69 C72 110.8(9) . . ?
C71 C69 C68 111(3) . . ?
C72 C69 C68 115(2) . . ?
C70 C69 C71 111.0(9) . . ?
C70 C69 C72 111.2(10) . . ?
C70 C69 C68 97(2) . . ?
C67 C68 Ag24 65(2) . . ?
C67 C68 C69 169(4) . . ?
C69 C68 Ag24 106(2) . . ?
H52A C52 H52B 109.5 . . ?
H52A C52 H52C 109.5 . . ?
H52B C52 H52C 109.5 . . ?
C51 C52 H52A 109.5 . . ?
C51 C52 H52B 109.5 . . ?
C51 C52 H52C 109.5 . . ?
C45 C46 H46A 109.5 . . ?
C45 C46 H46B 109.5 . . ?
C45 C46 H46C 109.5 . . ?
H46A C46 H46B 109.5 . . ?
H46A C46 H46C 109.5 . . ?
H46B C46 H46C 109.5 . . ?
C45 C47 H47A 109.5 . . ?
C45 C47 H47B 109.5 . . ?
C45 C47 H47C 109.5 . . ?
H47A C47 H47B 109.5 . . ?
H47A C47 H47C 109.5 . . ?
H47B C47 H47C 109.5 . . ?
C45 C48 H48A 109.5 . . ?
C45 C48 H48B 109.5 . . ?
C45 C48 H48C 109.5 . . ?
H48A C48 H48B 109.5 . . ?
H48A C48 H48C 109.5 . . ?
H48B C48 H48C 109.5 . . ?
C15 C17 H17A 109.5 . . ?
C15 C17 H17B 109.5 . . ?
C15 C17 H17C 109.5 . . ?
H17A C17 H17B 109.5 . . ?
H17A C17 H17C 109.5 . . ?
H17B C17 H17C 109.5 . . ?
H53A C53 H53B 109.5 . . ?
H53A C53 H53C 109.5 . . ?
H53B C53 H53C 109.5 . . ?
C51 C53 H53A 109.5 . . ?
C51 C53 H53B 109.5 . . ?
C51 C53 H53C 109.5 . . ?
C103 O15 Ni1 125.4(17) . . ?
Ni4 O61 Ag25 98.4(7) . . ?
C103 O61 Ag25 126.7(17) . . ?
C103 O61 Ni4 134.9(18) . . ?
O15 C103 C104 111(3) . . ?
O61 C103 O15 120(2) . . ?
O61 C103 C104 129(3) . . ?
C81 C84 H84A 109.5 . . ?
C81 C84 H84B 109.5 . . ?
C81 C84 H84C 109.5 . . ?
H84A C84 H84B 109.5 . . ?
H84A C84 H84C 109.5 . . ?
H84B C84 H84C 109.5 . . ?
C63 C64 H64A 109.5 . . ?
C63 C64 H64B 109.5 . . ?
C63 C64 H64C 109.5 . . ?
H64A C64 H64B 109.5 . . ?
H64A C64 H64C 109.5 . . ?
H64B C64 H64C 109.5 . . ?
W5 O31 Ag24 115.2(8) . . ?
W5 O31 Ni4 112.8(9) . . ?
Ni4 O31 Ag24 130.3(7) . . ?
W7 O63 W8 120.5(9) . . ?
W8 O2 Ag7 115.3(8) . . ?
W8 O2 Ni3 114.4(8) . . ?
Ni3 O2 Ag7 126.5(7) . . ?
Ni2 O65 Ni1 94.9(6) . . ?
Ni2 O65 Ni3 129.5(7) . . ?
Ni2 O65 H65 112.0 . . ?
Ni1 O65 H65 112.0 . . ?
Ni3 O65 Ni1 90.4(6) . . ?
Ni3 O65 H65 112.0 . . ?
W4 O33 W9 117.2(7) . . ?
W4 O67 Ag13 105.8(7) . . ?
W3 O67 W4 148.4(9) . . ?
W3 O67 Ag13 104.9(7) . . ?
W4 O17 W5 158.1(11) . . ?
W8 O35 W9 156.9(9) . . ?
Ni3 O71 Ag6 98.2(7) . . ?
C105 O71 Ag6 126.3(17) . . ?
C105 O71 Ni3 134.3(19) . . ?
W1 O9 W7 152.9(11) . . ?
W6 O73 Ag35 106.6(8) . . ?
W6 O73 Ni4 116.4(8) . . ?
Ni4 O73 Ag35 126.3(7) . . ?
W7 O37 Ni3 115.5(8) . . ?
W7 O37 Ag34 104.2(8) . . ?
Ni3 O37 Ag34 134.3(9) . . ?
W7 O75 Ag29 108.8(12) . . ?
W7 O75 Ag6A 124.1(15) . . ?
O48 C105 C106 119(3) . . ?
O71 C105 O48 118(2) . . ?
O71 C105 C106 123(3) . . ?
C103 C104 H10M 109.5 . . ?
C103 C104 H10N 109.5 . . ?
C103 C104 H10O 109.5 . . ?
H10M C104 H10N 109.5 . . ?
H10M C104 H10O 109.5 . . ?
H10N C104 H10O 109.5 . . ?
C105 C106 H10P 109.5 . . ?
C105 C106 H10Q 109.5 . . ?
C105 C106 H10R 109.5 . . ?
H10P C106 H10Q 109.5 . . ?
H10P C106 H10R 109.5 . . ?
H10Q C106 H10R 109.5 . . ?
C9 C11 H11A 109.5 . . ?
C9 C11 H11B 109.5 . . ?
C9 C11 H11C 109.5 . . ?
H11A C11 H11B 109.5 . . ?
H11A C11 H11C 109.5 . . ?
H11B C11 H11C 109.5 . . ?
C69 C70 H70A 109.5 . . ?
C69 C70 H70B 109.5 . . ?
C69 C70 H70C 109.5 . . ?
H70A C70 H70B 109.5 . . ?
H70A C70 H70C 109.5 . . ?
H70B C70 H70C 109.5 . . ?
C39 C40 H40A 109.5 . . ?
C39 C40 H40B 109.5 . . ?
C39 C40 H40C 109.5 . . ?
H40A C40 H40B 109.5 . . ?
H40A C40 H40C 109.5 . . ?
H40B C40 H40C 109.5 . . ?
C93 C96 H96A 109.5 . . ?
C93 C96 H96B 109.5 . . ?
C93 C96 H96C 109.5 . . ?
H96A C96 H96B 109.5 . . ?
H96A C96 H96C 109.5 . . ?
H96B C96 H96C 109.5 . . ?
C93 C95 H95A 109.5 . . ?
C93 C95 H95B 109.5 . . ?
C93 C95 H95C 109.5 . . ?
H95A C95 H95B 109.5 . . ?
H95A C95 H95C 109.5 . . ?
H95B C95 H95C 109.5 . . ?
C50 C51 C52 120.4(11) . . ?
C54 C51 C50 86(3) . . ?
C54 C51 C52 109.5(9) . . ?
C54 C51 C53 109.3(9) . . ?
C53 C51 C50 119(2) . . ?
C53 C51 C52 109.1(9) . . ?
C39 C41 H41A 109.5 . . ?
C39 C41 H41B 109.5 . . ?
C39 C41 H41C 109.5 . . ?
H41A C41 H41B 109.5 . . ?
H41A C41 H41C 109.5 . . ?
H41B C41 H41C 109.5 . . ?
C39 C42 H42A 109.5 . . ?
C39 C42 H42B 109.5 . . ?
C39 C42 H42C 109.5 . . ?
H42A C42 H42B 109.5 . . ?
H42A C42 H42C 109.5 . . ?
H42B C42 H42C 109.5 . . ?
Ag6 C25 Ag7 113.0(17) . . ?
Ag2 C25 Ag6 86.7(13) . . ?
Ag2 C25 Ag7 96.6(18) . . ?
C26 C25 Ag6 132(4) . . ?
C26 C25 Ag2 133(4) . . ?
C26 C25 Ag7 92(3) . . ?
C25 C26 Ag7 58(3) . . ?
C25 C26 C27 148(5) . . ?
C27 C26 Ag7 146(3) . . ?
H30A C30 H30B 109.5 . . ?
H30A C30 H30C 109.5 . . ?
H30B C30 H30C 109.5 . . ?
C27 C30 H30A 109.5 . . ?
C27 C30 H30B 109.5 . . ?
C27 C30 H30C 109.5 . . ?
C30 C27 C26 89(3) . . ?
C29 C27 C26 138(3) . . ?
C29 C27 C30 110.2(10) . . ?
C28 C27 C26 97(3) . . ?
C28 C27 C30 110.3(10) . . ?
C28 C27 C29 110.2(10) . . ?
C27 C29 H29A 109.5 . . ?
C27 C29 H29B 109.5 . . ?
C27 C29 H29C 109.5 . . ?
H29A C29 H29B 109.5 . . ?
H29A C29 H29C 109.5 . . ?
H29B C29 H29C 109.5 . . ?
C27 C28 H28A 109.5 . . ?
C27 C28 H28B 109.5 . . ?
C27 C28 H28C 109.5 . . ?
H28A C28 H28B 109.5 . . ?
H28A C28 H28C 109.5 . . ?
H28B C28 H28C 109.5 . . ?
Ag8 C19 Ag10 85.0(17) . . ?
Ag8 C19 Ag7 102.1(11) . . ?
Ag7 C19 Ag10 118(2) . . ?
C20 C19 Ag8 144(4) . . ?
C20 C19 Ag10 81(3) . . ?
C20 C19 Ag7 114(4) . . ?
C20 C21 C23 109(3) . . ?
C22 C21 C20 102(3) . . ?
C22 C21 C23 110.6(10) . . ?
C24 C21 C20 113(3) . . ?
C24 C21 C23 110.9(10) . . ?
C24 C21 C22 111.1(10) . . ?
C19 C20 Ag10 68(3) . . ?
C19 C20 C21 175(5) . . ?
C21 C20 Ag10 116(3) . . ?
C21 C23 H23A 109.5 . . ?
C21 C23 H23B 109.5 . . ?
C21 C23 H23C 109.5 . . ?
H23A C23 H23B 109.5 . . ?
H23A C23 H23C 109.5 . . ?
H23B C23 H23C 109.5 . . ?
C21 C22 H22A 109.5 . . ?
C21 C22 H22B 109.5 . . ?
C21 C22 H22C 109.5 . . ?
H22A C22 H22B 109.5 . . ?
H22A C22 H22C 109.5 . . ?
H22B C22 H22C 109.5 . . ?
C21 C24 H24A 109.5 . . ?
C21 C24 H24B 109.5 . . ?
C21 C24 H24C 109.5 . . ?
H24A C24 H24B 109.5 . . ?
H24A C24 H24C 109.5 . . ?
H24B C24 H24C 109.5 . . ?
C63 C65 H65A 109.5 . . ?
C63 C65 H65B 109.5 . . ?
C63 C65 H65C 109.5 . . ?
H65A C65 H65B 109.5 . . ?
H65A C65 H65C 109.5 . . ?
H65B C65 H65C 109.5 . . ?
Ag36 Ag1A Ag3A 68.6(4) . . ?
Ag25 Ag2A Ag36 107.2(9) . . ?
C55 Ag2A Ag25 57.3(15) . . ?
C55 Ag2A Ag36 162(2) . . ?
Ag24 Ag3A Ag1A 120.4(6) . . ?
C62 Ag3A Ag24 79.9(10) . . ?
C62 Ag3A Ag1A 149.6(15) . . ?
C61 Ag3A Ag24 52.5(10) . . ?
C61 Ag3A C62 28.9(9) . . ?
C61 Ag3A Ag1A 150.8(19) . . ?
O60 Ag4A Ag35 69.6(6) . . ?
O60 Ag4A C43 93.6(14) . . ?
C43 Ag4A Ag35 162.9(14) . . ?
C49 Ag4A Ag35 44.4(15) . . ?
C49 Ag4A O60 113.8(17) . . ?
C49 Ag4A C43 151(2) . . ?
C50 Ag4A Ag35 60.3(15) . . ?
C50 Ag4A O60 110.4(16) . . ?
C50 Ag4A C43 126.1(18) . . ?
C50 Ag4A C49 38.1(17) . . ?
W2 O19 W9 150.3(9) . . ?
W1 O77 W6 147.5(9) . . ?
W1 O39 W2 119.6(10) . . ?
Ag2 Ag5A Ag6A 106.4(7) . . ?
C37 Ag5A Ag2 136(2) . . ?
C37 Ag5A Ag6A 30.3(19) . . ?
C37 Ag5A Ag8A 70.5(19) . . ?
Ag8A Ag5A Ag2 93.3(4) . . ?
Ag8A Ag5A Ag6A 71.7(10) . . ?
Ag30 Ag6A Ag5A 164.7(11) . . ?
C37 Ag6A Ag30 152(3) . . ?
C37 Ag6A C38 31.6(11) . . ?
C37 Ag6A O75 108(3) . . ?
C37 Ag6A Ag5A 29.4(14) . . ?
C38 Ag6A Ag30 120(2) . . ?
C38 Ag6A Ag5A 59.1(14) . . ?
O75 Ag6A Ag30 64.2(6) . . ?
O75 Ag6A C38 97(2) . . ?
O75 Ag6A Ag5A 100.5(10) . . ?
Ag35 Ag7A Ag8A 148.9(10) . . ?
C31 Ag7A Ag35 178.0(10) . . ?
C31 Ag7A C32 30.9(6) . . ?
C31 Ag7A Ag8A 31.3(14) . . ?
C49 Ag7A Ag35 48.0(15) . . ?
C49 Ag7A C31 131(2) . . ?
C49 Ag7A C32 120.9(18) . . ?
C49 Ag7A Ag8A 105.7(19) . . ?
C32 Ag7A Ag35 147.3(14) . . ?
C32 Ag7A Ag8A 54.8(11) . . ?
Ag6 Ag8A Ag7A 75.3(5) . . ?
C31 Ag8A Ag6 51.6(14) . . ?
C31 Ag8A C32 22.2(15) . . ?
C31 Ag8A Ag5A 133.6(19) . . ?
C31 Ag8A Ag7A 45.2(18) . . ?
C32 Ag8A Ag6 73.1(12) . . ?
C32 Ag8A Ag5A 142.1(15) . . ?
C32 Ag8A Ag7A 47.9(12) . . ?
Ag5A Ag8A Ag6 90.0(6) . . ?
Ag5A Ag8A Ag7A 158.9(9) . . ?

loop_
_geom_bond_atom_site_label_1
_geom_bond_atom_site_label_2
_geom_bond_distance
_geom_bond_site_symmetry_2
_geom_bond_publ_flag
W4 O28 1.690(16) . ?
W4 O68 2.329(16) . ?
W4 O27 1.852(17) . ?
W4 O33 1.936(16) . ?
W4 O67 1.995(17) . ?
W4 O17 1.871(16) . ?
W9 O14 1.769(15) . ?
W9 O38 1.714(17) . ?
W9 O68 2.328(14) . ?
W9 O33 1.963(18) . ?
W9 O35 1.938(17) . ?
W9 O19 2.030(17) . ?
W10 O4 1.827(14) . ?
W10 O34 2.306(17) . ?
W10 O76 1.997(17) . ?
W10 O78 1.696(16) . ?
W10 O5 1.997(15) . ?
W10 O21 1.867(16) . ?
W2 O12 1.920(17) . ?
W2 O44 1.93(2) . ?
W2 O43 2.315(17) . ?
W2 O19 1.872(17) . ?
W2 O39 1.976(18) . ?
W2 O79 1.676(19) . ?
W3 O10 1.857(17) . ?
W3 O18 1.737(19) . ?
W3 O42 1.924(18) . ?
W3 O44 1.970(19) . ?
W3 O43 2.315(17) . ?
W3 O67 1.911(16) . ?
W8 O1 2.282(17) . ?
W8 O12 1.984(16) . ?
W8 O63 1.932(16) . ?
W8 O2 1.813(15) . ?
W8 O69 1.681(17) . ?
W8 O35 1.864(17) . ?
W15 O16 1.627(19) . ?
W15 O34 2.314(18) . ?
W15 O76 1.914(18) . ?
W15 O11 1.903(15) . ?
W15 O25 1.922(15) . ?
W15 O55 1.939(19) . ?
W6 O60 1.748(19) . ?
W6 O41 1.883(19) . ?
W6 O47 2.333(16) . ?
W6 O51 1.984(19) . ?
W6 O73 1.824(18) . ?
W6 O77 2.041(15) . ?
W1 O30 1.729(18) . ?
W1 O42 1.961(19) . ?
W1 O43 2.352(16) . ?
W1 O9 1.831(18) . ?
W1 O77 1.866(16) . ?
W1 O39 1.911(19) . ?
W14 O36 2.326(15) . ?
W14 O80 1.947(17) . ?
W14 O3 1.736(17) . ?
W14 O25 1.937(16) . ?
W14 O13 1.942(17) . ?
W14 O53 1.809(16) . ?
W5 O10 2.019(17) . ?
W5 O64 1.816(18) . ?
W5 O47 2.248(16) . ?
W5 O51 1.882(18) . ?
W5 O31 1.830(15) . ?
W5 O17 1.923(17) . ?
W7 O1 2.284(16) . ?
W7 O41 1.910(19) . ?
W7 O63 1.870(19) . ?
W7 O9 2.027(17) . ?
W7 O37 1.781(16) . ?
W7 O75 1.75(2) . ?
W11 O22 1.972(15) . ?
W11 O70 1.743(18) . ?
W11 O72 1.797(14) . ?
W11 O74 1.970(17) . ?
W11 O21 1.957(16) . ?
W11 O45 2.328(18) . ?
W16 O34 2.380(14) . ?
W16 O56 1.90(2) . ?
W16 O5 1.849(18) . ?
W16 O11 1.933(19) . ?
W16 O7 1.90(2) . ?
W16 O59 1.720(17) . ?
W13 O26 1.857(19) . ?
W13 O32 1.881(19) . ?
W13 O36 2.339(15) . ?
W13 O40 1.702(16) . ?
W13 O54 1.941(19) . ?
W13 O80 1.898(17) . ?
W17 O22 1.89(2) . ?
W17 O50 1.94(2) . ?
W17 O52 1.717(17) . ?
W17 O62 1.915(18) . ?
W17 O45 2.396(14) . ?
W17 O7 1.951(19) . ?
W20 O8 1.847(19) . ?
W20 O23 2.338(19) . ?
W20 O13 1.889(16) . ?
W20 O55 1.884(19) . ?
W20 O57 1.972(17) . ?
W20 O29 1.69(2) . ?
W19 O24 1.93(2) . ?
W19 O46 1.655(18) . ?
W19 O50 1.92(2) . ?
W19 O56 1.932(19) . ?
W19 O23 2.378(18) . ?
W19 O57 1.84(2) . ?
W12 O20 1.83(2) . ?
W12 O32 1.972(19) . ?
W12 O58 1.69(2) . ?
W12 O62 1.951(18) . ?
W12 O74 1.820(19) . ?
W12 O45 2.391(15) . ?
W18 O8 1.94(2) . ?
W18 O20 1.97(2) . ?
W18 O24 1.872(18) . ?
W18 O54 1.862(18) . ?
W18 O23 2.309(17) . ?
W18 O49 1.72(2) . ?
Ag32 Ag33 2.872(3) . ?
Ag32 Ag8 3.335(3) . ?
Ag32 O4 2.462(16) . ?
Ag32 O14 2.497(15) . ?
Ag32 O25 2.573(19) . ?
Ag32 C97 2.15(3) . ?
Ag15 Ag14 3.133(3) . ?
Ag15 Ag12 2.949(3) . ?
Ag15 Ag33 3.059(3) . ?
Ag15 Ag16 3.097(4) . ?
Ag15 C7 2.27(3) . ?
Ag15 O53 2.397(15) . ?
Ag15 C1 2.31(3) . ?
Ag14 Ag13 2.921(3) . ?
Ag14 Ag20 3.212(3) . ?
Ag14 Ag16 2.912(3) . ?
Ag14 C1 2.00(2) . ?
Ag14 C73 2.06(4) . ?
Ag12 Ag13 3.081(3) . ?
Ag12 Ag11 3.181(3) . ?
Ag12 C7 2.05(2) . ?
Ag12 C91 2.03(3) . ?
Ag13 C73 2.31(4) . ?
Ag13 C91 2.29(3) . ?
Ag13 O67 2.549(16) . ?
Ag33 C8 2.48(3) . ?
Ag33 C7 2.20(3) . ?
Ag33 C97 2.17(3) . ?
Ag17 Ag18 2.851(4) . ?
Ag17 Ni5 3.149(4) . ?
Ag17 O26 2.261(19) . ?
Ag17 O72 2.387(15) . ?
Ag17 C67 2.07(3) . ?
Ag24 Ag23 3.083(11) . ?
Ag24 O70 2.565(18) . ?
Ag24 C61 2.13(3) . ?
Ag24 C67 2.35(4) . ?
Ag24 C68 2.58(4) . ?
Ag24 O31 2.430(18) . ?
Ag24 Ag3A 2.659(14) . ?
Ag11 Ag9 3.261(4) . ?
Ag11 C13 2.17(5) . ?
Ag11 C92 2.48(4) . ?
Ag11 C91 2.36(4) . ?
Ag11 C14 2.56(5) . ?
Ag18 Ag19 3.301(4) . ?
Ag18 O64 2.57(2) . ?
Ag18 C67 2.13(4) . ?
Ag19 Ag20 3.181(3) . ?
Ag19 Ag21 3.087(4) . ?
Ag19 C80 2.67(4) . ?
Ag19 C79 2.15(4) . ?
Ag8 Ag10 3.025(4) . ?
Ag8 Ag7 3.289(4) . ?
Ag8 C98 2.48(4) . ?
Ag8 C97 2.15(4) . ?
Ag8 C19 2.11(3) . ?
Ag20 C74 2.50(4) . ?
Ag20 C73 2.21(4) . ?
Ag22 Ag27 3.184(4) . ?
Ag22 Ag21 2.776(6) . ?
Ag22 C79 2.30(4) . ?
Ag22 C85 2.32(4) . ?
Ag16 O26 2.311(17) . ?
Ag16 O28 2.504(17) . ?
Ag16 C1 2.17(3) . ?
Ag25 Ag23 3.279(5) . ?
Ag25 Ag26 3.051(16) . ?
Ag25 C55 2.22(5) . ?
Ag25 C62 2.50(4) . ?
Ag25 C61 2.30(5) . ?
Ag25 O61 2.44(2) . ?
Ag25 Ag2A 2.52(2) . ?
Ag10 Ag9 3.144(4) . ?
Ag10 C13 2.20(5) . ?
Ag10 C14 2.64(5) . ?
Ag10 C19 2.36(5) . ?
Ag10 C20 2.51(5) . ?
Ag6 Ag2 2.940(4) . ?
Ag6 Ag5 3.017(7) . ?
Ag6 C31 2.29(4) . ?
Ag6 O71 2.470(18) . ?
Ag6 C25 2.16(4) . ?
Ag6 Ag8A 2.924(12) . ?
Ag35 Ag26 3.199(6) . ?
Ag35 C56 2.64(5) . ?
Ag35 C55 2.29(5) . ?
Ag35 C49 2.24(5) . ?
Ag35 O73 2.566(16) . ?
Ag35 Ag4A 3.193(15) . ?
Ag35 Ag7A 3.00(3) . ?
Ag27 Ag28 3.094(5) . ?
Ag27 Ag36 2.909(5) . ?
Ag27 Ag26 3.336(9) . ?
Ag27 C85 2.01(3) . ?
Ag30 Ag28 3.274(4) . ?
Ag30 Ag4 3.111(10) . ?
Ag30 C43 2.18(6) . ?
Ag30 Ag29 2.946(12) . ?
Ag30 Ag6A 2.897(15) . ?
Ag28 C43 2.14(6) . ?
Ag28 C44 2.49(4) . ?
Ag28 Ag29 3.374(6) . ?
Ag28 C86 2.62(4) . ?
Ag28 C85 2.26(4) . ?
Ag9 Ag3 3.136(4) . ?
Ag9 C13 2.07(3) . ?
Ag2 Ag7 3.259(4) . ?
Ag2 Ag1 2.922(5) . ?
Ag2 C25 2.12(4) . ?
Ag2 Ag5A 3.107(16) . ?
Ag3 Ag31 2.927(5) . ?
Ag3 Ag1 3.285(6) . ?
Ag7 O2 2.415(17) . ?
Ag7 C25 2.24(5) . ?
Ag7 C26 2.63(4) . ?
Ag7 C19 2.12(5) . ?
Ag23 Ag36 2.777(12) . ?
Ag23 C61 2.26(5) . ?
Ag21 Ag36 3.141(4) . ?
Ag21 C79 2.06(4) . ?
Ni2 O4 2.279(17) . ?
Ni2 O14 2.037(15) . ?
Ni2 O66 1.984(15) . ?
Ni2 O68 2.323(15) . ?
Ni2 O27 2.063(16) . ?
Ni2 O65 2.037(15) . ?
Ag31 Ag4 3.016(7) . ?
Ag36 Ag26 3.294(7) . ?
Ag36 Ag1A 2.874(11) . ?
Ag36 Ag2A 3.107(13) . ?
Ni1 Ni3 2.957(5) . ?
Ni1 Ni4 2.994(4) . ?
Ni1 O6 2.103(19) . ?
Ni1 O48 2.081(15) . ?
Ni1 O66 2.148(15) . ?
Ni1 O78 2.140(17) . ?
Ni1 O15 2.035(18) . ?
Ni1 O65 2.124(14) . ?
Ag26 C55 2.22(5) . ?
Ni5 O4 2.141(17) . ?
Ni5 O26 2.155(16) . ?
Ni5 O36 2.171(17) . ?
Ni5 O72 2.008(16) . ?
Ni5 O53 2.053(16) . ?
Ni5 O27 2.051(18) . ?
Ni3 O1 2.307(16) . ?
Ni3 O6 2.012(18) . ?
Ni3 O2 2.042(17) . ?
Ni3 O65 2.042(15) . ?
Ni3 O71 2.050(16) . ?
Ni3 O37 2.078(18) . ?
Ni4 O6 2.021(17) . ?
Ni4 O66 2.048(17) . ?
Ni4 O47 2.237(16) . ?
Ni4 O61 2.020(18) . ?
Ni4 O31 2.053(17) . ?
Ni4 O73 2.038(19) . ?
Ag5 Ag34 3.112(14) . ?
Ag5 Ag1 2.943(10) . ?
Ag5 C31 2.29(4) . ?
Ag5 C37 2.19(6) . ?
Ag5 C38 2.53(6) . ?
Ag34 C31 2.14(5) . ?
Ag34 C49 2.15(5) . ?
Ag34 C32 2.45(5) . ?
Ag34 O37 2.537(17) . ?
Ag4 Ag1 2.924(8) . ?
Ag4 C37 2.18(6) . ?
Ag1 C37 2.15(4) . ?
Si1 O1 1.653(17) . ?
Si1 O68 1.609(16) . ?
Si1 O43 1.667(16) . ?
Si1 O47 1.680(16) . ?
O6 H6 0.9800 . ?
O34 Si2 1.700(16) . ?
O36 Si2 1.620(15) . ?
O48 C105 1.32(4) . ?
C8 C7 1.293(10) . ?
C8 C9 1.535(10) . ?
O60 Ag4A 2.56(3) . ?
C56 C55 1.17(6) . ?
C56 C57 1.56(5) . ?
C43 C44 1.303(10) . ?
C43 Ag29 2.09(5) . ?
C43 Ag4A 2.57(5) . ?
C80 C81 1.35(5) . ?
C80 C79 1.293(10) . ?
C55 Ag2A 2.01(5) . ?
C60 H60A 0.9600 . ?
C60 H60B 0.9600 . ?
C60 H60C 0.9600 . ?
C60 C57 1.547(10) . ?
C31 C32 1.302(10) . ?
C31 Ag7A 2.38(6) . ?
C31 Ag8A 1.74(5) . ?
C44 C45 1.550(10) . ?
C35 H35A 0.9600 . ?
C35 H35B 0.9600 . ?
C35 H35C 0.9600 . ?
C35 C33 1.540(7) . ?
C12 H12A 0.9600 . ?
C12 H12B 0.9600 . ?
C12 H12C 0.9600 . ?
C12 C9 1.540(10) . ?
C9 C10 1.534(10) . ?
C9 C11 1.541(10) . ?
C81 C82 1.539(10) . ?
C81 C83 1.540(10) . ?
C81 C84 1.541(10) . ?
O66 H66 0.9800 . ?
C45 C46 1.548(10) . ?
C45 C47 1.549(10) . ?
C45 C48 1.552(10) . ?
C82 H82A 0.9600 . ?
C82 H82B 0.9600 . ?
C82 H82C 0.9600 . ?
C58 H58A 0.9600 . ?
C58 H58B 0.9600 . ?
C58 H58C 0.9600 . ?
C58 C57 1.540(10) . ?
C57 C59 1.541(10) . ?
C34 H34A 0.9600 . ?
C34 H34B 0.9600 . ?
C34 H34C 0.9600 . ?
C34 C33 1.541(10) . ?
Ag29 C49 2.55(5) . ?
Ag29 C50 2.58(4) . ?
Ag29 O75 2.51(2) . ?
C10 H10A 0.9600 . ?
C10 H10B 0.9600 . ?
C10 H10C 0.9600 . ?
Si2 O45 1.584(18) . ?
Si2 O23 1.63(2) . ?
C59 H59A 0.9600 . ?
C59 H59B 0.9600 . ?
C59 H59C 0.9600 . ?
C83 H83A 0.9600 . ?
C83 H83B 0.9600 . ?
C83 H83C 0.9600 . ?
C98 C97 1.23(4) . ?
C98 C99 1.47(4) . ?
C1 C2 1.283(10) . ?
C49 C50 1.36(6) . ?
C49 Ag4A 2.10(5) . ?
C49 Ag7A 2.20(5) . ?
C13 C14 1.295(10) . ?
C92 C93 1.50(4) . ?
C92 C91 1.33(5) . ?
C86 C85 1.295(10) . ?
C86 C87 1.535(10) . ?
C74 C73 1.31(5) . ?
C74 C75 1.44(5) . ?
C101 H10D 0.9600 . ?
C101 H10E 0.9600 . ?
C101 H10F 0.9600 . ?
C101 C99 1.57(5) . ?
C62 C61 1.299(10) . ?
C62 C63 1.543(10) . ?
C62 Ag3A 2.60(4) . ?
C37 C38 1.300(10) . ?
C37 Ag5A 1.83(5) . ?
C37 Ag6A 1.88(7) . ?
C102 H10G 0.9600 . ?
C102 H10H 0.9600 . ?
C102 H10I 0.9600 . ?
C102 C99 1.51(5) . ?
C2 C3 1.530(10) . ?
C75 C76 1.57(5) . ?
C75 C77 1.57(6) . ?
C75 C78 1.55(5) . ?
C93 C94 1.533(10) . ?
C93 C96 1.531(10) . ?
C93 C95 1.540(10) . ?
C76 H76A 0.9600 . ?
C76 H76B 0.9600 . ?
C76 H76C 0.9600 . ?
C15 C18 1.542(10) . ?
C15 C16 1.541(7) . ?
C15 C14 1.538(10) . ?
C15 C17 1.539(10) . ?
C99 C100 1.48(5) . ?
C94 H94A 0.9600 . ?
C94 H94B 0.9600 . ?
C94 H94C 0.9600 . ?
C87 C88 1.535(10) . ?
C87 C90 1.537(10) . ?
C87 C89 1.539(10) . ?
C38 C39 1.542(10) . ?
C38 Ag6A 2.45(5) . ?
C18 H18A 0.9600 . ?
C18 H18B 0.9600 . ?
C18 H18C 0.9600 . ?
C50 C51 1.549(10) . ?
C50 Ag4A 2.05(3) . ?
C6 H6A 0.9600 . ?
C6 H6B 0.9600 . ?
C6 H6C 0.9600 . ?
C6 C3 1.531(9) . ?
C61 Ag3A 1.94(5) . ?
C88 H88A 0.9600 . ?
C88 H88B 0.9600 . ?
C88 H88C 0.9600 . ?
C16 H16A 0.9600 . ?
C16 H16B 0.9600 . ?
C16 H16C 0.9600 . ?
C90 H90A 0.9600 . ?
C90 H90B 0.9600 . ?
C90 H90C 0.9600 . ?
C39 C40 1.542(10) . ?
C39 C41 1.544(10) . ?
C39 C42 1.538(10) . ?
C89 H89A 0.9600 . ?
C89 H89B 0.9600 . ?
C89 H89C 0.9600 . ?
C5 C3 1.529(9) . ?
C77 H77A 0.9600 . ?
C77 H77B 0.9600 . ?
C77 H77C 0.9600 . ?
C54 H54A 0.9600 . ?
C54 H54B 0.9600 . ?
C54 H54C 0.9600 . ?
C54 C51 1.546(10) . ?
C4 H4A 0.9600 . ?
C4 H4B 0.9600 . ?
C4 H4C 0.9600 . ?
C4 C3 1.537(9) . ?
C63 C66 1.535(10) . ?
C63 C64 1.540(10) . ?
C63 C65 1.536(10) . ?
C66 H66A 0.9600 . ?
C66 H66B 0.9600 . ?
C66 H66C 0.9600 . ?
C78 H78A 0.9600 . ?
C78 H78B 0.9600 . ?
C78 H78C 0.9600 . ?
C100 H10J 0.9600 . ?
C100 H10K 0.9600 . ?
C100 H10L 0.9600 . ?
C36 H36A 0.9600 . ?
C36 H36B 0.9600 . ?
C36 H36C 0.9600 . ?
C36 C33 1.547(10) . ?
C32 C33 1.547(10) . ?
C32 Ag7A 2.49(5) . ?
C32 Ag8A 2.74(4) . ?
C67 C68 1.295(10) . ?
C71 H71A 0.9600 . ?
C71 H71B 0.9600 . ?
C71 H71C 0.9600 . ?
C71 C69 1.535(10) . ?
C72 H72A 0.9600 . ?
C72 H72B 0.9600 . ?
C72 H72C 0.9600 . ?
C72 C69 1.538(10) . ?
C69 C68 1.540(10) . ?
C69 C70 1.534(10) . ?
C52 H52A 0.9600 . ?
C52 H52B 0.9600 . ?
C52 H52C 0.9600 . ?
C52 C51 1.553(10) . ?
C46 H46A 0.9600 . ?
C46 H46B 0.9600 . ?
C46 H46C 0.9600 . ?
C47 H47A 0.9600 . ?
C47 H47B 0.9600 . ?
C47 H47C 0.9600 . ?
C48 H48A 0.9600 . ?
C48 H48B 0.9600 . ?
C48 H48C 0.9600 . ?
C17 H17A 0.9600 . ?
C17 H17B 0.9600 . ?
C17 H17C 0.9600 . ?
C53 H53A 0.9600 . ?
C53 H53B 0.9600 . ?
C53 H53C 0.9600 . ?
C53 C51 1.548(10) . ?
O15 C103 1.36(3) . ?
O61 C103 1.24(3) . ?
C103 C104 1.48(4) . ?
C84 H84A 0.9600 . ?
C84 H84B 0.9600 . ?
C84 H84C 0.9600 . ?
C64 H64A 0.9600 . ?
C64 H64B 0.9600 . ?
C64 H64C 0.9600 . ?
O65 H65 0.9800 . ?
O71 C105 1.27(4) . ?
O75 Ag6A 2.37(4) . ?
C105 C106 1.51(4) . ?
C104 H10M 0.9600 . ?
C104 H10N 0.9600 . ?
C104 H10O 0.9600 . ?
C106 H10P 0.9600 . ?
C106 H10Q 0.9600 . ?
C106 H10R 0.9600 . ?
C11 H11A 0.9600 . ?
C11 H11B 0.9600 . ?
C11 H11C 0.9600 . ?
C70 H70A 0.9600 . ?
C70 H70B 0.9600 . ?
C70 H70C 0.9600 . ?
C40 H40A 0.9600 . ?
C40 H40B 0.9600 . ?
C40 H40C 0.9600 . ?
C96 H96A 0.9600 . ?
C96 H96B 0.9600 . ?
C96 H96C 0.9600 . ?
C95 H95A 0.9600 . ?
C95 H95B 0.9600 . ?
C95 H95C 0.9600 . ?
C41 H41A 0.9600 . ?
C41 H41B 0.9600 . ?
C41 H41C 0.9600 . ?
C42 H42A 0.9600 . ?
C42 H42B 0.9600 . ?
C42 H42C 0.9600 . ?
C25 C26 1.299(10) . ?
C26 C27 1.546(10) . ?
C30 H30A 0.9600 . ?
C30 H30B 0.9600 . ?
C30 H30C 0.9600 . ?
C30 C27 1.544(10) . ?
C27 C29 1.541(10) . ?
C27 C28 1.541(10) . ?
C29 H29A 0.9600 . ?
C29 H29B 0.9600 . ?
C29 H29C 0.9600 . ?
C28 H28A 0.9600 . ?
C28 H28B 0.9600 . ?
C28 H28C 0.9600 . ?
C19 C20 1.299(10) . ?
C21 C20 1.538(10) . ?
C21 C23 1.540(10) . ?
C21 C22 1.537(10) . ?
C21 C24 1.533(10) . ?
C23 H23A 0.9600 . ?
C23 H23B 0.9600 . ?
C23 H23C 0.9600 . ?
C22 H22A 0.9600 . ?
C22 H22B 0.9600 . ?
C22 H22C 0.9600 . ?
C24 H24A 0.9600 . ?
C24 H24B 0.9600 . ?
C24 H24C 0.9600 . ?
C65 H65A 0.9600 . ?
C65 H65B 0.9600 . ?
C65 H65C 0.9600 . ?
Ag1A Ag3A 3.19(3) . ?
Ag5A Ag6A 3.21(2) . ?
Ag5A Ag8A 2.69(3) . ?
Ag7A Ag8A 3.27(4) . ?

loop_
_geom_torsion_atom_site_label_1
_geom_torsion_atom_site_label_2
_geom_torsion_atom_site_label_3
_geom_torsion_atom_site_label_4
_geom_torsion
_geom_torsion_site_symmetry_1
_geom_torsion_site_symmetry_2
_geom_torsion_site_symmetry_3
_geom_torsion_site_symmetry_4
_geom_torsion_publ_flag
W10 O34 Si2 O36 63.8(12) . . . . ?
W10 O34 Si2 O45 -55.9(11) . . . . ?
W10 O34 Si2 O23 -178.2(9) . . . . ?
W15 O34 Si2 O36 -60.3(12) . . . . ?
W15 O34 Si2 O45 -180.0(9) . . . . ?
W15 O34 Si2 O23 57.7(12) . . . . ?
W14 O36 Si2 O34 59.1(13) . . . . ?
W14 O36 Si2 O45 177.0(10) . . . . ?
W14 O36 Si2 O23 -59.3(13) . . . . ?
W16 O34 Si2 O36 -177.1(10) . . . . ?
W16 O34 Si2 O45 63.2(12) . . . . ?
W16 O34 Si2 O23 -59.1(13) . . . . ?
W13 O36 Si2 O34 -178.1(9) . . . . ?
W13 O36 Si2 O45 -60.3(12) . . . . ?
W13 O36 Si2 O23 63.4(12) . . . . ?
Ag15 C1 C2 C3 -51(13) . . . . ?
Ag14 C1 C2 C3 84(14) . . . . ?
Ag33 C8 C7 Ag15 -83(2) . . . . ?
Ag33 C8 C7 Ag12 120(5) . . . . ?
Ag33 C8 C9 C12 12(3) . . . . ?
Ag33 C8 C9 C10 137(2) . . . . ?
Ag33 C8 C9 C11 -103(2) . . . . ?
Ag17 C67 C68 Ag24 114(4) . . . . ?
Ag17 C67 C68 C69 74(25) . . . . ?
Ag24 C67 C68 C69 -39(24) . . . . ?
Ag11 C13 C14 Ag10 -114(2) . . . . ?
Ag11 C92 C93 C94 50(3) . . . . ?
Ag11 C92 C93 C96 -66(3) . . . . ?
Ag11 C92 C93 C95 168(2) . . . . ?
Ag11 C92 C91 Ag12 -59(11) . . . . ?
Ag11 C92 C91 Ag13 103.7(17) . . . . ?
Ag18 C67 C68 Ag24 -120(4) . . . . ?
Ag18 C67 C68 C69 -159(21) . . . . ?
Ag19 C80 C81 C82 -83(4) . . . . ?
Ag19 C80 C81 C83 157(3) . . . . ?
Ag19 C80 C81 C84 37(5) . . . . ?
Ag19 C80 C79 Ag22 127(4) . . . . ?
Ag19 C80 C79 Ag21 -110(7) . . . . ?
Ag8 C98 C97 Ag32 -106(4) . . . . ?
Ag8 C98 C97 Ag33 114(5) . . . . ?
Ag8 C98 C99 C101 83(3) . . . . ?
Ag8 C98 C99 C102 -171(2) . . . . ?
Ag8 C98 C99 C100 -42(4) . . . . ?
Ag8 C19 C20 Ag10 68(6) . . . . ?
Ag20 C74 C73 Ag14 98(6) . . . . ?
Ag20 C74 C73 Ag13 -107(3) . . . . ?
Ag20 C74 C75 C76 99(4) . . . . ?
Ag20 C74 C75 C77 -16(4) . . . . ?
Ag20 C74 C75 C78 -138(3) . . . . ?
Ag16 C1 C2 C3 -148(12) . . . . ?
Ag25 C62 C61 Ag24 144(11) . . . . ?
Ag25 C62 C61 Ag23 -90(2) . . . . ?
Ag25 C62 C61 Ag3A -110(3) . . . . ?
Ag25 C62 C63 C66 81(3) . . . . ?
Ag25 C62 C63 C64 -167(3) . . . . ?
Ag25 C62 C63 C65 -32(5) . . . . ?
Ag25 O61 C103 O15 -173.3(16) . . . . ?
Ag25 O61 C103 C104 17(4) . . . . ?
Ag10 C13 C14 Ag11 114(2) . . . . ?
Ag6 C31 C32 Ag34 -120(6) . . . . ?
Ag6 C31 C32 C33 -6(19) . . . . ?
Ag6 C31 C32 Ag7A -105(5) . . . . ?
Ag6 C31 C32 Ag8A 156(9) . . . . ?
Ag6 C31 Ag8A C32 -164(6) . . . . ?
Ag6 C31 Ag8A Ag5A -41(3) . . . . ?
Ag6 C31 Ag8A Ag7A 109.5(19) . . . . ?
Ag6 O71 C105 O48 168(2) . . . . ?
Ag6 O71 C105 C106 -17(5) . . . . ?
Ag6 C25 C26 Ag7 124(5) . . . . ?
Ag6 C25 C26 C27 -24(11) . . . . ?
Ag35 C56 C55 Ag25 115(4) . . . . ?
Ag35 C56 C55 Ag26 -97(7) . . . . ?
Ag35 C56 C55 Ag2A -127(10) . . . . ?
Ag35 C56 C57 C60 6(4) . . . . ?
Ag35 C56 C57 C58 -115(2) . . . . ?
Ag35 C56 C57 C59 129(2) . . . . ?
Ag35 C49 C50 Ag29 -109(2) . . . . ?
Ag35 C49 C50 C51 105(5) . . . . ?
Ag35 C49 C50 Ag4A -91(2) . . . . ?
Ag30 C43 C44 Ag28 101(4) . . . . ?
Ag30 C43 C44 C45 -67(21) . . . . ?
Ag28 C43 C44 C45 -168(19) . . . . ?
Ag28 C44 C45 C46 -68(6) . . . . ?
Ag28 C44 C45 C47 46(6) . . . . ?
Ag28 C44 C45 C48 164(4) . . . . ?
Ag28 C86 C85 Ag22 -106.1(19) . . . . ?
Ag28 C86 C85 Ag27 107(17) . . . . ?
Ag28 C86 C87 C88 98(2) . . . . ?
Ag28 C86 C87 C90 -144(2) . . . . ?
Ag28 C86 C87 C89 -24(3) . . . . ?
Ag9 C13 C14 Ag11 -128(15) . . . . ?
Ag9 C13 C14 Ag10 118(14) . . . . ?
Ag2 C25 C26 Ag7 -101(5) . . . . ?
Ag2 C25 C26 C27 111(8) . . . . ?
Ag7 C25 C26 C27 -148(8) . . . . ?
Ag7 C26 C27 C30 89(5) . . . . ?
Ag7 C26 C27 C29 -30(8) . . . . ?
Ag7 C26 C27 C28 -161(5) . . . . ?
Ag7 C19 C20 Ag10 -117(3) . . . . ?
Ni1 O48 C105 O71 4(5) . . . . ?
Ni1 O48 C105 C106 -172(3) . . . . ?
Ni1 O15 C103 O61 4(4) . . . . ?
Ni1 O15 C103 C104 175.6(15) . . . . ?
Ni5 O36 Si2 O34 -60.5(13) . . . . ?
Ni5 O36 Si2 O45 57.3(12) . . . . ?
Ni5 O36 Si2 O23 -179.0(9) . . . . ?
Ni3 O71 C105 O48 3(5) . . . . ?
Ni3 O71 C105 C106 178(3) . . . . ?
Ni4 O61 C103 O15 8(4) . . . . ?
Ni4 O61 C103 C104 -162(2) . . . . ?
Ag5 C31 C32 Ag34 86(6) . . . . ?
Ag5 C31 C32 C33 -161(11) . . . . ?
Ag5 C37 C38 C39 98(12) . . . . ?
Ag5 C38 C39 C40 160(3) . . . . ?
Ag5 C38 C39 C41 36(5) . . . . ?
Ag5 C38 C39 C42 -86(3) . . . . ?
Ag34 C31 C32 C33 114(14) . . . . ?
Ag34 C49 C50 Ag29 66(10) . . . . ?
Ag34 C49 C50 C51 -81(12) . . . . ?
Ag34 C32 C33 C35 -151(3) . . . . ?
Ag34 C32 C33 C34 -40(3) . . . . ?
Ag34 C32 C33 C36 93(4) . . . . ?
Ag4 C37 C38 Ag5 105(4) . . . . ?
Ag4 C37 C38 C39 -156(10) . . . . ?
Ag1 C37 C38 Ag5 -73(15) . . . . ?
Ag1 C37 C38 C39 25(26) . . . . ?
O1 W8 O2 Ag7 161.2(8) . . . . ?
O1 W8 O2 Ni3 1.8(7) . . . . ?
O1 W8 O35 W9 37(2) . . . . ?
O1 W7 O63 W8 -9.5(8) . . . . ?
O1 W7 O37 Ni3 0.9(9) . . . . ?
O1 W7 O37 Ag34 -155.9(9) . . . . ?
O1 Si1 O68 W4 -178.8(9) . . . . ?
O1 Si1 O68 W9 -55.5(11) . . . . ?
O1 Si1 O68 Ni2 62.7(12) . . . . ?
O1 Si1 O43 W2 59.4(12) . . . . ?
O1 Si1 O43 W3 -179.0(9) . . . . ?
O1 Si1 O43 W1 -58.9(13) . . . . ?
O1 Si1 O47 W6 55.9(11) . . . . ?
O1 Si1 O47 W5 178.0(10) . . . . ?
O1 Si1 O47 Ni4 -60.5(12) . . . . ?
O4 W10 O78 Ni1 54.4(12) . . . . ?
O4 W10 O21 W11 29.4(19) . . . . ?
O8 W20 O13 W14 129(2) . . . . ?
O8 W20 O55 W15 -47(4) . . . . ?
O8 W18 O24 W19 68.7(15) . . . . ?
O8 W18 O54 W13 -131(3) . . . . ?
O10 W5 O64 Ag18 87.0(10) . . . . ?
O10 W5 O51 W6 -90.3(10) . . . . ?
O10 W5 O31 Ag24 -149(3) . . . . ?
O10 W5 O31 Ni4 18(3) . . . . ?
O12 W2 O19 W9 22.3(19) . . . . ?
O12 W8 O2 Ag7 160.1(19) . . . . ?
O12 W8 O2 Ni3 1(3) . . . . ?
O12 W8 O35 W9 -46(2) . . . . ?
O18 W3 O10 W5 130(3) . . . . ?
O20 W12 O74 W11 5(3) . . . . ?
O20 W18 O24 W19 -86.6(15) . . . . ?
O20 W18 O54 W13 26(3) . . . . ?
O22 W11 O70 Ag24 -135.1(9) . . . . ?
O22 W11 O72 Ag17 126.4(17) . . . . ?
O22 W11 O72 Ni5 -23(3) . . . . ?
O24 W19 O57 W20 72.6(13) . . . . ?
O24 W18 O54 W13 -45(5) . . . . ?
O26 W13 O32 W12 -133(2) . . . . ?
O26 W13 O80 W14 73.6(10) . . . . ?
O28 W4 O27 Ni2 176.7(8) . . . . ?
O28 W4 O27 Ni5 15.6(16) . . . . ?
O28 W4 O17 W5 -135(2) . . . . ?
O30 W1 O9 W7 128(2) . . . . ?
O30 W1 O77 W6 -123.0(19) . . . . ?
O32 W13 O26 Ag17 -13.2(9) . . . . ?
O32 W13 O26 Ag16 -136.3(8) . . . . ?
O32 W13 O26 Ni5 91.4(9) . . . . ?
O32 W13 O80 W14 -20(3) . . . . ?
O32 W12 O20 W18 27(2) . . . . ?
O32 W12 O74 W11 -79.9(11) . . . . ?
O34 W10 O4 Ag32 -82.5(8) . . . . ?
O34 W10 O4 Ni2 170.2(9) . . . . ?
O34 W10 O4 Ni5 40.8(11) . . . . ?
O34 W10 O78 Ni1 -154.3(18) . . . . ?
O34 W10 O21 W11 -65.5(18) . . . . ?
O34 W16 O56 W19 -66.7(19) . . . . ?
O34 W16 O5 W10 2.9(9) . . . . ?
O34 W16 O7 W17 58.8(19) . . . . ?
O34 Si2 O45 W11 61.3(12) . . . . ?
O34 Si2 O45 W17 -63.5(11) . . . . ?
O34 Si2 O45 W12 -177.9(8) . . . . ?
O34 Si2 O23 W20 -59.3(12) . . . . ?
O34 Si2 O23 W19 59.9(12) . . . . ?
O34 Si2 O23 W18 179.3(9) . . . . ?
O36 W14 O53 Ag15 -139.4(9) . . . . ?
O36 W14 O53 Ni5 1.2(7) . . . . ?
O36 W13 O26 Ag17 -101.2(9) . . . . ?
O36 W13 O26 Ag16 135.7(8) . . . . ?
O36 W13 O26 Ni5 3.4(7) . . . . ?
O36 W13 O32 W12 -52(2) . . . . ?
O36 W13 O80 W14 -5.3(9) . . . . ?
O36 Si2 O45 W11 -56.4(13) . . . . ?
O36 Si2 O45 W17 178.8(9) . . . . ?
O36 Si2 O45 W12 64.4(11) . . . . ?
O36 Si2 O23 W20 58.0(13) . . . . ?
O36 Si2 O23 W19 177.2(9) . . . . ?
O36 Si2 O23 W18 -63.4(13) . . . . ?
O38 W9 O14 Ag32 -20.3(14) . . . . ?
O38 W9 O14 Ni2 -172.1(9) . . . . ?
O40 W13 O26 Ag17 86.3(11) . . . . ?
O40 W13 O26 Ag16 -36.8(10) . . . . ?
O40 W13 O26 Ni5 -169.1(10) . . . . ?
O40 W13 O32 W12 129(2) . . . . ?
O40 W13 O80 W14 173.3(11) . . . . ?
O42 W3 O10 W5 -130(3) . . . . ?
O42 W1 O9 W7 -48(3) . . . . ?
O42 W1 O77 W6 138.1(19) . . . . ?
O44 W2 O19 W9 -137.3(19) . . . . ?
O44 W3 O10 W5 -50(4) . . . . ?
O46 W19 O57 W20 176.7(13) . . . . ?
O50 W17 O22 W11 14(3) . . . . ?
O50 W19 O57 W20 -3(3) . . . . ?
O52 W17 O22 W11 -170.0(11) . . . . ?
O54 W13 O26 Ag17 -73(3) . . . . ?
O54 W13 O26 Ag16 164.1(19) . . . . ?
O54 W13 O26 Ni5 32(3) . . . . ?
O54 W13 O32 W12 30(2) . . . . ?
O54 W13 O80 W14 -86.8(10) . . . . ?
O54 W18 O24 W19 -17(3) . . . . ?
O56 W16 O5 W10 3(3) . . . . ?
O56 W16 O7 W17 -26(2) . . . . ?
O56 W19 O57 W20 -83.6(13) . . . . ?
O58 W12 O20 W18 124(2) . . . . ?
O58 W12 O74 W11 -178.5(12) . . . . ?
C7 C8 C9 C12 -154(14) . . . . ?
C7 C8 C9 C10 -29(15) . . . . ?
C7 C8 C9 C11 91(14) . . . . ?
O60 W6 O41 W7 -139(3) . . . . ?
O60 W6 O73 Ag35 -39.4(10) . . . . ?
O60 W6 O73 Ni4 173.8(11) . . . . ?
O62 W17 O22 W11 -69.1(11) . . . . ?
O62 W12 O20 W18 -133(2) . . . . ?
O62 W12 O74 W11 78.8(11) . . . . ?
C43 C44 C45 C46 97(19) . . . . ?
C43 C44 C45 C47 -150(20) . . . . ?
C43 C44 C45 C48 -32(21) . . . . ?
O64 W5 O51 W6 174.9(10) . . . . ?
O64 W5 O31 Ag24 18.1(10) . . . . ?
O64 W5 O31 Ni4 -175.2(9) . . . . ?
C31 C32 C33 C35 107(15) . . . . ?
C31 C32 C33 C34 -141(14) . . . . ?
C31 C32 C33 C36 -9(17) . . . . ?
C9 C8 C7 Ag15 85(14) . . . . ?
C9 C8 C7 Ag12 -71(16) . . . . ?
C9 C8 C7 Ag33 168(14) . . . . ?
Ag29 C43 C44 Ag28 -115(8) . . . . ?
Ag29 C43 C44 C45 77(23) . . . . ?
Ag29 C49 C50 C51 -147(5) . . . . ?
Ag29 C50 C51 C54 18(4) . . . . ?
Ag29 C50 C51 C52 -93(4) . . . . ?
Ag29 C50 C51 C53 128(4) . . . . ?
O68 W4 O27 Ni2 0.6(7) . . . . ?
O68 W4 O27 Ni5 -160.5(15) . . . . ?
O68 W4 O17 W5 42(2) . . . . ?
O68 W9 O14 Ag32 154.7(13) . . . . ?
O68 W9 O14 Ni2 3.0(7) . . . . ?
O68 Si1 O1 W8 55.8(12) . . . . ?
O68 Si1 O1 W7 -176.6(9) . . . . ?
O68 Si1 O1 Ni3 -59.5(11) . . . . ?
O68 Si1 O43 W2 -61.5(13) . . . . ?
O68 Si1 O43 W3 60.1(12) . . . . ?
O68 Si1 O43 W1 -179.8(9) . . . . ?
O68 Si1 O47 W6 178.3(8) . . . . ?
O68 Si1 O47 W5 -59.5(13) . . . . ?
O68 Si1 O47 Ni4 61.9(11) . . . . ?
O70 W11 O72 Ag17 -69.0(10) . . . . ?
O70 W11 O72 Ni5 141.1(17) . . . . ?
O72 W11 O70 Ag24 50.6(11) . . . . ?
O74 W11 O70 Ag24 -47.6(10) . . . . ?
O74 W11 O72 Ag17 35.7(10) . . . . ?
O74 W11 O72 Ni5 -114.2(18) . . . . ?
O74 W12 O20 W18 -59(3) . . . . ?
O76 W10 O4 Ag32 -11.4(8) . . . . ?
O76 W10 O4 Ni2 -118.7(10) . . . . ?
O76 W10 O4 Ni5 111.9(11) . . . . ?
O76 W10 O78 Ni1 143.9(10) . . . . ?
O76 W10 O21 W11 -64(3) . . . . ?
O78 W10 O4 Ag32 89.8(8) . . . . ?
O78 W10 O4 Ni2 -17.5(11) . . . . ?
O78 W10 O4 Ni5 -146.9(11) . . . . ?
O78 W10 O21 W11 129.4(18) . . . . ?
O80 W14 O53 Ag15 -66.7(8) . . . . ?
O80 W14 O53 Ni5 73.9(9) . . . . ?
O80 W13 O26 Ag17 -174.1(9) . . . . ?
O80 W13 O26 Ag16 62.9(8) . . . . ?
O80 W13 O26 Ni5 -69.4(8) . . . . ?
O80 W13 O32 W12 -38(4) . . . . ?
O5 W10 O4 Ag32 -60(3) . . . . ?
O5 W10 O4 Ni2 -167(2) . . . . ?
O5 W10 O4 Ni5 63(3) . . . . ?
O5 W10 O78 Ni1 -132.9(11) . . . . ?
O5 W10 O21 W11 -136.8(19) . . . . ?
O5 W16 O56 W19 -66(3) . . . . ?
O5 W16 O7 W17 131(2) . . . . ?
O41 W6 O60 Ag4A -7.3(10) . . . . ?
O41 W6 O73 Ag35 63.1(8) . . . . ?
O41 W6 O73 Ni4 -83.7(10) . . . . ?
O41 W7 O63 W8 -41(2) . . . . ?
O41 W7 O37 Ni3 85.7(11) . . . . ?
O41 W7 O37 Ag34 -71.1(8) . . . . ?
O41 W7 O75 Ag29 -3.7(10) . . . . ?
O41 W7 O75 Ag6A -147.5(12) . . . . ?
O21 W10 O4 Ag32 -167.9(8) . . . . ?
O21 W10 O4 Ni2 84.8(10) . . . . ?
O21 W10 O4 Ni5 -44.6(11) . . . . ?
O21 W10 O78 Ni1 -41.6(12) . . . . ?
O21 W11 O70 Ag24 139.7(9) . . . . ?
O21 W11 O72 Ag17 -170.9(9) . . . . ?
O21 W11 O72 Ni5 39.3(17) . . . . ?
O43 W2 O19 W9 -62.5(18) . . . . ?
O43 W3 O10 W5 -55(3) . . . . ?
O43 W1 O9 W7 -58.5(19) . . . . ?
O43 W1 O77 W6 64.2(18) . . . . ?
O43 Si1 O1 W8 -63.8(12) . . . . ?
O43 Si1 O1 W7 63.9(12) . . . . ?
O43 Si1 O1 Ni3 -179.0(8) . . . . ?
O43 Si1 O68 W4 -59.8(12) . . . . ?
O43 Si1 O68 W9 63.5(12) . . . . ?
O43 Si1 O68 Ni2 -178.3(9) . . . . ?
O43 Si1 O47 W6 -63.4(11) . . . . ?
O43 Si1 O47 W5 58.8(14) . . . . ?
O43 Si1 O47 Ni4 -179.8(9) . . . . ?
O11 W16 O56 W19 -139.6(19) . . . . ?
O11 W16 O5 W10 75.3(10) . . . . ?
O11 W16 O7 W17 50(3) . . . . ?
O45 W11 O72 Ag17 108.1(9) . . . . ?
O45 W11 O72 Ni5 -41.8(17) . . . . ?
O45 W17 O22 W11 5.2(9) . . . . ?
O45 W12 O20 W18 -58(2) . . . . ?
O45 W12 O74 W11 3.6(9) . . . . ?
O45 Si2 O23 W20 -179.0(9) . . . . ?
O45 Si2 O23 W19 -59.9(13) . . . . ?
O45 Si2 O23 W18 59.5(13) . . . . ?
O23 W20 O8 W18 -3.5(9) . . . . ?
O23 W20 O13 W14 57(2) . . . . ?
O23 W20 O55 W15 -54(2) . . . . ?
O23 W19 O57 W20 0.9(11) . . . . ?
O23 W18 O24 W19 -2.5(13) . . . . ?
O23 W18 O54 W13 -59(3) . . . . ?
O23 Si2 O45 W11 -178.1(9) . . . . ?
O23 Si2 O45 W17 57.1(12) . . . . ?
O23 Si2 O45 W12 -57.3(12) . . . . ?
O47 W6 O41 W7 41(3) . . . . ?
O47 W6 O73 Ag35 148.2(8) . . . . ?
O47 W6 O73 Ni4 1.4(8) . . . . ?
O47 W5 O51 W6 -5.1(8) . . . . ?
O47 W5 O31 Ag24 -165.9(9) . . . . ?
O47 W5 O31 Ni4 0.8(8) . . . . ?
O47 Si1 O1 W8 176.4(9) . . . . ?
O47 Si1 O1 W7 -55.9(13) . . . . ?
O47 Si1 O1 Ni3 61.2(12) . . . . ?
O47 Si1 O68 W4 58.4(11) . . . . ?
O47 Si1 O68 W9 -178.3(8) . . . . ?
O47 Si1 O68 Ni2 -60.1(11) . . . . ?
O47 Si1 O43 W2 -179.1(9) . . . . ?
O47 Si1 O43 W3 -57.6(12) . . . . ?
O47 Si1 O43 W1 62.6(13) . . . . ?
O3 W14 O53 Ag15 34.3(10) . . . . ?
O3 W14 O53 Ni5 174.9(9) . . . . ?
O49 W18 O24 W19 167.8(15) . . . . ?
O49 W18 O54 W13 130(3) . . . . ?
O25 W14 O53 Ag15 136.8(9) . . . . ?
O25 W14 O53 Ni5 -82.5(9) . . . . ?
O51 W6 O60 Ag4A -177.4(8) . . . . ?
O51 W6 O41 W7 15(4) . . . . ?
O51 W6 O73 Ag35 -139.4(7) . . . . ?
O51 W6 O73 Ni4 73.8(9) . . . . ?
O51 W5 O64 Ag18 175.1(9) . . . . ?
O51 W5 O31 Ag24 118.1(9) . . . . ?
O51 W5 O31 Ni4 -75.2(9) . . . . ?
O13 W14 O53 Ag15 -154(2) . . . . ?
O13 W14 O53 Ni5 -14(3) . . . . ?
O13 W20 O8 W18 -87.7(11) . . . . ?
O13 W20 O55 W15 30(2) . . . . ?
O27 W4 O28 Ag16 -38.3(15) . . . . ?
O27 W4 O17 W5 123(2) . . . . ?
O55 W20 O8 W18 -12(3) . . . . ?
O55 W20 O13 W14 -30(2) . . . . ?
O7 W16 O56 W19 18.1(19) . . . . ?
O7 W16 O5 W10 -82.1(10) . . . . ?
O7 W17 O22 W11 90.0(10) . . . . ?
O57 W20 O8 W18 68.6(11) . . . . ?
O57 W20 O13 W14 47(4) . . . . ?
O57 W20 O55 W15 -127(2) . . . . ?
O29 W20 O8 W18 170.4(10) . . . . ?
O29 W20 O13 W14 -127(2) . . . . ?
O29 W20 O55 W15 131(2) . . . . ?
C1 C2 C3 C6 79(13) . . . . ?
C1 C2 C3 C5 -42(13) . . . . ?
C1 C2 C3 C4 -161(13) . . . . ?
C49 C50 C51 C54 136(6) . . . . ?
C49 C50 C51 C52 26(7) . . . . ?
C49 C50 C51 C53 -114(5) . . . . ?
O59 W16 O56 W19 121.8(19) . . . . ?
O59 W16 O5 W10 174.5(11) . . . . ?
O59 W16 O7 W17 -127(2) . . . . ?
C37 C38 C39 C40 78(13) . . . . ?
C37 C38 C39 C41 -45(14) . . . . ?
C37 C38 C39 C42 -167(12) . . . . ?
C93 C92 C91 Ag12 119(11) . . . . ?
C93 C92 C91 Ag13 -79(6) . . . . ?
C93 C92 C91 Ag11 177(6) . . . . ?
C91 C92 C93 C94 -126(6) . . . . ?
C91 C92 C93 C96 118(6) . . . . ?
C91 C92 C93 C95 -8(7) . . . . ?
C38 C37 Ag5A Ag2 129(6) . . . . ?
C38 C37 Ag5A Ag6A 142(9) . . . . ?
C38 C37 Ag5A Ag8A 55(6) . . . . ?
C38 C37 Ag6A Ag30 -5(8) . . . . ?
C38 C37 Ag6A O75 -74(5) . . . . ?
C38 C37 Ag6A Ag5A -153(7) . . . . ?
C18 C15 C14 Ag11 157(3) . . . . ?
C18 C15 C14 Ag10 -93(3) . . . . ?
C61 C62 C63 C66 -156(10) . . . . ?
C61 C62 C63 C64 -45(11) . . . . ?
C61 C62 C63 C65 91(10) . . . . ?
C16 C15 C14 Ag11 40(4) . . . . ?
C16 C15 C14 Ag10 150(2) . . . . ?
C63 C62 C61 Ag24 8(19) . . . . ?
C63 C62 C61 Ag25 -136(10) . . . . ?
C63 C62 C61 Ag23 134(9) . . . . ?
C63 C62 C61 Ag3A 114(10) . . . . ?
C32 C31 Ag8A Ag6 164(6) . . . . ?
C32 C31 Ag8A Ag5A 123(5) . . . . ?
C32 C31 Ag8A Ag7A -86(5) . . . . ?
C71 C69 C68 Ag24 78(2) . . . . ?
C71 C69 C68 C67 115(24) . . . . ?
C72 C69 C68 Ag24 -48(3) . . . . ?
C72 C69 C68 C67 -12(25) . . . . ?
C17 C15 C14 Ag11 -85(3) . . . . ?
C17 C15 C14 Ag10 25(4) . . . . ?
O31 W5 O64 Ag18 -89.2(10) . . . . ?
O31 W5 O51 W6 73.1(10) . . . . ?
O63 W8 O2 Ag7 -127.2(8) . . . . ?
O63 W8 O2 Ni3 73.3(9) . . . . ?
O63 W8 O35 W9 10(4) . . . . ?
O63 W7 O37 Ni3 -71.3(11) . . . . ?
O63 W7 O37 Ag34 131.8(8) . . . . ?
O63 W7 O75 Ag29 163.7(8) . . . . ?
O63 W7 O75 Ag6A 19.9(14) . . . . ?
O2 W8 O35 W9 117(2) . . . . ?
O33 W4 O28 Ag16 55.4(14) . . . . ?
O33 W4 O27 Ni2 75.9(8) . . . . ?
O33 W4 O27 Ni5 -85.2(14) . . . . ?
O33 W4 O17 W5 17(4) . . . . ?
O33 W9 O14 Ag32 80.5(13) . . . . ?
O33 W9 O14 Ni2 -71.2(8) . . . . ?
O67 W4 O28 Ag16 140.8(13) . . . . ?
O67 W4 O27 Ni2 0(3) . . . . ?
O67 W4 O27 Ni5 -161.2(19) . . . . ?
O67 W4 O17 W5 -41(2) . . . . ?
O67 W3 O10 W5 28(3) . . . . ?
O17 W4 O28 Ag16 -135.0(14) . . . . ?
O17 W4 O27 Ni2 -82.8(9) . . . . ?
O17 W4 O27 Ni5 116.1(14) . . . . ?
O17 W5 O64 Ag18 5.7(11) . . . . ?
O17 W5 O51 W6 -36(2) . . . . ?
O17 W5 O31 Ag24 -81.9(9) . . . . ?
O17 W5 O31 Ni4 84.9(9) . . . . ?
O69 W8 O2 Ag7 -25.8(10) . . . . ?
O69 W8 O2 Ni3 174.8(9) . . . . ?
O69 W8 O35 W9 -140(2) . . . . ?
O35 W9 O14 Ag32 -120.5(13) . . . . ?
O35 W9 O14 Ni2 87.8(9) . . . . ?
O35 W8 O2 Ag7 75.3(8) . . . . ?
O35 W8 O2 Ni3 -84.1(9) . . . . ?
O9 W1 O77 W6 -20.6(19) . . . . ?
O9 W7 O63 W8 -92.8(9) . . . . ?
O9 W7 O37 Ni3 17(3) . . . . ?
O9 W7 O37 Ag34 -140(2) . . . . ?
O9 W7 O75 Ag29 77.0(9) . . . . ?
O9 W7 O75 Ag6A -66.8(13) . . . . ?
O73 W6 O60 Ag4A 89.7(10) . . . . ?
O73 W6 O41 W7 117(3) . . . . ?
O37 W7 O63 W8 68.6(10) . . . . ?
O37 W7 O75 Ag29 -99.4(10) . . . . ?
O37 W7 O75 Ag6A 116.8(13) . . . . ?
O75 W7 O63 W8 170.8(9) . . . . ?
O75 W7 O37 Ni3 -174.2(12) . . . . ?
O75 W7 O37 Ag34 28.9(12) . . . . ?
C70 C69 C68 Ag24 -165.9(18) . . . . ?
C70 C69 C68 C67 -129(24) . . . . ?
C25 C26 C27 C30 -145(8) . . . . ?
C25 C26 C27 C29 96(9) . . . . ?
C25 C26 C27 C28 -35(9) . . . . ?
C23 C21 C20 Ag10 9(3) . . . . ?
C22 C21 C20 Ag10 126(2) . . . . ?
C24 C21 C20 Ag10 -115(2) . . . . ?
Ag3A C62 C61 Ag24 -106(11) . . . . ?
Ag3A C62 C61 Ag25 110(3) . . . . ?
Ag3A C62 C63 C66 -70(4) . . . . ?
Ag3A C62 C63 C64 41(5) . . . . ?
Ag3A C62 C63 C65 177(3) . . . . ?
Ag4A C43 C44 Ag28 -94(5) . . . . ?
Ag4A C43 C44 C45 98(20) . . . . ?
Ag4A C49 C50 C51 -164(6) . . . . ?
Ag4A C50 C51 C54 -7(6) . . . . ?
Ag4A C50 C51 C52 -118(6) . . . . ?
Ag4A C50 C51 C53 102(7) . . . . ?
O19 W9 O14 Ag32 162.3(15) . . . . ?
O19 W9 O14 Ni2 11(3) . . . . ?
O77 W6 O60 Ag4A -91.4(9) . . . . ?
O77 W6 O41 W7 -43(3) . . . . ?
O77 W6 O73 Ag35 143.8(19) . . . . ?
O77 W6 O73 Ni4 -3(3) . . . . ?
O77 W1 O9 W7 26(2) . . . . ?
O39 W2 O19 W9 -60(3) . . . . ?
O39 W1 O9 W7 -133(2) . . . . ?
O39 W1 O77 W6 68(3) . . . . ?
Ag5A C37 C38 C39 43(16) . . . . ?
Ag5A C37 C38 Ag6A -148(8) . . . . ?
Ag5A C37 Ag6A Ag30 148(2) . . . . ?
Ag5A C37 Ag6A C38 153(7) . . . . ?
Ag5A C37 Ag6A O75 79(4) . . . . ?
Ag6A C37 C38 C39 -169(11) . . . . ?
Ag6A C37 Ag5A Ag2 -13(5) . . . . ?
Ag6A C37 Ag5A Ag8A -87(4) . . . . ?
Ag6A C38 C39 C40 -79(11) . . . . ?
Ag6A C38 C39 C41 158(9) . . . . ?
Ag6A C38 C39 C42 36(11) . . . . ?
Ag7A C31 C32 C33 99(15) . . . . ?
Ag7A C31 C32 Ag8A -99(5) . . . . ?
Ag7A C31 Ag8A Ag6 -109.5(19) . . . . ?
Ag7A C31 Ag8A C32 86(5) . . . . ?
Ag7A C31 Ag8A Ag5A -150.4(16) . . . . ?
Ag7A C32 C33 C35 -161(2) . . . . ?
Ag7A C32 C33 C34 -50(3) . . . . ?
Ag7A C32 C33 C36 83(4) . . . . ?
O79 W2 O19 W9 123.0(19) . . . . ?
Ag8A C31 C32 C33 -162(12) . . . . ?
Ag8A C31 C32 Ag7A 99(5) . . . . ?
Ag8A C32 C33 C35 -29(15) . . . . ?
Ag8A C32 C33 C34 82(15) . . . . ?
Ag8A C32 C33 C36 -145(14) . . . . ?

loop_
_platon_squeeze_void_nr
_platon_squeeze_void_average_x
_platon_squeeze_void_average_y
_platon_squeeze_void_average_z
_platon_squeeze_void_volume
_platon_squeeze_void_count_electrons
_platon_squeeze_void_content
1 -0.109 0.239 0.168 5930 2889 '100 CH3CN,68 H2O'
